data_7014766
loop_
_publ_author_name
'Malaestean, Iurii L.'
'Speldrich, Manfred'
'Ellern, Arkady'
'Baca, Svetlana G.'
'K\"ogerler, Paul'

_publ_section_title
;
 Heterometal expansion of oxozirconium carboxylate clusters.
;
_journal_issue 2
_journal_name_full 'Dalton transactions (Cambridge, England : 2003)'
_journal_page_first 331
_journal_page_last 333
_journal_paper_doi 10.1039/c0dt01136c
_journal_volume 40
_journal_year 2011
_chemical_formula_moiety '(C76 H144 Fe2 N2 O36 Zr6), (C2 H3 N),0.25 (H2 O)'
_chemical_formula_sum 'C78 H147.5 Fe2 N3 O36.25 Zr6'
_chemical_formula_weight 2366.51
_chemical_name_systematic
;
?
;
_space_group_IT_number 7
_symmetry_cell_setting monoclinic
_symmetry_space_group_name_Hall 'P -2yac'
_symmetry_space_group_name_H-M 'P 1 n 1'
_atom_sites_solution_hydrogens geom
_atom_sites_solution_primary direct
_atom_sites_solution_secondary difmap
_audit_creation_method SHELXL-97
_cell_angle_alpha 90.00
_cell_angle_beta 90.2200(10)
_cell_angle_gamma 90.00
_cell_formula_units_Z 4
_cell_length_a 16.2199(8)
_cell_length_b 24.6037(12)
_cell_length_c 26.3241(13)
_cell_measurement_reflns_used 7752
_cell_measurement_temperature 130(2)
_cell_measurement_theta_max 22.30
_cell_measurement_theta_min 2.16
_cell_volume 10505.1(9)
_computing_cell_refinement 'Bruker XSCANS'
_computing_data_collection 'Bruker XSCANS'
_computing_data_reduction 'Bruker SHELXTL'
_computing_molecular_graphics 'Bruker SHELXTL'
_computing_publication_material 'Bruker SHELXTL'
_computing_structure_refinement 'SHELXL-97 (Sheldrick, 2008)'
_computing_structure_solution 'SHELXS-97 (Sheldrick, 2008)'
_diffrn_ambient_temperature 130(2)
_diffrn_measured_fraction_theta_full 0.999
_diffrn_measured_fraction_theta_max 0.999
_diffrn_measurement_device_type 'Bruker P4'
_diffrn_measurement_method '\f and \w scans'
_diffrn_radiation_monochromator graphite
_diffrn_radiation_source 'fine-focus sealed tube'
_diffrn_radiation_type MoK\a
_diffrn_radiation_wavelength 0.71073
_diffrn_reflns_av_R_equivalents 0.0667
_diffrn_reflns_av_sigmaI/netI 0.1115
_diffrn_reflns_limit_h_max 19
_diffrn_reflns_limit_h_min -19
_diffrn_reflns_limit_k_max 29
_diffrn_reflns_limit_k_min -29
_diffrn_reflns_limit_l_max 31
_diffrn_reflns_limit_l_min -31
_diffrn_reflns_number 111847
_diffrn_reflns_theta_full 25.00
_diffrn_reflns_theta_max 25.00
_diffrn_reflns_theta_min 2.22
_diffrn_standards_decay_% 0
_diffrn_standards_interval_count 100
_diffrn_standards_number 2
_exptl_absorpt_coefficient_mu 0.915
_exptl_absorpt_correction_T_max 0.9141
_exptl_absorpt_correction_T_min 0.7709
_exptl_absorpt_correction_type multi-scan
_exptl_crystal_colour colourless
_exptl_crystal_density_diffrn 1.496
_exptl_crystal_density_method 'not measured'
_exptl_crystal_description block
_exptl_crystal_F_000 4874
_exptl_crystal_size_max 0.30
_exptl_crystal_size_mid 0.16
_exptl_crystal_size_min 0.10
_refine_diff_density_max 0.842
_refine_diff_density_min -0.552
_refine_diff_density_rms 0.077
_refine_ls_abs_structure_details 'Flack H D (1983), Acta Cryst. A39, 876-881'
_refine_ls_abs_structure_Flack 0.328(11)
_refine_ls_extinction_method none
_refine_ls_goodness_of_fit_ref 0.827
_refine_ls_hydrogen_treatment constr
_refine_ls_matrix_type full
_refine_ls_number_parameters 2285
_refine_ls_number_reflns 36869
_refine_ls_number_restraints 126
_refine_ls_restrained_S_all 0.834
_refine_ls_R_factor_all 0.0547
_refine_ls_R_factor_gt 0.0387
_refine_ls_shift/su_max 0.003
_refine_ls_shift/su_mean 0.000
_refine_ls_structure_factor_coef Fsqd
_refine_ls_weighting_details 'calc w=1/[\s^2^(Fo^2^)+(0.0151P)^2^+0.0000P] where P=(Fo^2^+2Fc^2^)/3'
_refine_ls_weighting_scheme calc
_refine_ls_wR_factor_gt 0.0683
_refine_ls_wR_factor_ref 0.0710
_reflns_number_gt 27306
_reflns_number_total 36869
_reflns_threshold_expression >2sigma(I)
_cod_data_source_file C0DT01136C.TXT
_cod_data_source_block y09_a40
_cod_depositor_comments
;
The following automatic conversions were performed:
'_symmetry_cell_setting' value 'Monoclinic' changed to 'monoclinic'
according to '/home/saulius/struct/CIF-dictionaries/cif_core.dic'
dictionary named 'cif_core.dic' version 2.4.1 from 2010-06-29.

Automatic conversion script
Id: cif_fix_enum 1555 2011-01-17 13:19:09Z saulius 
;
_cod_original_sg_symbol_H-M Pn
_cod_original_formula_sum 'C78 H147.50 Fe2 N3 O36.25 Zr6'
_cod_database_code 7014766

loop_
_symmetry_equiv_pos_as_xyz
'x, y, z'
'x+1/2, -y, z+1/2'

loop_
_atom_site_label
_atom_site_type_symbol
_atom_site_fract_x
_atom_site_fract_y
_atom_site_fract_z
_atom_site_U_iso_or_equiv
_atom_site_adp_type
_atom_site_occupancy
_atom_site_symmetry_multiplicity
_atom_site_calc_flag
_atom_site_refinement_flags
_atom_site_disorder_assembly
_atom_site_disorder_group
Zr1B Zr 0.22847(3) 0.99040(2) 0.47449(2) 0.02016(14) Uani 1 1 d . B .
Zr1A Zr 0.57425(4) 0.50466(2) 0.70706(2) 0.02121(14) Uani 1 1 d . A .
Zr2B Zr 0.07141(3) 0.93040(2) 0.62831(2) 0.02210(15) Uani 1 1 d . B .
Zr2A Zr 0.69199(3) 0.40476(2) 0.55863(2) 0.02182(15) Uani 1 1 d . A .
Zr3B Zr 0.17107(3) 0.86740(2) 0.52773(2) 0.02042(14) Uani 1 1 d . B .
Zr3A Zr 0.57051(3) 0.37240(2) 0.66159(2) 0.02165(14) Uani 1 1 d . A .
Zr4B Zr 0.01981(3) 0.96107(2) 0.50146(2) 0.02174(14) Uani 1 1 d . . .
Zr4A Zr 0.75786(3) 0.43252(2) 0.68312(2) 0.02239(15) Uani 1 1 d . . .
Zr5B Zr 0.12964(3) 1.05288(2) 0.57435(2) 0.02103(14) Uani 1 1 d . B .
Zr5A Zr 0.69503(4) 0.53668(2) 0.60397(2) 0.02488(15) Uani 1 1 d . A .
Zr6B Zr 0.27961(3) 0.95878(2) 0.60172(2) 0.02028(14) Uani 1 1 d . . .
Zr6A Zr 0.50764(4) 0.47605(2) 0.58174(2) 0.02588(16) Uani 1 1 d . . .
Fe1B Fe 0.35696(5) 0.88745(3) 0.48605(3) 0.0241(2) Uani 1 1 d . . .
Fe1A Fe 0.40497(5) 0.43178(4) 0.70241(4) 0.0334(2) Uani 1 1 d . . .
Fe2B Fe 0.10509(5) 1.09592(3) 0.45903(3) 0.0263(2) Uani 1 1 d . . .
Fe2A Fe 0.73976(6) 0.58151(4) 0.71566(4) 0.0313(2) Uani 1 1 d . . .
C1A C 0.3847(4) 0.5454(3) 0.7260(2) 0.0370(18) Uani 1 1 d . . .
C1B C 0.4281(4) 0.9911(3) 0.4558(2) 0.0277(16) Uani 1 1 d . . .
C2A C 0.3357(4) 0.5913(3) 0.7492(3) 0.049(2) Uani 1 1 d . E .
C2B C 0.4980(4) 1.0227(3) 0.4320(3) 0.0374(18) Uani 1 1 d . D .
C3A C 0.3742(5) 0.6075(4) 0.7993(3) 0.085(3) Uani 1 1 d . . .
H3A1 H 0.3535 0.6433 0.8094 0.127 Uiso 1 1 calc R E .
H3A2 H 0.4343 0.6091 0.7957 0.127 Uiso 1 1 calc R . .
H3A3 H 0.3598 0.5807 0.8253 0.127 Uiso 1 1 calc R . .
C3B C 0.5050(6) 1.0780(3) 0.4535(4) 0.108(4) Uani 1 1 d . . .
H3B1 H 0.4636 1.1017 0.4377 0.162 Uiso 1 1 calc R D .
H3B2 H 0.5602 1.0924 0.4469 0.162 Uiso 1 1 calc R . .
H3B3 H 0.4957 1.0765 0.4903 0.162 Uiso 1 1 calc R . .
C4A C 0.2478(5) 0.5771(4) 0.7538(6) 0.204(8) Uani 1 1 d . . .
H4A1 H 0.2248 0.5702 0.7199 0.306 Uiso 1 1 calc R E .
H4A2 H 0.2181 0.6072 0.7697 0.306 Uiso 1 1 calc R . .
H4A3 H 0.2422 0.5444 0.7748 0.306 Uiso 1 1 calc R . .
C4B C 0.4805(7) 1.0259(6) 0.3775(3) 0.194(8) Uani 1 1 d . . .
H4B1 H 0.4975 1.0615 0.3646 0.291 Uiso 1 1 calc R D .
H4B2 H 0.4212 1.0209 0.3716 0.291 Uiso 1 1 calc R . .
H4B3 H 0.5110 0.9973 0.3597 0.291 Uiso 1 1 calc R . .
C5A C 0.3428(7) 0.6410(4) 0.7163(4) 0.128(5) Uani 1 1 d . . .
H5A1 H 0.3169 0.6339 0.6833 0.192 Uiso 1 1 calc R E .
H5A2 H 0.4011 0.6499 0.7114 0.192 Uiso 1 1 calc R . .
H5A3 H 0.3150 0.6716 0.7328 0.192 Uiso 1 1 calc R . .
C5B C 0.5780(5) 0.9954(4) 0.4392(5) 0.135(5) Uani 1 1 d . . .
H5B1 H 0.6223 1.0225 0.4380 0.202 Uiso 1 1 calc R D .
H5B2 H 0.5861 0.9686 0.4121 0.202 Uiso 1 1 calc R . .
H5B3 H 0.5788 0.9771 0.4722 0.202 Uiso 1 1 calc R . .
C6B C 0.1568(4) 1.0393(2) 0.3671(3) 0.0287(16) Uani 1 1 d . . .
C6A C 0.6668(4) 0.5472(3) 0.8106(3) 0.0364(18) Uani 1 1 d . . .
C7B C 0.1703(4) 1.0414(3) 0.3104(2) 0.0354(17) Uani 1 1 d . D .
C7A C 0.6560(4) 0.5526(3) 0.8685(3) 0.047(2) Uani 1 1 d . E .
C8B C 0.1071(7) 1.0745(4) 0.2836(3) 0.119(5) Uani 1 1 d . . .
H8B1 H 0.1183 1.0744 0.2470 0.178 Uiso 1 1 calc R D .
H8B2 H 0.1089 1.1119 0.2963 0.178 Uiso 1 1 calc R . .
H8B3 H 0.0523 1.0591 0.2898 0.178 Uiso 1 1 calc R . .
C8A C 0.7270(8) 0.5839(5) 0.8905(5) 0.168(6) Uani 1 1 d U . .
H8A1 H 0.7111 0.5992 0.9234 0.253 Uiso 1 1 calc R E .
H8A2 H 0.7422 0.6133 0.8673 0.253 Uiso 1 1 calc R . .
H8A3 H 0.7742 0.5595 0.8952 0.253 Uiso 1 1 calc R . .
C9B C 0.2578(6) 1.0632(5) 0.3027(3) 0.144(6) Uani 1 1 d . . .
H9B1 H 0.2598 1.1016 0.3124 0.217 Uiso 1 1 calc R D .
H9B2 H 0.2731 1.0594 0.2669 0.217 Uiso 1 1 calc R . .
H9B3 H 0.2964 1.0425 0.3239 0.217 Uiso 1 1 calc R . .
C9A C 0.5838(7) 0.5896(4) 0.8763(3) 0.123(5) Uani 1 1 d . . .
H9A1 H 0.5355 0.5748 0.8586 0.185 Uiso 1 1 calc R E .
H9A2 H 0.5967 0.6257 0.8626 0.185 Uiso 1 1 calc R . .
H9A3 H 0.5721 0.5926 0.9126 0.185 Uiso 1 1 calc R . .
C10B C 0.1658(6) 0.9856(3) 0.2881(3) 0.079(3) Uani 1 1 d . . .
H10A H 0.1661 0.9881 0.2509 0.119 Uiso 1 1 calc R D .
H10B H 0.1149 0.9678 0.2992 0.119 Uiso 1 1 calc R . .
H10C H 0.2134 0.9643 0.2995 0.119 Uiso 1 1 calc R . .
C10A C 0.6458(6) 0.5019(4) 0.8937(3) 0.097(4) Uani 1 1 d . . .
H10D H 0.6948 0.4794 0.8884 0.145 Uiso 1 1 calc R E .
H10E H 0.5973 0.4832 0.8799 0.145 Uiso 1 1 calc R . .
H10F H 0.6381 0.5082 0.9301 0.145 Uiso 1 1 calc R . .
C11B C 0.1044(4) 0.8023(2) 0.6245(2) 0.0248(15) Uani 1 1 d . D .
C11A C 0.5951(4) 0.2917(2) 0.5671(2) 0.0281(16) Uani 1 1 d . E .
C12A C 0.5666(4) 0.2427(3) 0.5373(2) 0.0329(17) Uani 1 1 d . . .
C12B C 0.0964(4) 0.7481(2) 0.6526(3) 0.0353(17) Uani 1 1 d . . .
C13A C 0.4879(4) 0.2201(3) 0.5587(3) 0.062(2) Uani 1 1 d . . .
H13A H 0.4967 0.2094 0.5941 0.093 Uiso 1 1 calc R . .
H13B H 0.4708 0.1883 0.5388 0.093 Uiso 1 1 calc R . .
H13C H 0.4447 0.2479 0.5570 0.093 Uiso 1 1 calc R . .
C13B C 0.0057(5) 0.7312(3) 0.6480(4) 0.089(3) Uani 1 1 d . . .
H13D H -0.0052 0.7008 0.6711 0.133 Uiso 1 1 calc R . .
H13E H -0.0060 0.7198 0.6130 0.133 Uiso 1 1 calc R . .
H13F H -0.0298 0.7620 0.6568 0.133 Uiso 1 1 calc R . .
C14A C 0.6346(4) 0.2009(3) 0.5412(3) 0.061(2) Uani 1 1 d . . .
H14A H 0.6842 0.2148 0.5245 0.092 Uiso 1 1 calc R . .
H14B H 0.6170 0.1672 0.5246 0.092 Uiso 1 1 calc R . .
H14C H 0.6468 0.1937 0.5771 0.092 Uiso 1 1 calc R . .
C14B C 0.1158(5) 0.7570(3) 0.7088(3) 0.075(3) Uani 1 1 d . . .
H14D H 0.1727 0.7698 0.7125 0.112 Uiso 1 1 calc R . .
H14E H 0.1093 0.7226 0.7272 0.112 Uiso 1 1 calc R . .
H14F H 0.0780 0.7841 0.7228 0.112 Uiso 1 1 calc R . .
C15B C 0.1494(4) 0.7046(3) 0.6296(3) 0.051(2) Uani 1 1 d . . .
H15A H 0.2070 0.7165 0.6295 0.076 Uiso 1 1 calc R . .
H15B H 0.1312 0.6976 0.5947 0.076 Uiso 1 1 calc R . .
H15C H 0.1445 0.6712 0.6497 0.076 Uiso 1 1 calc R . .
C15A C 0.5547(5) 0.2574(3) 0.4839(3) 0.076(3) Uani 1 1 d . . .
H15D H 0.5197 0.2898 0.4817 0.114 Uiso 1 1 calc R . .
H15E H 0.5280 0.2272 0.4659 0.114 Uiso 1 1 calc R . .
H15F H 0.6082 0.2650 0.4684 0.114 Uiso 1 1 calc R . .
C16B C -0.1114(4) 0.9209(2) 0.5864(3) 0.0281(16) Uani 1 1 d . . .
C16A C 0.8589(4) 0.3577(3) 0.6035(3) 0.0277(16) Uani 1 1 d . . .
C17B C -0.1975(4) 0.8970(3) 0.5942(2) 0.0362(17) Uani 1 1 d . D .
C17A C 0.9215(4) 0.3108(3) 0.6015(3) 0.0440(19) Uani 1 1 d . E .
C18B C -0.1893(4) 0.8369(3) 0.5911(4) 0.078(3) Uani 1 1 d . . .
H18A H -0.1570 0.8237 0.6201 0.117 Uiso 1 1 calc R D .
H18B H -0.1613 0.8271 0.5594 0.117 Uiso 1 1 calc R . .
H18C H -0.2442 0.8202 0.5916 0.117 Uiso 1 1 calc R . .
C18A C 0.9528(7) 0.2969(4) 0.6538(4) 0.148(6) Uani 1 1 d . . .
H18D H 0.9643 0.3304 0.6726 0.222 Uiso 1 1 calc R E .
H18E H 1.0036 0.2755 0.6509 0.222 Uiso 1 1 calc R . .
H18F H 0.9111 0.2757 0.6718 0.222 Uiso 1 1 calc R . .
C19B C -0.2316(4) 0.9141(4) 0.6441(3) 0.078(3) Uani 1 1 d . . .
H19A H -0.1943 0.9024 0.6714 0.117 Uiso 1 1 calc R D .
H19B H -0.2859 0.8974 0.6490 0.117 Uiso 1 1 calc R . .
H19C H -0.2371 0.9537 0.6449 0.117 Uiso 1 1 calc R . .
C19A C 0.9920(5) 0.3298(3) 0.5656(4) 0.104(4) Uani 1 1 d . . .
H19D H 0.9692 0.3375 0.5319 0.155 Uiso 1 1 calc R E .
H19E H 1.0335 0.3010 0.5630 0.155 Uiso 1 1 calc R . .
H19F H 1.0175 0.3627 0.5795 0.155 Uiso 1 1 calc R . .
C20A C 0.8818(4) 0.2614(3) 0.5790(3) 0.073(3) Uani 1 1 d . . .
H20A H 0.8301 0.2538 0.5968 0.109 Uiso 1 1 calc R E .
H20B H 0.9191 0.2303 0.5826 0.109 Uiso 1 1 calc R . .
H20C H 0.8704 0.2678 0.5429 0.109 Uiso 1 1 calc R . .
C20B C -0.2554(4) 0.9156(4) 0.5516(3) 0.080(3) Uani 1 1 d . . .
H20D H -0.3106 0.9007 0.5573 0.120 Uiso 1 1 calc R D .
H20E H -0.2345 0.9026 0.5189 0.120 Uiso 1 1 calc R . .
H20F H -0.2581 0.9554 0.5512 0.120 Uiso 1 1 calc R . .
C21A C 0.8102(4) 0.4959(3) 0.5136(3) 0.0326(17) Uani 1 1 d . E .
C21B C 0.0066(4) 1.0469(3) 0.6683(2) 0.0288(16) Uani 1 1 d . D .
C22A C 0.8848(5) 0.5064(3) 0.4798(3) 0.046(2) Uani 1 1 d . . .
C22B C -0.0482(4) 1.0765(3) 0.7068(3) 0.0376(18) Uani 1 1 d . . .
C23B C -0.1331(5) 1.0554(3) 0.7019(4) 0.085(3) Uani 1 1 d . . .
H23A H -0.1346 1.0174 0.7130 0.128 Uiso 1 1 calc R . .
H23B H -0.1509 1.0578 0.6663 0.128 Uiso 1 1 calc R . .
H23C H -0.1702 1.0771 0.7231 0.128 Uiso 1 1 calc R . .
C23A C 0.9127(6) 0.5627(4) 0.4816(4) 0.134(5) Uani 1 1 d . . .
H23D H 0.9565 0.5681 0.4565 0.201 Uiso 1 1 calc R . .
H23E H 0.9340 0.5709 0.5156 0.201 Uiso 1 1 calc R . .
H23F H 0.8664 0.5869 0.4738 0.201 Uiso 1 1 calc R . .
C24A C 0.9551(5) 0.4703(4) 0.5000(3) 0.079(3) Uani 1 1 d . . .
H24A H 1.0058 0.4783 0.4813 0.119 Uiso 1 1 calc R . .
H24B H 0.9405 0.4320 0.4953 0.119 Uiso 1 1 calc R . .
H24C H 0.9638 0.4776 0.5362 0.119 Uiso 1 1 calc R . .
C24B C -0.0165(6) 1.0643(4) 0.7590(3) 0.100(4) Uani 1 1 d . . .
H24D H -0.0181 1.0250 0.7649 0.150 Uiso 1 1 calc R . .
H24E H -0.0510 1.0827 0.7842 0.150 Uiso 1 1 calc R . .
H24F H 0.0405 1.0773 0.7622 0.150 Uiso 1 1 calc R . .
C25A C 0.8644(5) 0.4876(4) 0.4258(3) 0.080(3) Uani 1 1 d . . .
H25A H 0.8145 0.5061 0.4138 0.120 Uiso 1 1 calc R . .
H25B H 0.8554 0.4482 0.4256 0.120 Uiso 1 1 calc R . .
H25C H 0.9105 0.4965 0.4032 0.120 Uiso 1 1 calc R . .
C25B C -0.0482(4) 1.1378(3) 0.6967(3) 0.058(2) Uani 1 1 d . . .
H25D H -0.0835 1.1560 0.7216 0.087 Uiso 1 1 calc R . .
H25E H -0.0692 1.1448 0.6624 0.087 Uiso 1 1 calc R . .
H25F H 0.0082 1.1518 0.6997 0.087 Uiso 1 1 calc R . .
C26A C 0.5566(5) 0.4215(3) 0.4731(3) 0.0395(19) Uani 1 1 d . . .
C26B C 0.2104(4) 0.9224(2) 0.7134(2) 0.0264(16) Uani 1 1 d . . .
C27B C 0.2310(4) 0.9208(3) 0.7703(2) 0.0351(17) Uani 1 1 d . D .
C27A C 0.5389(5) 0.4259(3) 0.4149(3) 0.050(2) Uani 1 1 d . E .
C28A C 0.5876(6) 0.3861(4) 0.3857(3) 0.092(4) Uani 1 1 d . . .
H28A H 0.5813 0.3500 0.4008 0.139 Uiso 1 1 calc R E .
H28B H 0.6459 0.3966 0.3864 0.139 Uiso 1 1 calc R . .
H28C H 0.5680 0.3854 0.3504 0.139 Uiso 1 1 calc R . .
C28B C 0.1962(5) 0.9744(3) 0.7914(3) 0.066(3) Uani 1 1 d . . .
H28D H 0.2117 0.9781 0.8273 0.099 Uiso 1 1 calc R D .
H28E H 0.1360 0.9743 0.7883 0.099 Uiso 1 1 calc R . .
H28F H 0.2188 1.0050 0.7721 0.099 Uiso 1 1 calc R . .
C29B C 0.1871(6) 0.8754(4) 0.7949(3) 0.113(4) Uani 1 1 d . . .
H29A H 0.2139 0.8411 0.7859 0.170 Uiso 1 1 calc R D .
H29B H 0.1297 0.8748 0.7831 0.170 Uiso 1 1 calc R . .
H29C H 0.1886 0.8802 0.8318 0.170 Uiso 1 1 calc R . .
C29A C 0.4511(6) 0.4208(6) 0.4056(4) 0.181(8) Uani 1 1 d . . .
H29D H 0.4399 0.4252 0.3693 0.272 Uiso 1 1 calc R E .
H29E H 0.4217 0.4490 0.4247 0.272 Uiso 1 1 calc R . .
H29F H 0.4324 0.3849 0.4167 0.272 Uiso 1 1 calc R . .
C30B C 0.3241(5) 0.9180(4) 0.7780(3) 0.072(3) Uani 1 1 d . . .
H30A H 0.3449 0.8836 0.7644 0.108 Uiso 1 1 calc R D .
H30B H 0.3370 0.9202 0.8143 0.108 Uiso 1 1 calc R . .
H30C H 0.3503 0.9484 0.7602 0.108 Uiso 1 1 calc R . .
C30A C 0.5549(11) 0.4815(4) 0.3989(4) 0.225(10) Uani 1 1 d . . .
H30D H 0.5475 0.4844 0.3621 0.338 Uiso 1 1 calc R E .
H30E H 0.6116 0.4915 0.4080 0.338 Uiso 1 1 calc R . .
H30F H 0.5164 0.5061 0.4160 0.338 Uiso 1 1 calc R . .
C31A C 0.6562(4) 0.2659(3) 0.7014(3) 0.0353(17) Uani 1 1 d . A .
C31B C 0.0415(4) 0.7805(2) 0.4895(3) 0.0320(17) Uani 1 1 d . D .
C32A C 0.6495(5) 0.2159(3) 0.7345(3) 0.046(2) Uani 1 1 d . . .
C32B C 0.0297(4) 0.7293(3) 0.4558(3) 0.047(2) Uani 1 1 d . . .
C33B C 0.0638(5) 0.7356(3) 0.4040(3) 0.055(2) Uani 1 1 d . . .
H33A H 0.1229 0.7439 0.4063 0.082 Uiso 1 1 calc R . .
H33B H 0.0353 0.7654 0.3865 0.082 Uiso 1 1 calc R . .
H33C H 0.0559 0.7018 0.3849 0.082 Uiso 1 1 calc R . .
C33A C 0.5667(7) 0.1910(4) 0.7301(5) 0.208(9) Uani 1 1 d . A .
H33D H 0.5323 0.2032 0.7584 0.312 Uiso 1 1 calc R . .
H33E H 0.5718 0.1513 0.7311 0.312 Uiso 1 1 calc R . .
H33F H 0.5412 0.2020 0.6979 0.312 Uiso 1 1 calc R . .
C34B C -0.0612(4) 0.7155(3) 0.4536(3) 0.067(3) Uani 1 1 d . . .
H34A H -0.0910 0.7444 0.4357 0.101 Uiso 1 1 calc R . .
H34B H -0.0827 0.7121 0.4882 0.101 Uiso 1 1 calc R . .
H34C H -0.0688 0.6810 0.4355 0.101 Uiso 1 1 calc R . .
C34A C 0.6533(7) 0.2328(4) 0.7863(4) 0.145(5) Uani 1 1 d U A .
H34D H 0.6210 0.2661 0.7906 0.217 Uiso 1 1 calc R . .
H34E H 0.7108 0.2398 0.7958 0.217 Uiso 1 1 calc R . .
H34F H 0.6308 0.2041 0.8080 0.217 Uiso 1 1 calc R . .
C35B C 0.0787(5) 0.6825(3) 0.4845(3) 0.070(3) Uani 1 1 d . . .
H35A H 0.0495 0.6728 0.5158 0.105 Uiso 1 1 calc R . .
H35B H 0.1343 0.6953 0.4930 0.105 Uiso 1 1 calc R . .
H35C H 0.0825 0.6505 0.4625 0.105 Uiso 1 1 calc R . .
C35A C 0.7060(8) 0.1733(5) 0.7202(5) 0.185(6) Uani 1 1 d U A 1
H35D H 0.6951 0.1624 0.6850 0.278 Uiso 1 1 calc R A 1
H35E H 0.6984 0.1420 0.7427 0.278 Uiso 1 1 calc R A 1
H35F H 0.7627 0.1866 0.7232 0.278 Uiso 1 1 calc R A 1
C36B C 0.2146(4) 1.1160(2) 0.6651(3) 0.0305(16) Uani 1 1 d . B 1
C36A C 0.6476(5) 0.6049(3) 0.5063(3) 0.047(2) Uani 1 1 d . C 1
C37B C 0.2569(4) 1.1686(2) 0.6808(2) 0.0306(16) Uani 1 1 d . B 1
C37A C 0.6326(7) 0.6627(3) 0.4835(3) 0.068(3) Uani 1 1 d . C 1
C38B C 0.3187(4) 1.1859(3) 0.6400(3) 0.049(2) Uani 1 1 d . B 1
H38A H 0.3502 1.2173 0.6521 0.073 Uiso 1 1 calc R B 1
H38B H 0.2889 1.1957 0.6088 0.073 Uiso 1 1 calc R B 1
H38C H 0.3564 1.1557 0.6329 0.073 Uiso 1 1 calc R B 1
C38A C 0.6036(8) 0.7018(3) 0.5242(4) 0.141(5) Uani 1 1 d . C 1
H38D H 0.6490 0.7091 0.5479 0.211 Uiso 1 1 calc R C 1
H38E H 0.5573 0.6856 0.5426 0.211 Uiso 1 1 calc R C 1
H38F H 0.5858 0.7358 0.5083 0.211 Uiso 1 1 calc R C 1
C39B C 0.1926(4) 1.2132(3) 0.6857(3) 0.054(2) Uani 1 1 d . B 1
H39A H 0.1594 1.2068 0.7162 0.081 Uiso 1 1 calc R B 1
H39B H 0.1567 1.2130 0.6557 0.081 Uiso 1 1 calc R B 1
H39C H 0.2201 1.2485 0.6885 0.081 Uiso 1 1 calc R B 1
C39A C 0.5628(7) 0.6554(4) 0.4463(4) 0.123(4) Uani 1 1 d . C 1
H39D H 0.5524 0.6898 0.4287 0.184 Uiso 1 1 calc R C 1
H39E H 0.5131 0.6442 0.4646 0.184 Uiso 1 1 calc R C 1
H39F H 0.5775 0.6274 0.4215 0.184 Uiso 1 1 calc R C 1
C40B C 0.3020(5) 1.1609(3) 0.7323(3) 0.063(2) Uani 1 1 d . B 1
H40A H 0.2624 1.1490 0.7581 0.095 Uiso 1 1 calc R B 1
H40B H 0.3270 1.1954 0.7428 0.095 Uiso 1 1 calc R B 1
H40C H 0.3452 1.1333 0.7287 0.095 Uiso 1 1 calc R B 1
C40A C 0.7072(7) 0.6797(4) 0.4570(5) 0.163(6) Uani 1 1 d . C 1
H40D H 0.6930 0.7073 0.4315 0.245 Uiso 1 1 calc R C 1
H40E H 0.7320 0.6483 0.4401 0.245 Uiso 1 1 calc R C 1
H40F H 0.7465 0.6950 0.4814 0.245 Uiso 1 1 calc R C 1
C41B C -0.0408(4) 0.9272(3) 0.4150(3) 0.0302(16) Uani 1 1 d . D 1
C41A C 0.7995(4) 0.3966(3) 0.7736(2) 0.0272(15) Uani 1 1 d . E 1
C42B C -0.0914(5) 0.9107(3) 0.3689(3) 0.0420(19) Uani 1 1 d . D 1
C42A C 0.8306(4) 0.3752(3) 0.8248(3) 0.0412(19) Uani 1 1 d . E 1
C43A C 0.8822(5) 0.4202(3) 0.8492(3) 0.065(3) Uani 1 1 d . E 1
H43A H 0.8469 0.4515 0.8565 0.098 Uiso 1 1 calc R E 1
H43B H 0.9260 0.4311 0.8257 0.098 Uiso 1 1 calc R E 1
H43C H 0.9068 0.4067 0.8808 0.098 Uiso 1 1 calc R E 1
C43B C -0.0767(6) 0.9443(4) 0.3243(3) 0.116(4) Uani 1 1 d . D 1
H43D H -0.1199 0.9374 0.2989 0.173 Uiso 1 1 calc R D 1
H43E H -0.0228 0.9353 0.3098 0.173 Uiso 1 1 calc R D 1
H43F H -0.0776 0.9827 0.3340 0.173 Uiso 1 1 calc R D 1
C44A C 0.8806(5) 0.3258(3) 0.8171(3) 0.073(3) Uani 1 1 d . E 1
H44A H 0.9027 0.3134 0.8498 0.109 Uiso 1 1 calc R E 1
H44B H 0.9263 0.3339 0.7941 0.109 Uiso 1 1 calc R E 1
H44C H 0.8461 0.2971 0.8023 0.109 Uiso 1 1 calc R E 1
C44B C -0.1815(6) 0.9283(6) 0.3832(4) 0.164(6) Uani 1 1 d . D 1
H44D H -0.2162 0.9279 0.3526 0.246 Uiso 1 1 calc R D 1
H44E H -0.1806 0.9651 0.3975 0.246 Uiso 1 1 calc R D 1
H44F H -0.2039 0.9029 0.4083 0.246 Uiso 1 1 calc R D 1
C45A C 0.7585(5) 0.3635(3) 0.8574(3) 0.073(3) Uani 1 1 d . E 1
H45A H 0.7237 0.3960 0.8596 0.109 Uiso 1 1 calc R E 1
H45B H 0.7775 0.3533 0.8914 0.109 Uiso 1 1 calc R E 1
H45C H 0.7266 0.3336 0.8426 0.109 Uiso 1 1 calc R E 1
C45B C -0.0958(8) 0.8516(4) 0.3647(4) 0.187(8) Uani 1 1 d . D 1
H45D H -0.0399 0.8367 0.3622 0.281 Uiso 1 1 calc R D 1
H45E H -0.1273 0.8418 0.3342 0.281 Uiso 1 1 calc R D 1
H45F H -0.1230 0.8366 0.3947 0.281 Uiso 1 1 calc R D 1
C46B C -0.0706(4) 1.0779(3) 0.4745(2) 0.0254(15) Uani 1 1 d . D 1
C46A C 0.9001(4) 0.5272(3) 0.7039(3) 0.0383(18) Uani 1 1 d . E 1
C47B C -0.1559(4) 1.1049(3) 0.4807(3) 0.0350(17) Uani 1 1 d . D 1
C47A C 0.9915(4) 0.5327(3) 0.7004(3) 0.052(2) Uani 1 1 d . E 1
C48B C -0.1583(4) 1.1603(3) 0.4553(3) 0.075(3) Uani 1 1 d . D 1
H48A H -0.2130 1.1765 0.4598 0.112 Uiso 1 1 calc R D 1
H48B H -0.1469 1.1563 0.4189 0.112 Uiso 1 1 calc R D 1
H48C H -0.1165 1.1840 0.4707 0.112 Uiso 1 1 calc R D 1
C48A C 1.0209(5) 0.5750(5) 0.7361(4) 0.154(6) Uani 1 1 d . E 1
H48D H 1.0229 0.5602 0.7706 0.231 Uiso 1 1 calc R E 1
H48E H 0.9832 0.6061 0.7351 0.231 Uiso 1 1 calc R E 1
H48F H 1.0762 0.5869 0.7261 0.231 Uiso 1 1 calc R E 1
C49B C -0.2189(5) 1.0683(3) 0.4579(4) 0.104(4) Uani 1 1 d . D 1
H49A H -0.2079 1.0638 0.4215 0.156 Uiso 1 1 calc R D 1
H49B H -0.2738 1.0842 0.4624 0.156 Uiso 1 1 calc R D 1
H49C H -0.2166 1.0328 0.4746 0.156 Uiso 1 1 calc R D 1
C49A C 1.0336(5) 0.4822(4) 0.7057(6) 0.200(8) Uani 1 1 d . E 1
H49D H 1.0150 0.4571 0.6791 0.300 Uiso 1 1 calc R E 1
H49E H 1.0216 0.4666 0.7392 0.300 Uiso 1 1 calc R E 1
H49F H 1.0931 0.4881 0.7026 0.300 Uiso 1 1 calc R E 1
C50B C -0.1686(6) 1.1105(4) 0.5370(3) 0.096(4) Uani 1 1 d . D 1
H50A H -0.1779 1.0745 0.5519 0.144 Uiso 1 1 calc R D 1
H50B H -0.2166 1.1337 0.5434 0.144 Uiso 1 1 calc R D 1
H50C H -0.1195 1.1270 0.5525 0.144 Uiso 1 1 calc R D 1
C50A C 1.0093(6) 0.5547(5) 0.6490(5) 0.155(6) Uani 1 1 d . E 1
H50D H 1.0545 0.5811 0.6513 0.233 Uiso 1 1 calc R E 1
H50E H 0.9600 0.5727 0.6355 0.233 Uiso 1 1 calc R E 1
H50F H 1.0253 0.5249 0.6264 0.233 Uiso 1 1 calc R E 1
C51B C 0.4161(3) 1.0118(2) 0.6191(2) 0.0220(14) Uani 1 1 d . D 1
C51A C 0.4007(4) 0.5533(3) 0.5615(3) 0.0362(18) Uani 1 1 d . E 1
C52B C 0.4997(4) 1.0335(3) 0.6362(3) 0.0368(17) Uani 1 1 d . D 1
C52A C 0.3295(5) 0.5880(3) 0.5451(3) 0.064(2) Uani 1 1 d . E 1
C53A C 0.2512(5) 0.5769(3) 0.5755(3) 0.073(3) Uani 1 1 d . E 1
H53A H 0.2105 0.6053 0.5684 0.110 Uiso 1 1 calc R E 1
H53B H 0.2645 0.5767 0.6118 0.110 Uiso 1 1 calc R E 1
H53C H 0.2285 0.5415 0.5657 0.110 Uiso 1 1 calc R E 1
C53B C 0.5585(7) 0.9890(5) 0.6318(5) 0.155(5) Uani 1 1 d U D 1
H53D H 0.5450 0.9607 0.6565 0.233 Uiso 1 1 calc R D 1
H53E H 0.6143 1.0026 0.6384 0.233 Uiso 1 1 calc R D 1
H53F H 0.5558 0.9739 0.5974 0.233 Uiso 1 1 calc R D 1
C54B C 0.5282(7) 1.0752(6) 0.6013(4) 0.211(9) Uani 1 1 d . D 1
H54A H 0.5882 1.0789 0.6043 0.316 Uiso 1 1 calc R D 1
H54B H 0.5019 1.1099 0.6095 0.316 Uiso 1 1 calc R D 1
H54C H 0.5138 1.0648 0.5664 0.316 Uiso 1 1 calc R D 1
C54A C 0.3542(8) 0.6432(5) 0.5592(5) 0.171(6) Uani 1 1 d U E 1
H54D H 0.3955 0.6565 0.5351 0.257 Uiso 1 1 calc R E 1
H54E H 0.3776 0.6430 0.5935 0.257 Uiso 1 1 calc R E 1
H54F H 0.3059 0.6671 0.5583 0.257 Uiso 1 1 calc R E 1
C55B C 0.4976(5) 1.0548(4) 0.6884(3) 0.117(4) Uani 1 1 d . D 1
H55A H 0.5541 1.0604 0.7006 0.176 Uiso 1 1 calc R D 1
H55B H 0.4696 1.0286 0.7105 0.176 Uiso 1 1 calc R D 1
H55C H 0.4678 1.0894 0.6888 0.176 Uiso 1 1 calc R D 1
C55A C 0.3116(8) 0.5809(5) 0.4918(5) 0.160(5) Uani 1 1 d U E 1
H55D H 0.3420 0.5494 0.4788 0.240 Uiso 1 1 calc R E 1
H55E H 0.3284 0.6135 0.4731 0.240 Uiso 1 1 calc R E 1
H55F H 0.2523 0.5749 0.4871 0.240 Uiso 1 1 calc R E 1
C56B C 0.4147(4) 0.8587(2) 0.5893(3) 0.0277(16) Uani 1 1 d . D 1
C56A C 0.3345(5) 0.4077(3) 0.6015(3) 0.045(2) Uani 1 1 d . E 1
C57B C 0.4632(4) 0.8195(3) 0.6218(3) 0.0378(18) Uani 1 1 d . D 1
C57A C 0.2674(4) 0.3774(3) 0.5718(3) 0.0428(19) Uani 1 1 d . E 1
C58B C 0.4605(7) 0.8325(5) 0.6757(3) 0.153(6) Uani 1 1 d . D 1
H58A H 0.4036 0.8295 0.6878 0.230 Uiso 1 1 calc R D 1
H58B H 0.4804 0.8696 0.6811 0.230 Uiso 1 1 calc R D 1
H58C H 0.4955 0.8070 0.6945 0.230 Uiso 1 1 calc R D 1
C58A C 0.2328(6) 0.3317(4) 0.6008(3) 0.119(5) Uani 1 1 d . E 1
H58D H 0.2041 0.3457 0.6308 0.178 Uiso 1 1 calc R E 1
H58E H 0.2775 0.3074 0.6116 0.178 Uiso 1 1 calc R E 1
H58F H 0.1938 0.3116 0.5794 0.178 Uiso 1 1 calc R E 1
C59B C 0.5493(5) 0.8170(4) 0.6053(3) 0.082(3) Uani 1 1 d . D 1
H59A H 0.5715 0.7807 0.6123 0.122 Uiso 1 1 calc R D 1
H59B H 0.5817 0.8442 0.6239 0.122 Uiso 1 1 calc R D 1
H59C H 0.5523 0.8244 0.5688 0.122 Uiso 1 1 calc R D 1
C59A C 0.2036(5) 0.4168(3) 0.5566(4) 0.098(4) Uani 1 1 d . E 1
H59D H 0.1663 0.3999 0.5318 0.148 Uiso 1 1 calc R E 1
H59E H 0.2298 0.4487 0.5412 0.148 Uiso 1 1 calc R E 1
H59F H 0.1723 0.4280 0.5865 0.148 Uiso 1 1 calc R E 1
C60B C 0.4249(6) 0.7654(3) 0.6127(5) 0.145(6) Uani 1 1 d . D 1
H60A H 0.3654 0.7678 0.6185 0.217 Uiso 1 1 calc R D 1
H60B H 0.4491 0.7387 0.6359 0.217 Uiso 1 1 calc R D 1
H60C H 0.4350 0.7543 0.5775 0.217 Uiso 1 1 calc R D 1
C60A C 0.3045(6) 0.3551(5) 0.5209(4) 0.125(5) Uani 1 1 d . E 1
H60D H 0.2610 0.3373 0.5011 0.187 Uiso 1 1 calc R E 1
H60E H 0.3482 0.3288 0.5286 0.187 Uiso 1 1 calc R E 1
H60F H 0.3275 0.3853 0.5013 0.187 Uiso 1 1 calc R E 1
C61A C 0.4768(5) 0.4386(3) 0.8051(2) 0.056(2) Uani 1 1 d . A 1
H61A H 0.4907 0.4693 0.8278 0.067 Uiso 1 1 calc R A 1
H61B H 0.5131 0.4075 0.8138 0.067 Uiso 1 1 calc R A 1
C61B C 0.3015(5) 0.9014(3) 0.3835(3) 0.067(3) Uani 1 1 d . B 1
H61C H 0.3488 0.9211 0.3686 0.081 Uiso 1 1 calc R B 1
H61D H 0.2527 0.9075 0.3615 0.081 Uiso 1 1 calc R B 1
C62A C 0.3867(5) 0.4225(3) 0.8120(3) 0.065(3) Uani 1 1 d . A 1
H62A H 0.3805 0.4022 0.8443 0.078 Uiso 1 1 calc R A 1
H62B H 0.3523 0.4556 0.8139 0.078 Uiso 1 1 calc R A 1
C62B C 0.3202(5) 0.8426(3) 0.3860(3) 0.057(2) Uani 1 1 d . B 1
H62C H 0.2692 0.8224 0.3943 0.069 Uiso 1 1 calc R B 1
H62D H 0.3394 0.8301 0.3523 0.069 Uiso 1 1 calc R B 1
C63A C 0.3949(5) 0.3341(3) 0.7700(3) 0.061(2) Uani 1 1 d . A 1
H63A H 0.3570 0.3085 0.7871 0.073 Uiso 1 1 calc R A 1
H63B H 0.4475 0.3347 0.7892 0.073 Uiso 1 1 calc R A 1
C63B C 0.2896(4) 0.7746(3) 0.4760(3) 0.046(2) Uani 1 1 d . B 1
H63C H 0.2439 0.7673 0.4520 0.056 Uiso 1 1 calc R B 1
H63D H 0.2912 0.7449 0.5013 0.056 Uiso 1 1 calc R B 1
C64A C 0.4103(4) 0.3154(3) 0.7169(3) 0.0449(19) Uani 1 1 d . A 1
H64A H 0.4434 0.2816 0.7174 0.054 Uiso 1 1 calc R A 1
H64B H 0.3572 0.3076 0.6997 0.054 Uiso 1 1 calc R A 1
C64B C 0.3713(4) 0.7769(3) 0.4473(2) 0.0365(18) Uani 1 1 d . B 1
H64C H 0.4173 0.7692 0.4711 0.044 Uiso 1 1 calc R B 1
H64D H 0.3716 0.7487 0.4205 0.044 Uiso 1 1 calc R B 1
C65A C 0.2650(4) 0.3896(4) 0.7646(3) 0.075(3) Uani 1 1 d . A 1
H65A H 0.2478 0.4274 0.7569 0.089 Uiso 1 1 calc R A 1
H65B H 0.2489 0.3668 0.7352 0.089 Uiso 1 1 calc R A 1
C66A C 0.2195(6) 0.3711(5) 0.8086(3) 0.116(4) Uani 1 1 d . A 1
H66A H 0.2347 0.3937 0.8384 0.139 Uiso 1 1 calc R A 1
H66B H 0.2350 0.3331 0.8163 0.139 Uiso 1 1 calc R A 1
C65B C 0.4650(5) 0.8354(3) 0.4016(3) 0.072(3) Uani 0.631(6) 1 d PD B 1
H65C H 0.4677 0.8088 0.3734 0.087 Uiso 0.631(6) 1 calc PR B 1
H65D H 0.4677 0.8720 0.3860 0.087 Uiso 0.631(6) 1 calc PR B 1
C66B C 0.5343(7) 0.8291(5) 0.4292(5) 0.063(2) Uani 0.631(6) 1 d PDU B 1
H66C H 0.5367 0.7910 0.4412 0.076 Uiso 0.631(6) 1 calc PR B 1
H66D H 0.5306 0.8528 0.4595 0.076 Uiso 0.631(6) 1 calc PR B 1
C67B C 0.6158(7) 0.8422(5) 0.4013(5) 0.066(2) Uani 0.631(6) 1 d PDU B 1
H67C H 0.6152 0.8805 0.3897 0.079 Uiso 0.631(6) 1 calc PR B 1
H67D H 0.6629 0.8375 0.4249 0.079 Uiso 0.631(6) 1 calc PR B 1
C68B C 0.6261(9) 0.8056(6) 0.3569(6) 0.069(3) Uani 0.631(6) 1 d PDU B 1
H68A H 0.6781 0.8140 0.3398 0.103 Uiso 0.631(6) 1 calc PR B 1
H68B H 0.5801 0.8108 0.3332 0.103 Uiso 0.631(6) 1 calc PR B 1
H68C H 0.6270 0.7677 0.3685 0.103 Uiso 0.631(6) 1 calc PR B 1
C65' C 0.4650(5) 0.8354(3) 0.4016(3) 0.072(3) Uani 0.369(6) 1 d P B 2
H65G H 0.4600 0.8677 0.3794 0.087 Uiso 0.369(6) 1 calc PR B 2
H65H H 0.5004 0.8470 0.4303 0.087 Uiso 0.369(6) 1 calc PR B 2
C66' C 0.5158(11) 0.8001(7) 0.3738(8) 0.063(2) Uani 0.369(6) 1 d PDU B 2
H66E H 0.4922 0.7965 0.3392 0.076 Uiso 0.369(6) 1 calc PR B 2
H66F H 0.5131 0.7638 0.3900 0.076 Uiso 0.369(6) 1 calc PR B 2
C67' C 0.6048(13) 0.8155(10) 0.3688(11) 0.066(2) Uani 0.369(6) 1 d PDU B 2
H67E H 0.6327 0.8130 0.4022 0.079 Uiso 0.369(6) 1 calc PR B 2
H67F H 0.6095 0.8533 0.3563 0.079 Uiso 0.369(6) 1 calc PR B 2
C68' C 0.6448(13) 0.7767(8) 0.3314(9) 0.069(3) Uani 0.369(6) 1 d PDU B 2
H68D H 0.6988 0.7909 0.3215 0.103 Uiso 0.369(6) 1 calc PR B 2
H68E H 0.6097 0.7732 0.3012 0.103 Uiso 0.369(6) 1 calc PR B 2
H68F H 0.6517 0.7410 0.3473 0.103 Uiso 0.369(6) 1 calc PR B 2
C67A C 0.1250(5) 0.3744(5) 0.8000(4) 0.108(4) Uani 1 1 d . . .
H67A H 0.0961 0.3622 0.8310 0.130 Uiso 1 1 calc R A 1
H67B H 0.1090 0.4126 0.7933 0.130 Uiso 1 1 calc R A 1
C68A C 0.0985(7) 0.3386(6) 0.7547(5) 0.244(10) Uani 1 1 d . A .
H68G H 0.1427 0.3378 0.7294 0.366 Uiso 1 1 calc R . .
H68H H 0.0484 0.3536 0.7392 0.366 Uiso 1 1 calc R . .
H68J H 0.0876 0.3015 0.7666 0.366 Uiso 1 1 calc R . .
C69B C 0.2738(4) 1.1244(3) 0.4469(3) 0.0442(19) Uani 1 1 d . . .
H69A H 0.2760 1.1246 0.4093 0.053 Uiso 1 1 calc R D .
H69B H 0.3307 1.1205 0.4602 0.053 Uiso 1 1 calc R . .
C69A C 0.6499(5) 0.6820(3) 0.7043(5) 0.120(5) Uani 1 1 d . . .
H69C H 0.6371 0.7167 0.7215 0.144 Uiso 1 1 calc R E .
H69D H 0.6440 0.6884 0.6673 0.144 Uiso 1 1 calc R . .
C70B C 0.2355(4) 1.1773(2) 0.4661(3) 0.054(2) Uani 1 1 d . D .
H70A H 0.2415 1.1793 0.5035 0.064 Uiso 1 1 calc R . .
H70B H 0.2650 1.2086 0.4512 0.064 Uiso 1 1 calc R . .
C70A C 0.5888(4) 0.6441(2) 0.7185(3) 0.0410(19) Uani 1 1 d . A .
H70C H 0.5747 0.6491 0.7548 0.049 Uiso 1 1 calc R . .
H70D H 0.5382 0.6501 0.6981 0.049 Uiso 1 1 calc R . .
C71B C 0.1029(4) 1.1788(2) 0.5426(2) 0.0337(17) Uani 1 1 d . . .
H71A H 0.1555 1.1861 0.5605 0.040 Uiso 1 1 calc R D .
H71B H 0.0571 1.1909 0.5646 0.040 Uiso 1 1 calc R . .
C71A C 0.7862(6) 0.6867(3) 0.6746(3) 0.079(3) Uani 1 1 d . . .
H71C H 0.8433 0.6900 0.6876 0.095 Uiso 1 1 calc R E .
H71D H 0.7682 0.7234 0.6639 0.095 Uiso 1 1 calc R . .
C72B C 0.1007(4) 1.2106(3) 0.4918(3) 0.045(2) Uani 1 1 d . D .
H72A H 0.0429 1.2151 0.4803 0.054 Uiso 1 1 calc R . .
H72B H 0.1249 1.2472 0.4967 0.054 Uiso 1 1 calc R . .
C72A C 0.7875(5) 0.6516(3) 0.6296(3) 0.059(2) Uani 1 1 d . A .
H72C H 0.7508 0.6672 0.6032 0.071 Uiso 1 1 calc R . .
H72D H 0.8441 0.6506 0.6158 0.071 Uiso 1 1 calc R . .
C73B C 0.1363(5) 1.2068(3) 0.4026(3) 0.051(2) Uani 1 1 d . . .
H73A H 0.1754 1.1902 0.3784 0.061 Uiso 1 1 calc R D .
H73B H 0.1517 1.2455 0.4063 0.061 Uiso 1 1 calc R . .
C73A C 0.7484(7) 0.7002(4) 0.7628(4) 0.115(4) Uani 1 1 d D . .
H73C H 0.7349 0.7389 0.7571 0.138 Uiso 1 1 calc R E .
H73D H 0.7093 0.6859 0.7884 0.138 Uiso 1 1 calc R . .
C74B C 0.0526(4) 1.2045(3) 0.3794(2) 0.0428(19) Uani 1 1 d . D .
H74A H 0.0122 1.2207 0.4031 0.051 Uiso 1 1 calc R . .
H74B H 0.0369 1.1661 0.3738 0.051 Uiso 1 1 calc R . .
C74A C 0.8298(6) 0.6965(5) 0.7829(5) 0.149(6) Uani 1 1 d D E .
H74C H 0.8686 0.7153 0.7598 0.179 Uiso 1 1 calc R . .
H74D H 0.8464 0.6579 0.7852 0.179 Uiso 1 1 calc R . .
C75B C 0.0490(6) 1.2348(3) 0.3289(3) 0.069(3) Uani 1 1 d . . .
H75A H 0.0659 1.2730 0.3344 0.083 Uiso 1 1 calc R D .
H75B H 0.0883 1.2180 0.3050 0.083 Uiso 1 1 calc R . .
C75A C 0.8343(9) 0.7237(6) 0.8378(6) 0.221(9) Uani 1 1 d D . .
H75C H 0.7979 0.7560 0.8389 0.265 Uiso 1 1 calc R E .
H75D H 0.8148 0.6975 0.8636 0.265 Uiso 1 1 calc R . .
C76A C 0.9167(9) 0.7393(8) 0.8489(7) 0.275(10) Uani 1 1 d DU E .
H76D H 0.9185 0.7577 0.8819 0.412 Uiso 1 1 calc R . .
H76E H 0.9366 0.7641 0.8225 0.412 Uiso 1 1 calc R . .
H76F H 0.9519 0.7069 0.8501 0.412 Uiso 1 1 calc R . .
C76B C -0.0370(6) 1.2337(3) 0.3057(3) 0.080(3) Uani 1 1 d . D .
H76A H -0.0775 1.2442 0.3315 0.120 Uiso 1 1 calc R . .
H76B H -0.0493 1.1969 0.2936 0.120 Uiso 1 1 calc R . .
H76C H -0.0397 1.2592 0.2772 0.120 Uiso 1 1 calc R . .
C77 C 0.8732(7) 0.3183(3) 0.4325(3) 0.082(4) Uani 1 1 d D . .
C78 C 0.7850(5) 0.3238(4) 0.4422(3) 0.076(3) Uani 1 1 d D . .
H78A H 0.7543 0.2999 0.4192 0.115 Uiso 1 1 calc R . .
H78B H 0.7682 0.3616 0.4364 0.115 Uiso 1 1 calc R . .
H78C H 0.7734 0.3138 0.4775 0.115 Uiso 1 1 calc R . .
C79 C 0.9539(6) 0.8915(4) 0.7480(4) 0.113(4) Uani 1 1 d DU . .
H79A H 0.9415 0.9175 0.7208 0.169 Uiso 1 1 calc R . .
H79B H 1.0101 0.8776 0.7439 0.169 Uiso 1 1 calc R . .
H79C H 0.9491 0.9096 0.7810 0.169 Uiso 1 1 calc R . .
C80 C 0.8957(7) 0.8464(5) 0.7455(5) 0.130(5) Uani 1 1 d DU . .
N1A N 0.3587(4) 0.3885(2) 0.7694(2) 0.0496(18) Uani 1 1 d . A .
N1 N 0.9442(7) 0.3147(5) 0.4250(5) 0.161(3) Uani 1 1 d D . .
N1B N 0.3834(3) 0.8302(2) 0.42422(19) 0.0306(13) Uani 1 1 d . B .
N2B N 0.1486(3) 1.18014(19) 0.4526(2) 0.0328(14) Uani 1 1 d . D .
N2A N 0.7362(4) 0.6698(2) 0.7142(2) 0.0447(16) Uani 1 1 d . E .
N2 N 0.8423(7) 0.8135(4) 0.7422(5) 0.161(3) Uani 1 1 d DU . .
O1B O 0.1364(2) 0.92950(15) 0.48095(14) 0.0206(10) Uani 1 1 d . B .
O1A O 0.4949(2) 0.45015(15) 0.66058(14) 0.0231(10) Uani 1 1 d . A .
O2B O 0.2363(2) 1.01782(15) 0.55075(14) 0.0205(10) Uani 1 1 d . B .
O2A O 0.7067(2) 0.51422(15) 0.68758(14) 0.0231(10) Uani 1 1 d . A .
O3B O 0.1072(2) 1.02811(15) 0.49271(14) 0.0205(10) Uani 1 1 d . B .
O3A O 0.5769(2) 0.52737(15) 0.62969(14) 0.0226(10) Uani 1 1 d . A .
O4B O 0.2795(2) 0.92555(14) 0.52508(14) 0.0199(10) Uani 1 1 d . B .
O4A O 0.6332(2) 0.42788(14) 0.70457(14) 0.0201(9) Uani 1 1 d . A .
O5B O 0.0528(2) 0.98678(14) 0.57284(14) 0.0198(10) Uani 1 1 d . B .
O5A O 0.7373(2) 0.45936(14) 0.60997(14) 0.0183(9) Uani 1 1 d . A .
O6B O 0.1715(2) 1.00004(14) 0.63603(14) 0.0206(10) Uani 1 1 d . B .
H6BB H 0.1951 1.0229 0.6572 0.025 Uiso 1 1 d R . .
O6A O 0.6295(2) 0.49055(14) 0.54606(14) 0.0253(11) Uani 1 1 d . A .
H6AA H 0.6378 0.5037 0.5183 0.030 Uiso 1 1 d R . .
O7B O 0.1805(2) 0.90751(14) 0.59560(14) 0.0199(9) Uani 1 1 d . B .
O7A O 0.5787(2) 0.40748(15) 0.59195(14) 0.0218(10) Uani 1 1 d . A .
O8B O 0.0456(2) 0.88801(15) 0.54877(14) 0.0223(10) Uani 1 1 d . B .
H8BB H 0.0163 0.8578 0.5511 0.027 Uiso 1 1 d R . .
O8A O 0.6983(2) 0.36570(14) 0.63990(14) 0.0212(10) Uani 1 1 d . A .
H8AA H 0.7169 0.3366 0.6411 0.025 Uiso 1 1 d R . .
O9A O 0.4604(2) 0.55376(16) 0.71711(16) 0.0311(11) Uani 1 1 d . A .
O9B O 0.3594(2) 1.01425(15) 0.46188(15) 0.0245(10) Uani 1 1 d . B .
O10A O 0.3475(2) 0.50105(19) 0.71780(16) 0.0371(12) Uani 1 1 d . E .
O10B O 0.4427(2) 0.94159(16) 0.46696(15) 0.0278(10) Uani 1 1 d . D .
O11B O 0.1922(2) 1.00319(16) 0.39322(15) 0.0270(10) Uani 1 1 d . B .
O11A O 0.6164(2) 0.51647(16) 0.78706(15) 0.0281(11) Uani 1 1 d . A .
O12B O 0.1142(2) 1.07785(16) 0.38564(15) 0.0303(11) Uani 1 1 d . D .
O12A O 0.7258(3) 0.57334(17) 0.79014(16) 0.0372(12) Uani 1 1 d . E .
O13B O 0.0648(2) 0.84176(16) 0.64252(15) 0.0284(11) Uani 1 1 d . . .
O13A O 0.6544(2) 0.31940(15) 0.54881(15) 0.0255(10) Uani 1 1 d . . .
O14B O 0.1480(2) 0.80266(14) 0.58405(15) 0.0264(10) Uani 1 1 d . . .
O14A O 0.5580(2) 0.30325(15) 0.60843(15) 0.0275(10) Uani 1 1 d . . .
O15B O -0.0612(2) 0.91621(16) 0.62332(15) 0.0281(10) Uani 1 1 d . B .
O15A O 0.8103(2) 0.36265(16) 0.56583(15) 0.0285(11) Uani 1 1 d . A .
O16B O -0.0967(2) 0.94221(16) 0.54447(16) 0.0289(11) Uani 1 1 d . D .
O16A O 0.8575(2) 0.38636(16) 0.64302(16) 0.0279(10) Uani 1 1 d . E .
O17A O 0.7751(2) 0.45175(17) 0.50879(15) 0.0288(11) Uani 1 1 d . . .
O17B O 0.0164(2) 0.99604(16) 0.67556(15) 0.0250(10) Uani 1 1 d . . .
O18A O 0.7922(3) 0.53290(16) 0.54599(16) 0.0327(11) Uani 1 1 d . . .
O18B O 0.0382(2) 1.07400(15) 0.63251(15) 0.0254(10) Uani 1 1 d . . .
O19A O 0.6266(3) 0.40258(16) 0.48565(15) 0.0300(11) Uani 1 1 d . A .
O19B O 0.1354(2) 0.91837(15) 0.70097(15) 0.0256(10) Uani 1 1 d . B .
O20A O 0.5027(3) 0.44149(17) 0.50235(16) 0.0360(12) Uani 1 1 d . E .
O20B O 0.2701(2) 0.92936(15) 0.68272(15) 0.0265(10) Uani 1 1 d . D .
O21A O 0.6042(2) 0.30393(16) 0.70884(15) 0.0287(11) Uani 1 1 d . . .
O21B O 0.1086(3) 0.80769(16) 0.48226(15) 0.0303(11) Uani 1 1 d . . .
O22A O 0.7102(3) 0.26588(16) 0.66772(17) 0.0390(12) Uani 1 1 d . . .
O22B O -0.0097(3) 0.79168(17) 0.52107(18) 0.0406(12) Uani 1 1 d . . .
O23B O 0.1970(2) 1.11122(14) 0.61769(15) 0.0255(10) Uani 1 1 d . . .
O23A O 0.6596(3) 0.60307(16) 0.55555(17) 0.0404(12) Uani 1 1 d . . .
O24B O 0.1962(3) 1.08227(17) 0.69867(16) 0.0350(11) Uani 1 1 d . . .
O24A O 0.6509(3) 0.56647(19) 0.47824(17) 0.0538(15) Uani 1 1 d . . .
O25B O -0.0004(3) 0.97089(17) 0.41569(16) 0.0324(11) Uani 1 1 d . D .
O25A O 0.7826(2) 0.44576(18) 0.76814(16) 0.0346(11) Uani 1 1 d . E .
O26A O 0.7903(3) 0.36468(17) 0.73661(16) 0.0331(11) Uani 1 1 d . E .
O26B O -0.0440(2) 0.89906(17) 0.45446(15) 0.0317(11) Uani 1 1 d . D .
O27B O -0.0622(2) 1.03189(16) 0.49381(16) 0.0286(11) Uani 1 1 d . D .
O27A O 0.8696(3) 0.48378(18) 0.68618(17) 0.0383(12) Uani 1 1 d . E .
O28B O -0.0164(2) 1.10507(16) 0.45215(15) 0.0299(11) Uani 1 1 d . D .
O28A O 0.8589(3) 0.56566(18) 0.72356(17) 0.0388(12) Uani 1 1 d . E .
O29B O 0.4084(2) 0.98742(16) 0.57685(16) 0.0300(11) Uani 1 1 d . D .
O29A O 0.3988(2) 0.52920(18) 0.60363(17) 0.0367(12) Uani 1 1 d . E .
O30A O 0.4613(3) 0.54452(18) 0.53319(17) 0.0437(13) Uani 1 1 d . E .
O30B O 0.3537(3) 1.01825(16) 0.64720(16) 0.0329(11) Uani 1 1 d . D .
O31B O 0.3614(2) 0.88740(16) 0.61009(15) 0.0289(11) Uani 1 1 d . D .
O31A O 0.3977(3) 0.42309(18) 0.57810(17) 0.0372(12) Uani 1 1 d . E .
O32B O 0.4293(2) 0.85906(16) 0.54092(16) 0.0305(11) Uani 1 1 d . D .
O32A O 0.3211(2) 0.41453(18) 0.64899(18) 0.0422(12) Uani 1 1 d . E .
O33A O 0.4887(2) 0.45375(16) 0.75419(15) 0.0311(11) Uani 1 1 d . A .
O33B O 0.2858(2) 0.92131(15) 0.43232(15) 0.0241(10) Uani 1 1 d . B .
O34A O 0.4525(2) 0.35582(16) 0.69050(15) 0.0316(11) Uani 1 1 d . A .
O34B O 0.2763(2) 0.82582(15) 0.50121(15) 0.0265(10) Uani 1 1 d . B .
O35B O 0.2256(2) 1.08184(15) 0.46354(15) 0.0258(10) Uani 1 1 d . B .
O35A O 0.6180(2) 0.59124(15) 0.71066(16) 0.0301(11) Uani 1 1 d . A .
O36B O 0.0955(2) 1.12279(15) 0.53256(15) 0.0282(10) Uani 1 1 d . B .
O36A O 0.7616(3) 0.59809(16) 0.64089(16) 0.0331(11) Uani 1 1 d . A .
O37 O 0.1169(11) 0.8704(7) 0.3753(6) 0.161(7) Uani 0.50 1 d P . .

loop_
_atom_site_aniso_label
_atom_site_aniso_U_11
_atom_site_aniso_U_22
_atom_site_aniso_U_33
_atom_site_aniso_U_23
_atom_site_aniso_U_13
_atom_site_aniso_U_12
Zr1B 0.0187(3) 0.0205(3) 0.0212(4) -0.0027(3) 0.0016(3) 0.0005(3)
Zr1A 0.0190(3) 0.0242(4) 0.0205(4) -0.0024(3) 0.0010(3) 0.0000(3)
Zr2B 0.0198(3) 0.0233(4) 0.0232(4) 0.0000(3) 0.0022(3) 0.0013(3)
Zr2A 0.0221(3) 0.0232(4) 0.0202(3) 0.0014(3) 0.0033(3) 0.0040(3)
Zr3B 0.0192(3) 0.0195(3) 0.0225(4) -0.0021(3) -0.0010(3) -0.0006(3)
Zr3A 0.0208(3) 0.0235(3) 0.0207(3) -0.0017(3) 0.0022(3) -0.0024(3)
Zr4B 0.0176(3) 0.0241(4) 0.0236(4) 0.0005(3) -0.0010(3) 0.0009(3)
Zr4A 0.0185(3) 0.0240(4) 0.0247(4) 0.0010(3) -0.0026(3) 0.0007(3)
Zr5B 0.0223(3) 0.0190(3) 0.0218(3) -0.0019(3) 0.0033(3) 0.0022(3)
Zr5A 0.0297(4) 0.0205(4) 0.0245(4) 0.0030(3) 0.0055(3) 0.0014(3)
Zr6B 0.0179(3) 0.0219(4) 0.0211(4) -0.0041(3) -0.0011(3) 0.0005(3)
Zr6A 0.0248(4) 0.0317(4) 0.0212(4) -0.0036(3) -0.0036(3) 0.0096(3)
Fe1B 0.0205(5) 0.0259(5) 0.0258(5) -0.0043(4) 0.0009(4) 0.0031(4)
Fe1A 0.0216(5) 0.0432(6) 0.0354(6) -0.0119(5) 0.0070(4) -0.0067(4)
Fe2B 0.0284(6) 0.0244(5) 0.0261(5) 0.0020(4) 0.0029(4) 0.0035(4)
Fe2A 0.0306(6) 0.0279(6) 0.0353(6) -0.0046(5) 0.0020(5) -0.0080(4)
C1A 0.033(4) 0.046(5) 0.032(4) -0.016(4) -0.008(3) 0.012(4)
C1B 0.022(4) 0.041(5) 0.020(4) -0.007(3) 0.001(3) -0.007(3)
C2A 0.025(4) 0.048(5) 0.073(6) -0.029(5) -0.005(4) 0.015(4)
C2B 0.025(4) 0.047(5) 0.040(4) -0.004(4) 0.013(3) -0.006(3)
C3A 0.077(7) 0.102(8) 0.075(7) -0.058(6) -0.005(5) 0.019(6)
C3B 0.104(8) 0.046(6) 0.173(11) -0.039(6) 0.081(8) -0.041(5)
C4A 0.024(6) 0.151(11) 0.44(2) -0.191(13) 0.055(9) -0.011(6)
C4B 0.131(11) 0.42(2) 0.029(6) 0.042(9) 0.006(6) -0.160(13)
C5A 0.142(11) 0.112(10) 0.130(10) -0.072(8) -0.029(8) 0.081(8)
C5B 0.033(6) 0.077(7) 0.294(16) 0.036(9) 0.035(8) 0.013(5)
C6B 0.025(4) 0.023(4) 0.038(4) 0.007(3) 0.004(3) -0.006(3)
C6A 0.032(4) 0.044(5) 0.033(4) -0.007(4) -0.010(3) 0.004(4)
C7B 0.042(4) 0.039(4) 0.025(4) 0.004(3) 0.000(3) -0.005(3)
C7A 0.040(5) 0.081(6) 0.021(4) -0.024(4) 0.002(3) -0.027(4)
C8B 0.230(13) 0.116(8) 0.010(4) -0.012(5) -0.026(6) 0.110(8)
C8A 0.166(7) 0.197(7) 0.143(7) -0.012(5) 0.003(5) -0.024(5)
C9B 0.137(10) 0.272(15) 0.025(5) 0.000(7) 0.027(6) -0.128(10)
C9A 0.217(13) 0.102(8) 0.051(6) 0.003(6) 0.063(8) 0.088(9)
C10B 0.129(9) 0.079(7) 0.031(5) 0.003(5) 0.012(5) 0.027(6)
C10A 0.120(9) 0.138(10) 0.032(6) 0.015(6) 0.016(6) 0.078(7)
C11B 0.018(4) 0.024(4) 0.032(4) 0.001(3) 0.000(3) -0.005(3)
C11A 0.027(4) 0.024(4) 0.033(4) 0.005(3) -0.010(3) 0.011(3)
C12A 0.029(4) 0.033(4) 0.037(4) -0.014(3) -0.003(3) -0.008(3)
C12B 0.033(4) 0.024(4) 0.049(5) 0.012(3) 0.007(4) 0.004(3)
C13A 0.058(6) 0.050(5) 0.079(6) -0.045(5) 0.019(5) -0.017(4)
C13B 0.048(6) 0.042(5) 0.177(11) 0.029(6) 0.022(6) -0.013(4)
C14A 0.061(6) 0.035(5) 0.088(7) -0.030(4) 0.008(5) -0.007(4)
C14B 0.123(8) 0.055(6) 0.046(5) 0.025(4) 0.017(5) 0.017(5)
C15B 0.057(5) 0.031(4) 0.064(6) 0.015(4) 0.005(4) 0.012(4)
C15A 0.117(8) 0.060(6) 0.049(6) -0.004(5) -0.019(5) -0.029(5)
C16B 0.021(4) 0.027(4) 0.036(4) 0.002(3) 0.007(3) 0.008(3)
C16A 0.013(4) 0.033(4) 0.038(4) 0.017(3) 0.013(3) 0.004(3)
C17B 0.022(4) 0.055(5) 0.032(4) 0.003(4) 0.004(3) -0.003(3)
C17A 0.038(5) 0.041(5) 0.053(5) -0.013(4) -0.003(4) 0.017(4)
C18B 0.030(5) 0.062(6) 0.143(9) -0.014(6) 0.019(5) -0.025(4)
C18A 0.204(13) 0.150(11) 0.089(8) -0.038(7) -0.073(8) 0.146(10)
C19B 0.031(5) 0.141(9) 0.062(6) -0.015(6) 0.012(4) -0.024(5)
C19A 0.050(6) 0.055(6) 0.206(13) -0.012(7) 0.057(7) 0.009(5)
C20A 0.043(5) 0.036(5) 0.139(9) -0.003(5) -0.003(5) 0.022(4)
C20B 0.030(5) 0.140(9) 0.072(6) 0.024(6) -0.004(4) -0.026(5)
C21A 0.037(4) 0.028(4) 0.033(4) 0.010(4) 0.006(3) 0.001(3)
C21B 0.023(4) 0.042(5) 0.022(4) -0.004(3) -0.002(3) 0.005(3)
C22A 0.055(5) 0.028(4) 0.056(5) 0.005(4) 0.035(4) -0.004(4)
C22B 0.055(5) 0.024(4) 0.034(4) 0.002(3) 0.026(4) 0.009(3)
C23B 0.059(6) 0.061(6) 0.136(9) -0.025(6) 0.066(6) -0.010(5)
C23A 0.146(10) 0.070(7) 0.186(13) -0.005(7) 0.128(10) -0.037(7)
C24A 0.048(6) 0.111(8) 0.078(7) 0.012(6) 0.024(5) -0.002(5)
C24B 0.135(9) 0.130(9) 0.035(5) 0.007(6) 0.023(6) 0.089(7)
C25A 0.088(7) 0.108(8) 0.044(5) 0.008(5) 0.040(5) -0.005(6)
C25B 0.061(6) 0.040(5) 0.073(6) -0.017(4) 0.032(5) 0.009(4)
C26A 0.062(6) 0.029(4) 0.027(4) 0.000(3) -0.001(4) 0.010(4)
C26B 0.036(4) 0.021(4) 0.023(4) 0.002(3) -0.003(3) 0.003(3)
C27B 0.043(5) 0.038(4) 0.023(4) 0.000(3) -0.002(3) -0.010(3)
C27A 0.067(6) 0.067(6) 0.016(4) -0.015(4) -0.010(4) 0.029(5)
C28A 0.123(9) 0.132(9) 0.022(5) -0.022(5) -0.021(5) 0.066(7)
C28B 0.079(6) 0.088(7) 0.031(5) -0.019(5) -0.003(4) 0.021(5)
C29B 0.168(11) 0.125(9) 0.046(6) 0.033(6) -0.047(6) -0.090(8)
C29A 0.077(9) 0.43(2) 0.036(7) -0.055(10) -0.023(6) 0.095(11)
C30B 0.050(5) 0.142(9) 0.023(5) -0.016(5) -0.011(4) 0.030(5)
C30A 0.55(3) 0.078(9) 0.048(7) 0.019(7) -0.115(12) 0.028(13)
C31A 0.049(5) 0.029(4) 0.028(4) 0.000(3) 0.009(4) -0.008(4)
C31B 0.033(4) 0.017(4) 0.045(5) 0.000(3) -0.008(4) -0.005(3)
C32A 0.075(6) 0.029(4) 0.035(5) 0.013(4) 0.016(4) 0.006(4)
C32B 0.044(5) 0.024(4) 0.072(6) 0.001(4) -0.023(4) -0.003(3)
C33B 0.066(6) 0.051(5) 0.047(5) -0.029(4) -0.011(4) -0.008(4)
C33A 0.187(13) 0.131(10) 0.306(19) 0.180(12) -0.140(13) -0.116(10)
C34B 0.054(6) 0.055(6) 0.093(7) -0.017(5) -0.020(5) -0.021(4)
C34A 0.171(6) 0.130(6) 0.133(6) 0.017(5) -0.016(5) -0.015(5)
C35B 0.092(7) 0.034(5) 0.084(7) -0.009(4) -0.041(5) -0.007(4)
C35A 0.193(7) 0.173(7) 0.190(7) 0.035(5) 0.029(5) 0.024(5)
C36B 0.040(4) 0.022(4) 0.030(4) -0.007(3) 0.011(3) 0.012(3)
C36A 0.065(6) 0.033(5) 0.043(5) 0.007(4) 0.010(4) 0.010(4)
C37B 0.032(4) 0.030(4) 0.030(4) -0.006(3) -0.003(3) 0.003(3)
C37A 0.127(9) 0.042(5) 0.035(5) 0.010(4) -0.008(5) 0.013(5)
C38B 0.055(5) 0.036(5) 0.055(5) -0.014(4) -0.003(4) -0.004(4)
C38A 0.273(16) 0.043(6) 0.106(10) 0.018(6) 0.032(10) 0.076(8)
C39B 0.039(5) 0.049(5) 0.074(6) -0.018(4) 0.014(4) -0.009(4)
C39A 0.184(13) 0.082(8) 0.101(9) 0.014(7) -0.054(9) 0.049(8)
C40B 0.091(7) 0.046(5) 0.052(5) -0.003(4) -0.039(5) -0.010(4)
C40A 0.101(9) 0.111(10) 0.278(17) 0.141(11) 0.025(10) 0.001(7)
C41B 0.020(4) 0.036(4) 0.034(4) -0.006(4) -0.005(3) 0.016(3)
C41A 0.019(4) 0.035(4) 0.028(4) 0.000(3) 0.000(3) 0.003(3)
C42B 0.062(5) 0.039(4) 0.025(4) -0.005(3) -0.020(4) -0.008(4)
C42A 0.040(5) 0.056(5) 0.027(4) 0.015(4) -0.005(3) -0.009(4)
C43A 0.067(6) 0.086(7) 0.043(5) 0.024(5) -0.031(4) -0.022(5)
C43B 0.142(10) 0.147(10) 0.058(7) 0.028(7) -0.053(7) -0.068(8)
C44A 0.097(7) 0.085(7) 0.036(5) 0.020(5) -0.014(5) 0.032(6)
C44B 0.058(8) 0.34(2) 0.095(9) -0.034(10) -0.048(7) -0.030(10)
C45A 0.081(7) 0.092(7) 0.044(5) 0.001(5) 0.010(5) -0.031(5)
C45B 0.35(2) 0.060(7) 0.151(12) -0.039(7) -0.192(13) 0.052(10)
C46B 0.018(4) 0.036(4) 0.022(4) -0.011(3) -0.003(3) 0.007(3)
C46A 0.025(4) 0.050(5) 0.040(5) 0.006(4) -0.003(3) -0.009(4)
C47B 0.026(4) 0.035(4) 0.043(5) 0.002(4) 0.006(3) 0.014(3)
C47A 0.020(4) 0.066(6) 0.069(6) -0.024(5) 0.004(4) -0.014(4)
C48B 0.047(6) 0.074(6) 0.103(7) 0.027(6) 0.014(5) 0.028(5)
C48A 0.042(6) 0.296(17) 0.123(10) -0.110(11) -0.008(6) -0.031(8)
C49B 0.040(6) 0.083(7) 0.188(12) -0.013(7) -0.025(7) 0.010(5)
C49A 0.023(6) 0.076(8) 0.50(3) 0.043(12) -0.004(10) 0.002(5)
C50B 0.113(8) 0.113(8) 0.061(7) 0.011(6) 0.020(6) 0.073(7)
C50A 0.059(7) 0.237(15) 0.170(13) 0.024(11) 0.070(8) -0.039(8)
C51B 0.016(3) 0.023(4) 0.028(4) 0.002(3) 0.004(3) 0.000(3)
C51A 0.031(4) 0.041(5) 0.037(5) -0.011(4) -0.020(4) 0.016(3)
C52B 0.026(4) 0.038(4) 0.046(5) -0.013(4) -0.005(3) -0.006(3)
C52A 0.057(6) 0.060(6) 0.076(7) -0.007(5) -0.021(5) 0.027(5)
C53A 0.053(6) 0.091(7) 0.075(7) -0.034(5) -0.014(5) 0.038(5)
C53B 0.137(6) 0.151(6) 0.178(7) -0.033(5) -0.032(5) 0.013(5)
C54B 0.189(14) 0.325(19) 0.118(11) 0.086(12) -0.047(10) -0.233(14)
C54A 0.167(7) 0.155(7) 0.192(7) 0.014(5) 0.005(5) 0.008(5)
C55B 0.053(6) 0.255(14) 0.043(6) -0.058(7) -0.028(5) -0.037(7)
C55A 0.154(7) 0.191(7) 0.135(6) 0.004(5) -0.006(5) 0.043(5)
C56B 0.024(4) 0.019(4) 0.041(4) -0.007(3) 0.003(3) -0.007(3)
C56A 0.037(5) 0.041(5) 0.057(6) -0.017(4) -0.015(4) 0.013(4)
C57B 0.037(4) 0.036(4) 0.040(5) 0.015(4) 0.007(4) 0.022(3)
C57A 0.025(4) 0.049(5) 0.054(5) -0.018(4) -0.005(4) -0.005(4)
C58B 0.239(14) 0.200(13) 0.021(5) 0.018(7) -0.010(7) 0.155(11)
C58A 0.159(10) 0.102(8) 0.094(8) 0.051(7) -0.086(8) -0.094(8)
C59B 0.062(6) 0.114(8) 0.069(7) 0.024(6) -0.001(5) 0.053(6)
C59A 0.067(7) 0.068(7) 0.159(10) -0.015(6) -0.075(7) -0.005(5)
C60B 0.096(9) 0.046(6) 0.293(17) 0.079(8) -0.063(9) -0.016(6)
C60A 0.061(7) 0.202(13) 0.112(10) -0.077(9) -0.018(6) -0.024(7)
C61A 0.073(6) 0.069(6) 0.024(4) -0.006(4) 0.009(4) -0.033(5)
C61B 0.100(7) 0.084(7) 0.019(4) -0.013(4) -0.011(4) 0.052(5)
C62A 0.072(6) 0.089(7) 0.034(5) -0.015(5) 0.024(4) -0.044(5)
C62B 0.097(7) 0.039(5) 0.036(5) -0.018(4) -0.021(4) 0.038(4)
C63A 0.077(6) 0.069(6) 0.037(5) 0.005(4) 0.020(4) -0.029(5)
C63B 0.038(5) 0.043(5) 0.059(5) -0.017(4) -0.002(4) 0.001(4)
C64A 0.049(5) 0.034(4) 0.052(5) -0.007(4) 0.004(4) -0.017(4)
C64B 0.032(4) 0.036(4) 0.041(5) -0.012(4) 0.005(3) 0.010(3)
C65A 0.045(5) 0.114(8) 0.065(6) -0.030(5) 0.030(5) -0.043(5)
C66A 0.073(8) 0.215(13) 0.061(7) -0.023(7) 0.022(6) -0.066(8)
C65B 0.078(7) 0.046(5) 0.093(8) -0.005(5) 0.042(6) 0.022(5)
C66B 0.063(5) 0.055(5) 0.071(6) 0.003(4) 0.037(4) 0.013(4)
C67B 0.065(5) 0.059(5) 0.074(6) 0.000(4) 0.039(4) 0.011(4)
C68B 0.069(6) 0.061(6) 0.077(6) -0.002(4) 0.044(5) 0.011(5)
C65' 0.078(7) 0.046(5) 0.093(8) -0.005(5) 0.042(6) 0.022(5)
C66' 0.063(5) 0.055(6) 0.071(6) 0.002(4) 0.038(5) 0.013(4)
C67' 0.065(5) 0.058(5) 0.074(6) 0.001(4) 0.040(5) 0.012(4)
C68' 0.068(6) 0.060(7) 0.079(7) 0.001(5) 0.043(5) 0.012(5)
C67A 0.040(6) 0.185(12) 0.099(9) 0.004(8) 0.037(6) -0.021(7)
C68A 0.104(11) 0.40(3) 0.229(17) -0.217(18) 0.026(11) -0.035(13)
C69B 0.030(4) 0.035(4) 0.067(6) -0.005(4) 0.005(4) -0.007(3)
C69A 0.055(7) 0.026(5) 0.279(16) -0.006(7) 0.055(8) 0.000(5)
C70B 0.046(5) 0.020(4) 0.094(7) 0.024(4) -0.004(5) -0.007(4)
C70A 0.037(4) 0.029(4) 0.057(5) -0.014(4) -0.002(4) 0.003(3)
C71B 0.043(4) 0.022(4) 0.036(4) 0.002(3) -0.013(3) 0.004(3)
C71A 0.114(8) 0.036(5) 0.088(7) 0.000(5) 0.066(6) -0.007(5)
C72B 0.057(5) 0.023(4) 0.054(5) 0.002(4) 0.003(4) 0.001(4)
C72A 0.076(6) 0.044(5) 0.057(6) 0.002(4) 0.008(5) -0.018(4)
C73B 0.075(6) 0.026(4) 0.051(5) 0.003(4) 0.012(4) 0.006(4)
C73A 0.131(11) 0.097(9) 0.117(10) 0.011(8) 0.015(9) -0.005(8)
C74B 0.061(5) 0.041(5) 0.026(4) 0.001(3) 0.005(4) 0.009(4)
C74A 0.036(6) 0.212(14) 0.201(15) -0.103(12) 0.006(8) -0.003(8)
C75B 0.123(8) 0.035(5) 0.049(6) 0.019(4) 0.002(5) -0.011(5)
C75A 0.193(17) 0.216(17) 0.25(2) -0.155(15) -0.121(15) 0.045(13)
C76A 0.227(16) 0.317(17) 0.279(17) -0.110(14) -0.100(14) -0.002(14)
C76B 0.130(9) 0.069(6) 0.040(5) 0.017(5) -0.012(6) 0.009(6)
C77 0.170(12) 0.026(5) 0.050(6) 0.002(4) 0.002(7) 0.000(6)
C78 0.046(6) 0.105(8) 0.078(7) -0.020(6) 0.011(5) 0.024(5)
C79 0.079(8) 0.136(10) 0.123(10) 0.009(8) 0.013(7) -0.018(7)
C80 0.102(10) 0.105(10) 0.182(13) 0.046(9) 0.003(9) -0.015(8)
N1A 0.048(4) 0.053(4) 0.049(4) -0.025(3) 0.026(3) -0.027(3)
N1 0.146(8) 0.119(7) 0.218(9) 0.016(6) 0.035(7) -0.021(6)
N1B 0.035(3) 0.031(3) 0.026(3) -0.006(3) 0.004(3) 0.013(3)
N2B 0.036(4) 0.018(3) 0.044(4) 0.005(3) 0.012(3) 0.005(2)
N2A 0.053(4) 0.025(3) 0.056(4) -0.022(3) 0.015(3) -0.017(3)
N2 0.146(8) 0.119(7) 0.218(9) 0.016(6) 0.035(7) -0.021(6)
O1B 0.022(2) 0.020(2) 0.019(2) -0.0047(18) -0.0017(18) -0.0068(18)
O1A 0.014(2) 0.032(3) 0.023(2) -0.005(2) -0.0025(18) 0.0052(18)
O2B 0.019(2) 0.018(2) 0.025(3) -0.0010(19) 0.0017(19) -0.0034(18)
O2A 0.018(2) 0.025(2) 0.026(3) 0.001(2) 0.0022(19) -0.0051(18)
O3B 0.017(2) 0.022(2) 0.023(2) -0.0030(19) -0.0013(18) -0.0003(18)
O3A 0.027(2) 0.023(2) 0.018(2) 0.0003(19) 0.0018(19) 0.0104(19)
O4B 0.019(2) 0.017(2) 0.024(2) -0.0052(19) -0.0021(19) -0.0045(17)
O4A 0.025(2) 0.016(2) 0.020(2) -0.0005(18) 0.0025(19) -0.0010(18)
O5B 0.018(2) 0.018(2) 0.023(2) -0.0036(19) 0.0058(19) 0.0045(17)
O5A 0.015(2) 0.013(2) 0.027(2) 0.0033(18) 0.0055(18) 0.0037(17)
O6B 0.021(2) 0.016(2) 0.025(3) -0.0052(19) 0.0015(19) -0.0022(18)
O6A 0.041(3) 0.022(2) 0.013(2) 0.0052(19) 0.011(2) 0.007(2)
O7B 0.015(2) 0.023(2) 0.022(2) 0.0019(19) -0.0011(18) -0.0024(18)
O7A 0.024(2) 0.025(2) 0.017(2) -0.0020(19) -0.0036(18) 0.0012(19)
O8B 0.016(2) 0.022(2) 0.029(3) -0.006(2) 0.0035(19) -0.0109(18)
O8A 0.021(2) 0.015(2) 0.027(3) 0.0035(19) 0.0052(19) 0.0070(18)
O9A 0.018(3) 0.036(3) 0.040(3) -0.013(2) 0.005(2) 0.004(2)
O9B 0.020(2) 0.024(2) 0.030(3) -0.004(2) 0.002(2) 0.0008(19)
O10A 0.019(3) 0.052(3) 0.041(3) -0.015(2) -0.001(2) 0.003(2)
O10B 0.017(2) 0.026(3) 0.040(3) -0.001(2) 0.004(2) 0.0041(19)
O11B 0.030(3) 0.031(3) 0.020(2) 0.001(2) 0.003(2) 0.004(2)
O11A 0.032(3) 0.030(3) 0.022(3) -0.005(2) -0.001(2) -0.004(2)
O12B 0.033(3) 0.034(3) 0.024(3) 0.007(2) 0.002(2) 0.009(2)
O12A 0.035(3) 0.047(3) 0.029(3) -0.013(2) -0.003(2) -0.012(2)
O13B 0.027(3) 0.023(3) 0.035(3) 0.004(2) 0.003(2) 0.001(2)
O13A 0.026(3) 0.025(2) 0.026(3) -0.009(2) 0.003(2) 0.008(2)
O14B 0.028(3) 0.017(2) 0.035(3) -0.003(2) -0.001(2) -0.0032(19)
O14A 0.030(3) 0.026(3) 0.027(3) -0.002(2) 0.003(2) -0.003(2)
O15B 0.025(3) 0.035(3) 0.024(3) 0.005(2) 0.004(2) 0.003(2)
O15A 0.024(3) 0.032(3) 0.029(3) 0.003(2) 0.007(2) 0.000(2)
O16B 0.018(2) 0.039(3) 0.030(3) 0.004(2) -0.002(2) -0.001(2)
O16A 0.018(2) 0.028(3) 0.037(3) -0.004(2) -0.001(2) 0.0052(19)
O17A 0.035(3) 0.024(3) 0.028(3) 0.002(2) 0.013(2) 0.003(2)
O17B 0.032(3) 0.024(3) 0.019(2) 0.001(2) 0.010(2) 0.003(2)
O18A 0.043(3) 0.022(3) 0.033(3) 0.006(2) 0.012(2) 0.000(2)
O18B 0.030(3) 0.020(2) 0.026(3) 0.000(2) 0.010(2) 0.0041(19)
O19A 0.039(3) 0.034(3) 0.017(3) 0.003(2) 0.001(2) 0.013(2)
O19B 0.026(3) 0.030(3) 0.021(3) -0.001(2) -0.002(2) -0.002(2)
O20A 0.035(3) 0.052(3) 0.021(3) -0.007(2) -0.010(2) 0.016(2)
O20B 0.024(3) 0.033(3) 0.022(3) -0.007(2) -0.005(2) 0.005(2)
O21A 0.033(3) 0.024(3) 0.029(3) 0.000(2) 0.011(2) -0.004(2)
O21B 0.032(3) 0.027(3) 0.032(3) -0.005(2) 0.003(2) -0.003(2)
O22A 0.047(3) 0.025(3) 0.045(3) 0.013(2) 0.004(3) 0.004(2)
O22B 0.027(3) 0.039(3) 0.055(3) -0.004(3) -0.003(3) -0.005(2)
O23B 0.040(3) 0.013(2) 0.023(3) -0.0038(19) -0.004(2) 0.004(2)
O23A 0.066(4) 0.028(3) 0.027(3) 0.006(2) 0.003(3) 0.006(2)
O24B 0.053(3) 0.027(3) 0.026(3) -0.003(2) 0.004(2) -0.002(2)
O24A 0.107(5) 0.029(3) 0.026(3) 0.007(2) 0.010(3) 0.016(3)
O25B 0.038(3) 0.028(3) 0.031(3) 0.003(2) -0.005(2) -0.003(2)
O25A 0.030(3) 0.038(3) 0.035(3) -0.001(2) -0.013(2) 0.004(2)
O26A 0.038(3) 0.032(3) 0.029(3) 0.004(2) -0.007(2) 0.001(2)
O26B 0.033(3) 0.040(3) 0.022(3) 0.009(2) -0.006(2) -0.008(2)
O27B 0.025(3) 0.025(3) 0.036(3) -0.001(2) -0.002(2) 0.011(2)
O27A 0.027(3) 0.037(3) 0.051(3) -0.009(2) -0.007(2) -0.008(2)
O28B 0.027(3) 0.033(3) 0.029(3) 0.003(2) 0.005(2) 0.005(2)
O28A 0.024(3) 0.047(3) 0.046(3) -0.012(3) -0.003(2) -0.011(2)
O29B 0.023(2) 0.036(3) 0.031(3) -0.012(2) -0.002(2) -0.002(2)
O29A 0.028(3) 0.052(3) 0.030(3) -0.005(2) -0.007(2) 0.016(2)
O30A 0.055(3) 0.046(3) 0.030(3) 0.000(2) -0.006(3) 0.032(3)
O30B 0.034(3) 0.037(3) 0.027(3) -0.014(2) -0.003(2) -0.013(2)
O31B 0.024(3) 0.034(3) 0.029(3) 0.002(2) 0.005(2) 0.008(2)
O31A 0.019(3) 0.053(3) 0.040(3) -0.010(2) -0.003(2) 0.002(2)
O32B 0.022(2) 0.034(3) 0.035(3) -0.006(2) 0.003(2) 0.0037(19)
O32A 0.018(3) 0.061(3) 0.047(3) -0.019(3) -0.002(2) -0.006(2)
O33A 0.030(3) 0.041(3) 0.022(3) -0.005(2) 0.006(2) -0.007(2)
O33B 0.030(3) 0.022(2) 0.021(2) -0.0019(19) -0.0043(19) -0.0006(19)
O34A 0.025(3) 0.030(3) 0.039(3) -0.001(2) 0.007(2) -0.008(2)
O34B 0.026(3) 0.017(2) 0.036(3) -0.011(2) 0.005(2) 0.0019(18)
O35B 0.023(2) 0.026(3) 0.028(3) 0.001(2) 0.005(2) -0.001(2)
O35A 0.035(3) 0.020(2) 0.035(3) 0.003(2) 0.006(2) 0.002(2)
O36B 0.035(3) 0.022(3) 0.027(3) -0.004(2) 0.000(2) 0.009(2)
O36A 0.042(3) 0.021(2) 0.036(3) 0.006(2) 0.007(2) -0.008(2)
O37 0.178(17) 0.183(17) 0.122(14) 0.005(12) -0.022(12) -0.028(14)

loop_
_atom_type_symbol
_atom_type_description
_atom_type_scat_dispersion_real
_atom_type_scat_dispersion_imag
_atom_type_scat_source
C C 0.0033 0.0016 'International Tables Vol C Tables 4.2.6.8 and 6.1.1.4'
H H 0.0000 0.0000 'International Tables Vol C Tables 4.2.6.8 and 6.1.1.4'
N N 0.0061 0.0033 'International Tables Vol C Tables 4.2.6.8 and 6.1.1.4'
O O 0.0106 0.0060 'International Tables Vol C Tables 4.2.6.8 and 6.1.1.4'
Fe Fe 0.3463 0.8444 'International Tables Vol C Tables 4.2.6.8 and 6.1.1.4'
Zr Zr -2.9673 0.5597 'International Tables Vol C Tables 4.2.6.8 and 6.1.1.4'

loop_
_geom_angle_atom_site_label_1
_geom_angle_atom_site_label_2
_geom_angle_atom_site_label_3
_geom_angle
_geom_angle_site_symmetry_1
_geom_angle_site_symmetry_3
_geom_angle_publ_flag
O2B Zr1B O1B 100.87(14) . . ?
O2B Zr1B O3B 73.37(14) . . ?
O1B Zr1B O3B 69.81(14) . . ?
O2B Zr1B O9B 90.19(14) . . ?
O1B Zr1B O9B 150.30(14) . . ?
O3B Zr1B O9B 139.86(14) . . ?
O2B Zr1B O33B 133.51(14) . . ?
O1B Zr1B O33B 78.28(14) . . ?
O3B Zr1B O33B 142.43(14) . . ?
O9B Zr1B O33B 74.22(14) . . ?
O2B Zr1B O4B 69.05(13) . . ?
O1B Zr1B O4B 72.99(13) . . ?
O3B Zr1B O4B 119.61(14) . . ?
O9B Zr1B O4B 85.75(14) . . ?
O33B Zr1B O4B 66.37(13) . . ?
O2B Zr1B O11B 150.95(14) . . ?
O1B Zr1B O11B 89.61(14) . . ?
O3B Zr1B O11B 85.30(14) . . ?
O9B Zr1B O11B 93.89(14) . . ?
O33B Zr1B O11B 74.97(14) . . ?
O4B Zr1B O11B 139.91(14) . . ?
O2B Zr1B O35B 78.81(14) . . ?
O1B Zr1B O35B 134.12(14) . . ?
O3B Zr1B O35B 66.23(13) . . ?
O9B Zr1B O35B 74.87(14) . . ?
O33B Zr1B O35B 134.40(14) . . ?
O4B Zr1B O35B 142.27(14) . . ?
O11B Zr1B O35B 74.58(14) . . ?
O2B Zr1B Fe1B 96.98(10) . . ?
O1B Zr1B Fe1B 83.97(10) . . ?
O3B Zr1B Fe1B 149.21(10) . . ?
O9B Zr1B Fe1B 67.26(10) . . ?
O33B Zr1B Fe1B 36.55(10) . . ?
O4B Zr1B Fe1B 33.20(9) . . ?
O11B Zr1B Fe1B 111.12(10) . . ?
O35B Zr1B Fe1B 141.91(10) . . ?
O2B Zr1B Fe2B 84.30(10) . . ?
O1B Zr1B Fe2B 97.97(10) . . ?
O3B Zr1B Fe2B 33.31(10) . . ?
O9B Zr1B Fe2B 110.60(10) . . ?
O33B Zr1B Fe2B 142.17(10) . . ?
O4B Zr1B Fe2B 149.04(10) . . ?
O11B Zr1B Fe2B 67.34(10) . . ?
O35B Zr1B Fe2B 36.16(10) . . ?
Fe1B Zr1B Fe2B 177.46(3) . . ?
O2B Zr1B Zr5B 33.14(10) . . ?
O1B Zr1B Zr5B 85.66(10) . . ?
O3B Zr1B Zr5B 40.24(10) . . ?
O9B Zr1B Zr5B 116.25(10) . . ?
O33B Zr1B Zr5B 156.04(10) . . ?
O4B Zr1B Zr5B 92.07(10) . . ?
O11B Zr1B Zr5B 123.01(10) . . ?
O35B Zr1B Zr5B 69.22(10) . . ?
Fe1B Zr1B Zr5B 124.65(3) . . ?
Fe2B Zr1B Zr5B 57.30(2) . . ?
O2B Zr1B Zr3B 84.85(10) . . ?
O1B Zr1B Zr3B 32.93(10) . . ?
O3B Zr1B Zr3B 92.17(10) . . ?
O9B Zr1B Zr3B 123.22(10) . . ?
O33B Zr1B Zr3B 69.47(10) . . ?
O4B Zr1B Zr3B 40.07(9) . . ?
O11B Zr1B Zr3B 116.05(10) . . ?
O35B Zr1B Zr3B 155.84(10) . . ?
Fe1B Zr1B Zr3B 57.43(2) . . ?
Fe2B Zr1B Zr3B 124.96(3) . . ?
Zr5B Zr1B Zr3B 87.396(19) . . ?
O3A Zr1A O4A 101.26(14) . . ?
O3A Zr1A O1A 69.06(14) . . ?
O4A Zr1A O1A 72.85(14) . . ?
O3A Zr1A O9A 89.48(15) . . ?
O4A Zr1A O9A 149.70(15) . . ?
O1A Zr1A O9A 85.07(14) . . ?
O3A Zr1A O2A 74.13(14) . . ?
O4A Zr1A O2A 69.54(14) . . ?
O1A Zr1A O2A 119.65(14) . . ?
O9A Zr1A O2A 140.70(15) . . ?
O3A Zr1A O11A 150.28(15) . . ?
O4A Zr1A O11A 90.49(14) . . ?
O1A Zr1A O11A 140.63(14) . . ?
O9A Zr1A O11A 93.93(15) . . ?
O2A Zr1A O11A 84.89(14) . . ?
O3A Zr1A O33A 134.01(15) . . ?
O4A Zr1A O33A 78.45(15) . . ?
O1A Zr1A O33A 67.05(14) . . ?
O9A Zr1A O33A 73.86(15) . . ?
O2A Zr1A O33A 141.80(14) . . ?
O11A Zr1A O33A 74.87(14) . . ?
O3A Zr1A O35A 77.43(15) . . ?
O4A Zr1A O35A 134.78(15) . . ?
O1A Zr1A O35A 141.01(15) . . ?
O9A Zr1A O35A 75.05(15) . . ?
O2A Zr1A O35A 66.70(14) . . ?
O11A Zr1A O35A 75.00(15) . . ?
O33A Zr1A O35A 134.48(14) . . ?
O3A Zr1A Fe1A 97.39(11) . . ?
O4A Zr1A Fe1A 83.64(10) . . ?
O1A Zr1A Fe1A 33.61(10) . . ?
O9A Zr1A Fe1A 66.80(11) . . ?
O2A Zr1A Fe1A 149.14(10) . . ?
O11A Zr1A Fe1A 111.09(11) . . ?
O33A Zr1A Fe1A 36.62(10) . . ?
O35A Zr1A Fe1A 141.58(11) . . ?
O3A Zr1A Fe2A 83.96(11) . . ?
O4A Zr1A Fe2A 98.41(10) . . ?
O1A Zr1A Fe2A 148.76(10) . . ?
O9A Zr1A Fe2A 110.94(11) . . ?
O2A Zr1A Fe2A 33.51(10) . . ?
O11A Zr1A Fe2A 67.24(11) . . ?
O33A Zr1A Fe2A 141.98(11) . . ?
O35A Zr1A Fe2A 36.41(10) . . ?
Fe1A Zr1A Fe2A 177.30(3) . . ?
O3A Zr1A Zr5A 33.51(10) . . ?
O4A Zr1A Zr5A 85.50(10) . . ?
O1A Zr1A Zr5A 91.95(10) . . ?
O9A Zr1A Zr5A 116.40(11) . . ?
O2A Zr1A Zr5A 40.63(10) . . ?
O11A Zr1A Zr5A 122.74(11) . . ?
O33A Zr1A Zr5A 156.50(10) . . ?
O35A Zr1A Zr5A 68.66(10) . . ?
Fe1A Zr1A Zr5A 125.03(3) . . ?
Fe2A Zr1A Zr5A 57.08(2) . . ?
O3A Zr1A Zr3A 85.17(10) . . ?
O4A Zr1A Zr3A 32.84(10) . . ?
O1A Zr1A Zr3A 40.03(9) . . ?
O9A Zr1A Zr3A 122.51(11) . . ?
O2A Zr1A Zr3A 92.02(10) . . ?
O11A Zr1A Zr3A 116.93(10) . . ?
O33A Zr1A Zr3A 69.97(10) . . ?
O35A Zr1A Zr3A 155.41(11) . . ?
Fe1A Zr1A Zr3A 57.37(2) . . ?
Fe2A Zr1A Zr3A 125.18(3) . . ?
Zr5A Zr1A Zr3A 87.247(19) . . ?
O5B Zr2B O7B 90.67(14) . . ?
O5B Zr2B O15B 85.56(15) . . ?
O7B Zr2B O15B 141.53(15) . . ?
O5B Zr2B O19B 141.82(15) . . ?
O7B Zr2B O19B 85.59(15) . . ?
O15B Zr2B O19B 119.58(15) . . ?
O5B Zr2B O13B 141.70(15) . . ?
O7B Zr2B O13B 80.95(14) . . ?
O15B Zr2B O13B 78.72(15) . . ?
O19B Zr2B O13B 75.10(14) . . ?
O5B Zr2B O17B 81.25(14) . . ?
O7B Zr2B O17B 141.48(15) . . ?
O15B Zr2B O17B 75.67(15) . . ?
O19B Zr2B O17B 78.46(15) . . ?
O13B Zr2B O17B 126.85(14) . . ?
O5B Zr2B O6B 70.63(14) . . ?
O7B Zr2B O6B 69.04(13) . . ?
O15B Zr2B O6B 142.74(14) . . ?
O19B Zr2B O6B 72.60(14) . . ?
O13B Zr2B O6B 136.98(14) . . ?
O17B Zr2B O6B 72.76(14) . . ?
O5B Zr2B O8B 69.00(14) . . ?
O7B Zr2B O8B 70.04(13) . . ?
O15B Zr2B O8B 72.92(14) . . ?
O19B Zr2B O8B 142.29(14) . . ?
O13B Zr2B O8B 73.03(14) . . ?
O17B Zr2B O8B 137.82(14) . . ?
O6B Zr2B O8B 120.78(13) . . ?
O5B Zr2B Zr5B 32.12(10) . . ?
O7B Zr2B Zr5B 80.19(10) . . ?
O15B Zr2B Zr5B 112.62(11) . . ?
O19B Zr2B Zr5B 110.26(10) . . ?
O13B Zr2B Zr5B 159.89(11) . . ?
O17B Zr2B Zr5B 73.06(10) . . ?
O6B Zr2B Zr5B 38.56(9) . . ?
O8B Zr2B Zr5B 93.90(9) . . ?
O5B Zr2B Zr3B 79.95(10) . . ?
O7B Zr2B Zr3B 32.00(10) . . ?
O15B Zr2B Zr3B 110.14(11) . . ?
O19B Zr2B Zr3B 112.63(11) . . ?
O13B Zr2B Zr3B 73.28(10) . . ?
O17B Zr2B Zr3B 159.75(10) . . ?
O6B Zr2B Zr3B 93.86(9) . . ?
O8B Zr2B Zr3B 38.08(9) . . ?
Zr5B Zr2B Zr3B 86.975(19) . . ?
O5B Zr2B Zr4B 30.65(10) . . ?
O7B Zr2B Zr4B 82.12(10) . . ?
O15B Zr2B Zr4B 75.32(10) . . ?
O19B Zr2B Zr4B 165.06(11) . . ?
O13B Zr2B Zr4B 111.08(11) . . ?
O17B Zr2B Zr4B 106.25(10) . . ?
O6B Zr2B Zr4B 94.98(9) . . ?
O8B Zr2B Zr4B 38.52(9) . . ?
Zr5B Zr2B Zr4B 59.266(17) . . ?
Zr3B Zr2B Zr4B 58.820(16) . . ?
O5B Zr2B Zr6B 82.06(10) . . ?
O7B Zr2B Zr6B 30.79(10) . . ?
O15B Zr2B Zr6B 164.89(11) . . ?
O19B Zr2B Zr6B 75.48(11) . . ?
O13B Zr2B Zr6B 106.01(10) . . ?
O17B Zr2B Zr6B 110.73(10) . . ?
O6B Zr2B Zr6B 38.38(9) . . ?
O8B Zr2B Zr6B 94.47(9) . . ?
Zr5B Zr2B Zr6B 58.856(16) . . ?
Zr3B Zr2B Zr6B 59.162(16) . . ?
Zr4B Zr2B Zr6B 89.636(19) . . ?
O7A Zr2A O5A 90.94(14) . . ?
O7A Zr2A O15A 140.28(15) . . ?
O5A Zr2A O15A 86.60(15) . . ?
O7A Zr2A O19A 86.80(15) . . ?
O5A Zr2A O19A 140.23(15) . . ?
O15A Zr2A O19A 119.05(15) . . ?
O7A Zr2A O13A 80.34(14) . . ?
O5A Zr2A O13A 143.57(15) . . ?
O15A Zr2A O13A 78.53(15) . . ?
O19A Zr2A O13A 74.98(15) . . ?
O7A Zr2A O17A 142.20(15) . . ?
O5A Zr2A O17A 80.21(15) . . ?
O15A Zr2A O17A 76.26(15) . . ?
O19A Zr2A O17A 77.68(16) . . ?
O13A Zr2A O17A 126.75(15) . . ?
O7A Zr2A O8A 70.00(14) . . ?
O5A Zr2A O8A 69.60(13) . . ?
O15A Zr2A O8A 72.05(14) . . ?
O19A Zr2A O8A 143.94(15) . . ?
O13A Zr2A O8A 74.19(14) . . ?
O17A Zr2A O8A 136.91(14) . . ?
O7A Zr2A O6A 69.18(14) . . ?
O5A Zr2A O6A 70.00(14) . . ?
O15A Zr2A O6A 144.10(14) . . ?
O19A Zr2A O6A 72.15(14) . . ?
O13A Zr2A O6A 135.79(14) . . ?
O17A Zr2A O6A 73.27(14) . . ?
O8A Zr2A O6A 120.69(13) . . ?
O7A Zr2A Zr3A 31.99(10) . . ?
O5A Zr2A Zr3A 80.62(10) . . ?
O15A Zr2A Zr3A 109.02(11) . . ?
O19A Zr2A Zr3A 114.03(11) . . ?
O13A Zr2A Zr3A 73.34(11) . . ?
O17A Zr2A Zr3A 159.74(11) . . ?
O8A Zr2A Zr3A 38.06(9) . . ?
O6A Zr2A Zr3A 94.03(9) . . ?
O7A Zr2A Zr5A 80.36(10) . . ?
O5A Zr2A Zr5A 31.68(10) . . ?
O15A Zr2A Zr5A 113.77(11) . . ?
O19A Zr2A Zr5A 109.37(11) . . ?
O13A Zr2A Zr5A 159.92(11) . . ?
O17A Zr2A Zr5A 72.91(11) . . ?
O8A Zr2A Zr5A 93.97(9) . . ?
O6A Zr2A Zr5A 38.37(10) . . ?
Zr3A Zr2A Zr5A 87.302(19) . . ?
O7A Zr2A Zr4A 82.16(10) . . ?
O5A Zr2A Zr4A 31.35(10) . . ?
O15A Zr2A Zr4A 75.38(11) . . ?
O19A Zr2A Zr4A 165.41(11) . . ?
O13A Zr2A Zr4A 112.23(11) . . ?
O17A Zr2A Zr4A 105.56(11) . . ?
O8A Zr2A Zr4A 38.43(9) . . ?
O6A Zr2A Zr4A 94.92(10) . . ?
Zr3A Zr2A Zr4A 58.946(17) . . ?
Zr5A Zr2A Zr4A 59.425(17) . . ?
O7A Zr2A Zr6A 30.98(10) . . ?
O5A Zr2A Zr6A 82.05(10) . . ?
O15A Zr2A Zr6A 164.95(11) . . ?
O19A Zr2A Zr6A 75.84(11) . . ?
O13A Zr2A Zr6A 105.09(10) . . ?
O17A Zr2A Zr6A 111.23(10) . . ?
O8A Zr2A Zr6A 94.63(9) . . ?
O6A Zr2A Zr6A 38.35(9) . . ?
Zr3A Zr2A Zr6A 59.428(17) . . ?
Zr5A Zr2A Zr6A 58.934(17) . . ?
Zr4A Zr2A Zr6A 89.853(19) . . ?
O1B Zr3B O7B 100.68(14) . . ?
O1B Zr3B O34B 112.63(15) . . ?
O7B Zr3B O34B 117.70(15) . . ?
O1B Zr3B O21B 92.72(15) . . ?
O7B Zr3B O21B 148.26(15) . . ?
O34B Zr3B O21B 82.20(15) . . ?
O1B Zr3B O8B 73.89(15) . . ?
O7B Zr3B O8B 74.43(14) . . ?
O34B Zr3B O8B 163.21(14) . . ?
O21B Zr3B O8B 82.03(14) . . ?
O1B Zr3B O14B 153.92(14) . . ?
O7B Zr3B O14B 76.94(14) . . ?
O34B Zr3B O14B 90.67(15) . . ?
O21B Zr3B O14B 78.46(15) . . ?
O8B Zr3B O14B 80.56(14) . . ?
O1B Zr3B O4B 73.80(14) . . ?
O7B Zr3B O4B 70.57(14) . . ?
O34B Zr3B O4B 70.59(14) . . ?
O21B Zr3B O4B 141.15(15) . . ?
O8B Zr3B O4B 126.02(13) . . ?
O14B Zr3B O4B 127.50(14) . . ?
O1B Zr3B Fe1B 86.36(10) . . ?
O7B Zr3B Fe1B 98.93(10) . . ?
O34B Zr3B Fe1B 37.79(10) . . ?
O21B Zr3B Fe1B 110.61(11) . . ?
O8B Zr3B Fe1B 157.26(10) . . ?
O14B Zr3B Fe1B 119.72(10) . . ?
O4B Zr3B Fe1B 34.26(9) . . ?
O1B Zr3B Zr4B 35.00(10) . . ?
O7B Zr3B Zr4B 84.44(10) . . ?
O34B Zr3B Zr4B 146.77(11) . . ?
O21B Zr3B Zr4B 90.67(11) . . ?
O8B Zr3B Zr4B 39.20(10) . . ?
O14B Zr3B Zr4B 119.76(10) . . ?
O4B Zr3B Zr4B 97.12(9) . . ?
Fe1B Zr3B Zr4B 119.54(2) . . ?
O1B Zr3B Zr6B 89.52(10) . . ?
O7B Zr3B Zr6B 32.57(10) . . ?
O34B Zr3B Zr6B 95.23(10) . . ?
O21B Zr3B Zr6B 177.09(11) . . ?
O8B Zr3B Zr6B 100.39(10) . . ?
O14B Zr3B Zr6B 100.27(10) . . ?
O4B Zr3B Zr6B 38.09(9) . . ?
Fe1B Zr3B Zr6B 67.66(2) . . ?
Zr4B Zr3B Zr6B 92.229(19) . . ?
O1B Zr3B Zr1B 34.45(10) . . ?
O7B Zr3B Zr1B 84.99(10) . . ?
O34B Zr3B Zr1B 94.06(11) . . ?
O21B Zr3B Zr1B 119.95(11) . . ?
O8B Zr3B Zr1B 98.79(10) . . ?
O14B Zr3B Zr1B 161.44(10) . . ?
O4B Zr3B Zr1B 39.37(9) . . ?
Fe1B Zr3B Zr1B 58.65(2) . . ?
Zr4B Zr3B Zr1B 61.653(17) . . ?
Zr6B Zr3B Zr1B 61.452(17) . . ?
O1B Zr3B Zr2B 89.88(10) . . ?
O7B Zr3B Zr2B 32.05(10) . . ?
O34B Zr3B Zr2B 147.98(11) . . ?
O21B Zr3B Zr2B 120.70(11) . . ?
O8B Zr3B Zr2B 42.42(10) . . ?
O14B Zr3B Zr2B 74.32(10) . . ?
O4B Zr3B Zr2B 96.03(9) . . ?
Fe1B Zr3B Zr2B 128.67(2) . . ?
Zr4B Zr3B Zr2B 61.296(17) . . ?
Zr6B Zr3B Zr2B 61.122(17) . . ?
Zr1B Zr3B Zr2B 92.586(19) . . ?
O7A Zr3A O4A 100.47(15) . . ?
O7A Zr3A O34A 118.18(16) . . ?
O4A Zr3A O34A 112.41(15) . . ?
O7A Zr3A O8A 74.18(14) . . ?
O4A Zr3A O8A 73.79(14) . . ?
O34A Zr3A O8A 163.23(14) . . ?
O7A Zr3A O21A 146.38(15) . . ?
O4A Zr3A O21A 94.48(15) . . ?
O34A Zr3A O21A 82.46(15) . . ?
O8A Zr3A O21A 81.49(14) . . ?
O7A Zr3A O14A 76.23(14) . . ?
O4A Zr3A O14A 155.38(15) . . ?
O34A Zr3A O14A 89.92(15) . . ?
O8A Zr3A O14A 81.93(14) . . ?
O21A Zr3A O14A 77.70(14) . . ?
O7A Zr3A O1A 70.66(14) . . ?
O4A Zr3A O1A 73.21(14) . . ?
O34A Zr3A O1A 71.08(15) . . ?
O8A Zr3A O1A 125.44(14) . . ?
O21A Zr3A O1A 142.90(15) . . ?
O14A Zr3A O1A 126.31(14) . . ?
O7A Zr3A Fe1A 99.49(11) . . ?
O4A Zr3A Fe1A 85.78(10) . . ?
O34A Zr3A Fe1A 37.96(11) . . ?
O8A Zr3A Fe1A 156.79(10) . . ?
O21A Zr3A Fe1A 111.58(11) . . ?
O14A Zr3A Fe1A 118.83(10) . . ?
O1A Zr3A Fe1A 34.66(10) . . ?
O7A Zr3A Zr4A 84.53(10) . . ?
O4A Zr3A Zr4A 34.90(10) . . ?
O34A Zr3A Zr4A 146.33(11) . . ?
O8A Zr3A Zr4A 39.14(10) . . ?
O21A Zr3A Zr4A 91.12(11) . . ?
O14A Zr3A Zr4A 121.06(10) . . ?
O1A Zr3A Zr4A 96.70(10) . . ?
Fe1A Zr3A Zr4A 119.06(3) . . ?
O7A Zr3A Zr2A 32.14(10) . . ?
O4A Zr3A Zr2A 89.79(10) . . ?
O34A Zr3A Zr2A 148.50(11) . . ?
O8A Zr3A Zr2A 42.09(10) . . ?
O21A Zr3A Zr2A 119.20(11) . . ?
O14A Zr3A Zr2A 74.43(10) . . ?
O1A Zr3A Zr2A 96.09(10) . . ?
Fe1A Zr3A Zr2A 129.22(3) . . ?
Zr4A Zr3A Zr2A 61.401(17) . . ?
O7A Zr3A Zr6A 32.62(10) . . ?
O4A Zr3A Zr6A 89.36(10) . . ?
O34A Zr3A Zr6A 95.54(11) . . ?
O8A Zr3A Zr6A 100.19(10) . . ?
O21A Zr3A Zr6A 176.11(11) . . ?
O14A Zr3A Zr6A 99.01(10) . . ?
O1A Zr3A Zr6A 38.16(10) . . ?
Fe1A Zr3A Zr6A 68.07(2) . . ?
Zr4A Zr3A Zr6A 92.38(2) . . ?
Zr2A Zr3A Zr6A 61.312(17) . . ?
O7A Zr3A Zr1A 84.93(10) . . ?
O4A Zr3A Zr1A 34.24(10) . . ?
O34A Zr3A Zr1A 94.12(11) . . ?
O8A Zr3A Zr1A 98.48(10) . . ?
O21A Zr3A Zr1A 121.90(11) . . ?
O14A Zr3A Zr1A 160.33(10) . . ?
O1A Zr3A Zr1A 38.99(9) . . ?
Fe1A Zr3A Zr1A 58.43(2) . . ?
Zr4A Zr3A Zr1A 61.528(17) . . ?
Zr2A Zr3A Zr1A 92.59(2) . . ?
Zr6A Zr3A Zr1A 61.460(17) . . ?
O5B Zr4B O1B 96.70(14) . . ?
O5B Zr4B O3B 72.37(14) . . ?
O1B Zr4B O3B 70.72(13) . . ?
O5B Zr4B O27B 89.72(14) . . ?
O1B Zr4B O27B 143.86(15) . . ?
O3B Zr4B O27B 77.60(14) . . ?
O5B Zr4B O26B 147.41(15) . . ?
O1B Zr4B O26B 91.18(14) . . ?
O3B Zr4B O26B 139.55(15) . . ?
O27B Zr4B O26B 102.30(15) . . ?
O5B Zr4B O8B 71.86(14) . . ?
O1B Zr4B O8B 71.35(14) . . ?
O3B Zr4B O8B 123.19(13) . . ?
O27B Zr4B O8B 143.40(15) . . ?
O26B Zr4B O8B 80.96(14) . . ?
O5B Zr4B O16B 79.63(14) . . ?
O1B Zr4B O16B 143.52(14) . . ?
O3B Zr4B O16B 138.83(14) . . ?
O27B Zr4B O16B 72.62(15) . . ?
O26B Zr4B O16B 75.43(15) . . ?
O8B Zr4B O16B 73.08(14) . . ?
O5B Zr4B O25B 154.82(15) . . ?
O1B Zr4B O25B 84.93(14) . . ?
O3B Zr4B O25B 84.65(14) . . ?
O27B Zr4B O25B 75.08(15) . . ?
O26B Zr4B O25B 57.23(14) . . ?
O8B Zr4B O25B 131.45(14) . . ?
O16B Zr4B O25B 113.53(15) . . ?
O5B Zr4B C41B 172.86(17) . . ?
O1B Zr4B C41B 89.68(16) . . ?
O3B Zr4B C41B 113.01(19) . . ?
O27B Zr4B C41B 86.99(17) . . ?
O26B Zr4B C41B 28.50(17) . . ?
O8B Zr4B C41B 107.40(18) . . ?
O16B Zr4B C41B 93.33(18) . . ?
O25B Zr4B C41B 28.84(17) . . ?
O5B Zr4B Zr3B 80.73(10) . . ?
O1B Zr4B Zr3B 33.57(10) . . ?
O3B Zr4B Zr3B 93.69(10) . . ?
O27B Zr4B Zr3B 168.73(11) . . ?
O26B Zr4B Zr3B 88.97(11) . . ?
O8B Zr4B Zr3B 38.08(9) . . ?
O16B Zr4B Zr3B 111.12(10) . . ?
O25B Zr4B Zr3B 111.60(10) . . ?
C41B Zr4B Zr3B 103.15(13) . . ?
O5B Zr4B Zr5B 32.59(10) . . ?
O1B Zr4B Zr5B 85.55(10) . . ?
O3B Zr4B Zr5B 39.86(10) . . ?
O27B Zr4B Zr5B 80.99(11) . . ?
O26B Zr4B Zr5B 176.57(11) . . ?
O8B Zr4B Zr5B 97.00(9) . . ?
O16B Zr4B Zr5B 106.69(10) . . ?
O25B Zr4B Zr5B 123.32(11) . . ?
C41B Zr4B Zr5B 152.16(16) . . ?
Zr3B Zr4B Zr5B 87.735(19) . . ?
O5B Zr4B Zr2B 30.39(10) . . ?
O1B Zr4B Zr2B 87.36(10) . . ?
O3B Zr4B Zr2B 96.30(10) . . ?
O27B Zr4B Zr2B 113.44(11) . . ?
O26B Zr4B Zr2B 119.36(11) . . ?
O8B Zr4B Zr2B 41.65(9) . . ?
O16B Zr4B Zr2B 71.13(10) . . ?
O25B Zr4B Zr2B 171.45(11) . . ?
C41B Zr4B Zr2B 147.68(16) . . ?
Zr3B Zr4B Zr2B 59.884(16) . . ?
Zr5B Zr4B Zr2B 59.547(17) . . ?
O5A Zr4A O4A 96.65(14) . . ?
O5A Zr4A O2A 72.20(14) . . ?
O4A Zr4A O2A 70.68(13) . . ?
O5A Zr4A O27A 88.90(15) . . ?
O4A Zr4A O27A 144.10(15) . . ?
O2A Zr4A O27A 77.50(15) . . ?
O5A Zr4A O8A 71.93(14) . . ?
O4A Zr4A O8A 71.37(13) . . ?
O2A Zr4A O8A 123.13(14) . . ?
O27A Zr4A O8A 142.86(15) . . ?
O5A Zr4A O16A 80.61(14) . . ?
O4A Zr4A O16A 142.53(14) . . ?
O2A Zr4A O16A 140.18(14) . . ?
O27A Zr4A O16A 73.36(15) . . ?
O8A Zr4A O16A 72.33(14) . . ?
O5A Zr4A O26A 149.40(15) . . ?
O4A Zr4A O26A 90.81(15) . . ?
O2A Zr4A O26A 137.80(15) . . ?
O27A Zr4A O26A 102.22(15) . . ?
O8A Zr4A O26A 82.59(14) . . ?
O16A Zr4A O26A 75.60(15) . . ?
O5A Zr4A O25A 153.15(15) . . ?
O4A Zr4A O25A 84.87(14) . . ?
O2A Zr4A O25A 83.20(15) . . ?
O27A Zr4A O25A 75.13(16) . . ?
O8A Zr4A O25A 132.79(14) . . ?
O16A Zr4A O25A 114.04(15) . . ?
O26A Zr4A O25A 56.93(15) . . ?
O5A Zr4A C41A 174.22(17) . . ?
O4A Zr4A C41A 89.01(16) . . ?
O2A Zr4A C41A 111.01(18) . . ?
O27A Zr4A C41A 87.18(18) . . ?
O8A Zr4A C41A 109.01(18) . . ?
O16A Zr4A C41A 94.18(17) . . ?
O26A Zr4A C41A 28.61(16) . . ?
O25A Zr4A C41A 28.39(16) . . ?
O5A Zr4A Zr3A 81.00(10) . . ?
O4A Zr4A Zr3A 33.71(10) . . ?
O2A Zr4A Zr3A 94.00(10) . . ?
O27A Zr4A Zr3A 168.46(12) . . ?
O8A Zr4A Zr3A 37.90(9) . . ?
O16A Zr4A Zr3A 110.12(11) . . ?
O26A Zr4A Zr3A 89.31(11) . . ?
O25A Zr4A Zr3A 111.97(11) . . ?
C41A Zr4A Zr3A 103.29(13) . . ?
O5A Zr4A Zr5A 32.07(10) . . ?
O4A Zr4A Zr5A 85.44(10) . . ?
O2A Zr4A Zr5A 40.20(10) . . ?
O27A Zr4A Zr5A 80.70(11) . . ?
O8A Zr4A Zr5A 96.52(10) . . ?
O16A Zr4A Zr5A 107.66(11) . . ?
O26A Zr4A Zr5A 176.24(11) . . ?
O25A Zr4A Zr5A 122.20(11) . . ?
C41A Zr4A Zr5A 150.58(15) . . ?
Zr3A Zr4A Zr5A 87.769(19) . . ?
O5A Zr4A Zr2A 30.99(10) . . ?
O4A Zr4A Zr2A 87.16(10) . . ?
O2A Zr4A Zr2A 96.62(10) . . ?
O27A Zr4A Zr2A 113.07(12) . . ?
O8A Zr4A Zr2A 41.12(9) . . ?
O16A Zr4A Zr2A 71.30(11) . . ?
O26A Zr4A Zr2A 120.71(11) . . ?
O25A Zr4A Zr2A 171.62(11) . . ?
C41A Zr4A Zr2A 149.04(15) . . ?
Zr3A Zr4A Zr2A 59.653(17) . . ?
Zr5A Zr4A Zr2A 59.543(17) . . ?
O2B Zr5B O5B 100.12(14) . . ?
O2B Zr5B O36B 114.06(15) . . ?
O5B Zr5B O36B 118.52(15) . . ?
O2B Zr5B O23B 90.82(15) . . ?
O5B Zr5B O23B 148.76(15) . . ?
O36B Zr5B O23B 82.15(15) . . ?
O2B Zr5B O6B 73.28(14) . . ?
O5B Zr5B O6B 74.32(14) . . ?
O36B Zr5B O6B 161.84(15) . . ?
O23B Zr5B O6B 81.13(14) . . ?
O2B Zr5B O18B 152.94(15) . . ?
O5B Zr5B O18B 77.84(14) . . ?
O36B Zr5B O18B 89.66(15) . . ?
O23B Zr5B O18B 79.25(15) . . ?
O6B Zr5B O18B 80.31(14) . . ?
O2B Zr5B O3B 74.29(14) . . ?
O5B Zr5B O3B 70.86(14) . . ?
O36B Zr5B O3B 71.58(14) . . ?
O23B Zr5B O3B 140.36(14) . . ?
O6B Zr5B O3B 126.43(14) . . ?
O18B Zr5B O3B 128.26(14) . . ?
O2B Zr5B Fe2B 87.36(11) . . ?
O5B Zr5B Fe2B 99.71(11) . . ?
O36B Zr5B Fe2B 38.30(11) . . ?
O23B Zr5B Fe2B 110.02(11) . . ?
O6B Zr5B Fe2B 158.04(10) . . ?
O18B Zr5B Fe2B 119.67(11) . . ?
O3B Zr5B Fe2B 34.78(9) . . ?
O2B Zr5B Zr6B 34.38(10) . . ?
O5B Zr5B Zr6B 84.22(10) . . ?
O36B Zr5B Zr6B 147.34(11) . . ?
O23B Zr5B Zr6B 88.89(10) . . ?
O6B Zr5B Zr6B 39.21(9) . . ?
O18B Zr5B Zr6B 119.51(11) . . ?
O3B Zr5B Zr6B 97.41(9) . . ?
Fe2B Zr5B Zr6B 120.12(2) . . ?
O2B Zr5B Zr1B 34.77(11) . . ?
O5B Zr5B Zr1B 85.17(10) . . ?
O36B Zr5B Zr1B 95.03(11) . . ?
O23B Zr5B Zr1B 118.02(11) . . ?
O6B Zr5B Zr1B 99.04(10) . . ?
O18B Zr5B Zr1B 162.55(10) . . ?
O3B Zr5B Zr1B 39.52(9) . . ?
Fe2B Zr5B Zr1B 59.11(2) . . ?
Zr6B Zr5B Zr1B 61.830(17) . . ?
O2B Zr5B Zr4B 89.46(10) . . ?
O5B Zr5B Zr4B 32.64(10) . . ?
O36B Zr5B Zr4B 96.29(11) . . ?
O23B Zr5B Zr4B 178.38(11) . . ?
O6B Zr5B Zr4B 100.47(10) . . ?
O18B Zr5B Zr4B 101.18(11) . . ?
O3B Zr5B Zr4B 38.31(9) . . ?
Fe2B Zr5B Zr4B 68.40(2) . . ?
Zr6B Zr5B Zr4B 92.239(19) . . ?
Zr1B Zr5B Zr4B 61.637(17) . . ?
O2B Zr5B Zr2B 89.43(10) . . ?
O5B Zr5B Zr2B 31.88(11) . . ?
O36B Zr5B Zr2B 148.18(11) . . ?
O23B Zr5B Zr2B 120.41(11) . . ?
O6B Zr5B Zr2B 42.49(10) . . ?
O18B Zr5B Zr2B 74.59(10) . . ?
O3B Zr5B Zr2B 96.44(10) . . ?
Fe2B Zr5B Zr2B 129.50(3) . . ?
Zr6B Zr5B Zr2B 61.401(17) . . ?
Zr1B Zr5B Zr2B 93.042(19) . . ?
Zr4B Zr5B Zr2B 61.188(17) . . ?
O5A Zr5A O3A 100.71(14) . . ?
O5A Zr5A O36A 117.83(16) . . ?
O3A Zr5A O36A 114.13(15) . . ?
O5A Zr5A O23A 148.08(16) . . ?
O3A Zr5A O23A 91.89(16) . . ?
O36A Zr5A O23A 82.12(16) . . ?
O5A Zr5A O6A 74.29(14) . . ?
O3A Zr5A O6A 73.62(15) . . ?
O36A Zr5A O6A 162.11(15) . . ?
O23A Zr5A O6A 81.50(15) . . ?
O5A Zr5A O18A 76.79(14) . . ?
O3A Zr5A O18A 153.94(16) . . ?
O36A Zr5A O18A 89.03(16) . . ?
O23A Zr5A O18A 79.11(16) . . ?
O6A Zr5A O18A 80.85(15) . . ?
O5A Zr5A O2A 70.73(14) . . ?
O3A Zr5A O2A 74.21(14) . . ?
O36A Zr5A O2A 71.67(14) . . ?
O23A Zr5A O2A 141.18(15) . . ?
O6A Zr5A O2A 126.14(14) . . ?
O18A Zr5A O2A 127.10(15) . . ?
O5A Zr5A Fe2A 100.09(11) . . ?
O3A Zr5A Fe2A 86.81(11) . . ?
O36A Zr5A Fe2A 38.30(11) . . ?
O23A Zr5A Fe2A 109.87(12) . . ?
O6A Zr5A Fe2A 157.90(10) . . ?
O18A Zr5A Fe2A 119.24(12) . . ?
O2A Zr5A Fe2A 35.19(9) . . ?
O5A Zr5A Zr6A 84.52(10) . . ?
O3A Zr5A Zr6A 34.81(11) . . ?
O36A Zr5A Zr6A 147.89(11) . . ?
O23A Zr5A Zr6A 89.71(13) . . ?
O6A Zr5A Zr6A 39.10(10) . . ?
O18A Zr5A Zr6A 119.95(12) . . ?
O2A Zr5A Zr6A 97.45(9) . . ?
Fe2A Zr5A Zr6A 120.03(3) . . ?
O5A Zr5A Zr1A 85.25(10) . . ?
O3A Zr5A Zr1A 34.72(11) . . ?
O36A Zr5A Zr1A 95.35(11) . . ?
O23A Zr5A Zr1A 119.33(13) . . ?
O6A Zr5A Zr1A 98.92(10) . . ?
O18A Zr5A Zr1A 161.44(11) . . ?
O2A Zr5A Zr1A 39.49(9) . . ?
Fe2A Zr5A Zr1A 59.06(2) . . ?
Zr6A Zr5A Zr1A 61.912(18) . . ?
O5A Zr5A Zr4A 32.67(11) . . ?
O3A Zr5A Zr4A 89.53(10) . . ?
O36A Zr5A Zr4A 96.02(11) . . ?
O23A Zr5A Zr4A 178.00(13) . . ?
O6A Zr5A Zr4A 100.25(10) . . ?
O18A Zr5A Zr4A 100.17(11) . . ?
O2A Zr5A Zr4A 38.13(9) . . ?
Fe2A Zr5A Zr4A 68.80(2) . . ?
Zr6A Zr5A Zr4A 92.26(2) . . ?
Zr1A Zr5A Zr4A 61.473(17) . . ?
O5A Zr5A Zr2A 31.90(11) . . ?
O3A Zr5A Zr2A 89.83(10) . . ?
O36A Zr5A Zr2A 147.55(12) . . ?
O23A Zr5A Zr2A 120.35(12) . . ?
O6A Zr5A Zr2A 42.44(10) . . ?
O18A Zr5A Zr2A 74.34(11) . . ?
O2A Zr5A Zr2A 96.13(10) . . ?
Fe2A Zr5A Zr2A 129.74(3) . . ?
Zr6A Zr5A Zr2A 61.447(17) . . ?
Zr1A Zr5A Zr2A 92.86(2) . . ?
Zr4A Zr5A Zr2A 61.032(17) . . ?
O7B Zr6B O2B 96.64(14) . . ?
O7B Zr6B O4B 72.43(14) . . ?
O2B Zr6B O4B 70.61(14) . . ?
O7B Zr6B O31B 89.38(15) . . ?
O2B Zr6B O31B 144.40(15) . . ?
O4B Zr6B O31B 78.02(14) . . ?
O7B Zr6B O6B 72.12(14) . . ?
O2B Zr6B O6B 71.38(14) . . ?
O4B Zr6B O6B 123.42(14) . . ?
O31B Zr6B O6B 142.82(14) . . ?
O7B Zr6B O30B 149.77(16) . . ?
O2B Zr6B O30B 93.85(15) . . ?
O4B Zr6B O30B 137.73(15) . . ?
O31B Zr6B O30B 98.36(16) . . ?
O6B Zr6B O30B 84.64(15) . . ?
O7B Zr6B O20B 79.64(14) . . ?
O2B Zr6B O20B 143.37(14) . . ?
O4B Zr6B O20B 139.03(14) . . ?
O31B Zr6B O20B 72.22(14) . . ?
O6B Zr6B O20B 72.86(14) . . ?
O30B Zr6B O20B 75.11(15) . . ?
O7B Zr6B O29B 151.46(15) . . ?
O2B Zr6B O29B 84.71(14) . . ?
O4B Zr6B O29B 81.31(14) . . ?
O31B Zr6B O29B 74.13(14) . . ?
O6B Zr6B O29B 133.98(14) . . ?
O30B Zr6B O29B 57.73(15) . . ?
O20B Zr6B O29B 115.62(15) . . ?
O7B Zr6B C51B 170.59(16) . . ?
O2B Zr6B C51B 92.75(16) . . ?
O4B Zr6B C51B 110.36(17) . . ?
O31B Zr6B C51B 82.57(16) . . ?
O6B Zr6B C51B 111.79(16) . . ?
O30B Zr6B C51B 29.03(15) . . ?
O20B Zr6B C51B 93.20(17) . . ?
O29B Zr6B C51B 29.11(15) . . ?
O7B Zr6B Zr5B 81.00(10) . . ?
O2B Zr6B Zr5B 33.19(10) . . ?
O4B Zr6B Zr5B 93.48(10) . . ?
O31B Zr6B Zr5B 168.78(11) . . ?
O6B Zr6B Zr5B 38.48(10) . . ?
O30B Zr6B Zr5B 92.86(11) . . ?
O20B Zr6B Zr5B 111.30(10) . . ?
O29B Zr6B Zr5B 112.15(10) . . ?
C51B Zr6B Zr5B 107.47(13) . . ?
O7B Zr6B Zr3B 32.51(10) . . ?
O2B Zr6B Zr3B 85.49(10) . . ?
O4B Zr6B Zr3B 40.00(9) . . ?
O31B Zr6B Zr3B 80.99(11) . . ?
O6B Zr6B Zr3B 97.21(10) . . ?
O30B Zr6B Zr3B 177.71(11) . . ?
O20B Zr6B Zr3B 106.70(10) . . ?
O29B Zr6B Zr3B 120.01(10) . . ?
C51B Zr6B Zr3B 148.76(14) . . ?
Zr5B Zr6B Zr3B 87.790(19) . . ?
O7B Zr6B Zr2B 30.79(10) . . ?
O2B Zr6B Zr2B 86.89(10) . . ?
O4B Zr6B Zr2B 96.45(9) . . ?
O31B Zr6B Zr2B 113.46(11) . . ?
O6B Zr6B Zr2B 41.46(9) . . ?
O30B Zr6B Zr2B 122.46(11) . . ?
O20B Zr6B Zr2B 71.30(10) . . ?
O29B Zr6B Zr2B 171.58(10) . . ?
C51B Zr6B Zr2B 151.45(14) . . ?
Zr5B Zr6B Zr2B 59.743(17) . . ?
Zr3B Zr6B Zr2B 59.716(16) . . ?
O7A Zr6A O3A 96.65(14) . . ?
O7A Zr6A O1A 72.04(14) . . ?
O3A Zr6A O1A 69.96(14) . . ?
O7A Zr6A O31A 88.52(15) . . ?
O3A Zr6A O31A 143.85(16) . . ?
O1A Zr6A O31A 77.88(15) . . ?
O7A Zr6A O6A 71.83(14) . . ?
O3A Zr6A O6A 71.56(14) . . ?
O1A Zr6A O6A 122.47(14) . . ?
O31A Zr6A O6A 142.73(15) . . ?
O7A Zr6A O30A 151.11(16) . . ?
O3A Zr6A O30A 93.89(16) . . ?
O1A Zr6A O30A 136.80(15) . . ?
O31A Zr6A O30A 98.59(17) . . ?
O6A Zr6A O30A 86.28(16) . . ?
O7A Zr6A O20A 80.22(14) . . ?
O3A Zr6A O20A 142.86(16) . . ?
O1A Zr6A O20A 140.14(15) . . ?
O31A Zr6A O20A 73.28(16) . . ?
O6A Zr6A O20A 72.37(15) . . ?
O30A Zr6A O20A 75.21(15) . . ?
O7A Zr6A O29A 150.79(16) . . ?
O3A Zr6A O29A 85.18(15) . . ?
O1A Zr6A O29A 81.41(15) . . ?
O31A Zr6A O29A 73.91(16) . . ?
O6A Zr6A O29A 135.09(15) . . ?
O30A Zr6A O29A 56.86(16) . . ?
O20A Zr6A O29A 115.26(15) . . ?
O7A Zr6A C51A 171.03(18) . . ?
O3A Zr6A C51A 92.19(17) . . ?
O1A Zr6A C51A 109.9(2) . . ?
O31A Zr6A C51A 83.43(19) . . ?
O6A Zr6A C51A 112.7(2) . . ?
O30A Zr6A C51A 28.46(19) . . ?
O20A Zr6A C51A 93.63(18) . . ?
O29A Zr6A C51A 28.63(18) . . ?
O7A Zr6A Zr5A 80.73(10) . . ?
O3A Zr6A Zr5A 33.70(10) . . ?
O1A Zr6A Zr5A 92.96(10) . . ?
O31A Zr6A Zr5A 167.67(12) . . ?
O6A Zr6A Zr5A 38.14(10) . . ?
O30A Zr6A Zr5A 93.74(13) . . ?
O20A Zr6A Zr5A 110.45(11) . . ?
O29A Zr6A Zr5A 113.24(11) . . ?
C51A Zr6A Zr5A 107.68(15) . . ?
O7A Zr6A Zr3A 32.10(11) . . ?
O3A Zr6A Zr3A 85.56(10) . . ?
O1A Zr6A Zr3A 40.06(10) . . ?
O31A Zr6A Zr3A 80.08(11) . . ?
O6A Zr6A Zr3A 96.59(10) . . ?
O30A Zr6A Zr3A 176.72(13) . . ?
O20A Zr6A Zr3A 107.13(11) . . ?
O29A Zr6A Zr3A 119.87(12) . . ?
C51A Zr6A Zr3A 148.28(18) . . ?
Zr5A Zr6A Zr3A 87.595(19) . . ?
O7A Zr6A Zr2A 30.64(11) . . ?
O3A Zr6A Zr2A 87.19(10) . . ?
O1A Zr6A Zr2A 95.87(10) . . ?
O31A Zr6A Zr2A 112.61(11) . . ?
O6A Zr6A Zr2A 41.34(9) . . ?
O30A Zr6A Zr2A 123.96(13) . . ?
O20A Zr6A Zr2A 71.30(10) . . ?
O29A Zr6A Zr2A 172.37(11) . . ?
C51A Zr6A Zr2A 152.34(18) . . ?
Zr5A Zr6A Zr2A 59.619(17) . . ?
Zr3A Zr6A Zr2A 59.260(16) . . ?
O4B Fe1B O32B 99.94(17) . . ?
O4B Fe1B O10B 105.88(16) . . ?
O32B Fe1B O10B 90.43(17) . . ?
O4B Fe1B O33B 78.09(16) . . ?
O32B Fe1B O33B 176.04(16) . . ?
O10B Fe1B O33B 86.84(16) . . ?
O4B Fe1B O34B 80.39(15) . . ?
O32B Fe1B O34B 88.51(16) . . ?
O10B Fe1B O34B 173.72(16) . . ?
O33B Fe1B O34B 94.50(16) . . ?
O4B Fe1B N1B 149.23(18) . . ?
O32B Fe1B N1B 101.36(18) . . ?
O10B Fe1B N1B 95.92(18) . . ?
O33B Fe1B N1B 81.79(17) . . ?
O34B Fe1B N1B 78.24(17) . . ?
O4B Fe1B Zr3B 42.88(11) . . ?
O32B Fe1B Zr3B 104.34(12) . . ?
O10B Fe1B Zr3B 146.75(12) . . ?
O33B Fe1B Zr3B 76.61(11) . . ?
O34B Fe1B Zr3B 39.27(10) . . ?
N1B Fe1B Zr3B 109.71(14) . . ?
O4B Fe1B Zr1B 40.69(11) . . ?
O32B Fe1B Zr1B 135.25(12) . . ?
O10B Fe1B Zr1B 84.52(11) . . ?
O33B Fe1B Zr1B 41.61(11) . . ?
O34B Fe1B Zr1B 100.56(11) . . ?
N1B Fe1B Zr1B 123.38(14) . . ?
Zr3B Fe1B Zr1B 63.92(2) . . ?
O1A Fe1A O10A 106.16(18) . . ?
O1A Fe1A O33A 78.93(16) . . ?
O10A Fe1A O33A 86.95(17) . . ?
O1A Fe1A O32A 99.54(18) . . ?
O10A Fe1A O32A 90.41(17) . . ?
O33A Fe1A O32A 176.44(19) . . ?
O1A Fe1A O34A 80.59(16) . . ?
O10A Fe1A O34A 173.17(18) . . ?
O33A Fe1A O34A 95.52(16) . . ?
O32A Fe1A O34A 87.37(17) . . ?
O1A Fe1A N1A 148.5(2) . . ?
O10A Fe1A N1A 95.2(2) . . ?
O33A Fe1A N1A 79.42(19) . . ?
O32A Fe1A N1A 103.2(2) . . ?
O34A Fe1A N1A 79.1(2) . . ?
O1A Fe1A Zr3A 43.23(11) . . ?
O10A Fe1A Zr3A 147.59(13) . . ?
O33A Fe1A Zr3A 77.66(12) . . ?
O32A Fe1A Zr3A 103.48(13) . . ?
O34A Fe1A Zr3A 39.19(11) . . ?
N1A Fe1A Zr3A 109.49(17) . . ?
O1A Fe1A Zr1A 40.69(11) . . ?
O10A Fe1A Zr1A 85.22(13) . . ?
O33A Fe1A Zr1A 42.20(12) . . ?
O32A Fe1A Zr1A 135.19(14) . . ?
O34A Fe1A Zr1A 100.89(11) . . ?
N1A Fe1A Zr1A 121.59(15) . . ?
Zr3A Fe1A Zr1A 64.21(2) . . ?
O3B Fe2B O35B 78.59(16) . . ?
O3B Fe2B O12B 104.90(17) . . ?
O35B Fe2B O12B 86.72(16) . . ?
O3B Fe2B O28B 99.14(16) . . ?
O35B Fe2B O28B 176.05(17) . . ?
O12B Fe2B O28B 90.79(16) . . ?
O3B Fe2B O36B 80.99(16) . . ?
O35B Fe2B O36B 94.47(16) . . ?
O12B Fe2B O36B 174.12(16) . . ?
O28B Fe2B O36B 88.32(16) . . ?
O3B Fe2B N2B 149.79(19) . . ?
O35B Fe2B N2B 81.53(18) . . ?
O12B Fe2B N2B 96.36(19) . . ?
O28B Fe2B N2B 101.81(18) . . ?
O36B Fe2B N2B 78.14(18) . . ?
O3B Fe2B Zr5B 43.07(12) . . ?
O35B Fe2B Zr5B 76.69(12) . . ?
O12B Fe2B Zr5B 145.94(12) . . ?
O28B Fe2B Zr5B 103.91(12) . . ?
O36B Fe2B Zr5B 39.70(11) . . ?
N2B Fe2B Zr5B 110.04(15) . . ?
O3B Fe2B Zr1B 40.36(11) . . ?
O35B Fe2B Zr1B 42.31(11) . . ?
O12B Fe2B Zr1B 84.08(12) . . ?
O28B Fe2B Zr1B 134.37(12) . . ?
O36B Fe2B Zr1B 100.68(11) . . ?
N2B Fe2B Zr1B 123.82(14) . . ?
Zr5B Fe2B Zr1B 63.58(2) . . ?
O2A Fe2A O28A 98.25(17) . . ?
O2A Fe2A O12A 105.34(17) . . ?
O28A Fe2A O12A 89.50(18) . . ?
O2A Fe2A O35A 78.47(16) . . ?
O28A Fe2A O35A 174.99(18) . . ?
O12A Fe2A O35A 87.74(17) . . ?
O2A Fe2A O36A 81.26(16) . . ?
O28A Fe2A O36A 88.15(18) . . ?
O12A Fe2A O36A 173.26(17) . . ?
O35A Fe2A O36A 95.05(17) . . ?
O2A Fe2A N2A 149.5(2) . . ?
O28A Fe2A N2A 103.0(2) . . ?
O12A Fe2A N2A 96.6(2) . . ?
O35A Fe2A N2A 81.5(2) . . ?
O36A Fe2A N2A 77.8(2) . . ?
O2A Fe2A Zr5A 43.97(12) . . ?
O28A Fe2A Zr5A 104.16(13) . . ?
O12A Fe2A Zr5A 147.25(13) . . ?
O35A Fe2A Zr5A 76.18(12) . . ?
O36A Fe2A Zr5A 39.46(11) . . ?
N2A Fe2A Zr5A 108.70(17) . . ?
O2A Fe2A Zr1A 40.51(11) . . ?
O28A Fe2A Zr1A 133.56(13) . . ?
O12A Fe2A Zr1A 85.05(12) . . ?
O35A Fe2A Zr1A 41.98(11) . . ?
O36A Fe2A Zr1A 101.13(12) . . ?
N2A Fe2A Zr1A 123.45(17) . . ?
Zr5A Fe2A Zr1A 63.87(2) . . ?
O10A C1A O9A 124.8(6) . . ?
O10A C1A C2A 117.6(6) . . ?
O9A C1A C2A 117.6(6) . . ?
O9B C1B O10B 124.4(6) . . ?
O9B C1B C2B 119.0(6) . . ?
O10B C1B C2B 116.6(6) . . ?
C4A C2A C5A 108.5(8) . . ?
C4A C2A C3A 112.8(8) . . ?
C5A C2A C3A 104.9(7) . . ?
C4A C2A C1A 111.4(7) . . ?
C5A C2A C1A 109.5(7) . . ?
C3A C2A C1A 109.5(6) . . ?
C4B C2B C5B 108.6(8) . . ?
C4B C2B C3B 110.0(8) . . ?
C5B C2B C3B 107.7(7) . . ?
C4B C2B C1B 107.0(6) . . ?
C5B C2B C1B 111.9(6) . . ?
C3B C2B C1B 111.7(6) . . ?
C2A C3A H3A1 109.5 . . ?
C2A C3A H3A2 109.5 . . ?
H3A1 C3A H3A2 109.5 . . ?
C2A C3A H3A3 109.5 . . ?
H3A1 C3A H3A3 109.5 . . ?
H3A2 C3A H3A3 109.5 . . ?
C2B C3B H3B1 109.5 . . ?
C2B C3B H3B2 109.5 . . ?
H3B1 C3B H3B2 109.5 . . ?
C2B C3B H3B3 109.5 . . ?
H3B1 C3B H3B3 109.5 . . ?
H3B2 C3B H3B3 109.5 . . ?
C2A C4A H4A1 109.5 . . ?
C2A C4A H4A2 109.5 . . ?
H4A1 C4A H4A2 109.5 . . ?
C2A C4A H4A3 109.5 . . ?
H4A1 C4A H4A3 109.5 . . ?
H4A2 C4A H4A3 109.5 . . ?
C2B C4B H4B1 109.5 . . ?
C2B C4B H4B2 109.5 . . ?
H4B1 C4B H4B2 109.5 . . ?
C2B C4B H4B3 109.5 . . ?
H4B1 C4B H4B3 109.5 . . ?
H4B2 C4B H4B3 109.5 . . ?
C2A C5A H5A1 109.5 . . ?
C2A C5A H5A2 109.5 . . ?
H5A1 C5A H5A2 109.5 . . ?
C2A C5A H5A3 109.5 . . ?
H5A1 C5A H5A3 109.5 . . ?
H5A2 C5A H5A3 109.5 . . ?
C2B C5B H5B1 109.5 . . ?
C2B C5B H5B2 109.5 . . ?
H5B1 C5B H5B2 109.5 . . ?
C2B C5B H5B3 109.5 . . ?
H5B1 C5B H5B3 109.5 . . ?
H5B2 C5B H5B3 109.5 . . ?
O11B C6B O12B 124.3(6) . . ?
O11B C6B C7B 119.7(6) . . ?
O12B C6B C7B 115.8(6) . . ?
O11A C6A O12A 125.3(6) . . ?
O11A C6A C7A 117.2(6) . . ?
O12A C6A C7A 117.6(6) . . ?
C8B C7B C10B 106.6(6) . . ?
C8B C7B C6B 112.6(6) . . ?
C10B C7B C6B 110.5(6) . . ?
C8B C7B C9B 112.6(7) . . ?
C10B C7B C9B 108.3(7) . . ?
C6B C7B C9B 106.3(6) . . ?
C10A C7A C9A 112.2(7) . . ?
C10A C7A C8A 111.2(8) . . ?
C9A C7A C8A 103.6(8) . . ?
C10A C7A C6A 113.5(6) . . ?
C9A C7A C6A 106.2(6) . . ?
C8A C7A C6A 109.6(7) . . ?
C7B C8B H8B1 109.5 . . ?
C7B C8B H8B2 109.5 . . ?
H8B1 C8B H8B2 109.5 . . ?
C7B C8B H8B3 109.5 . . ?
H8B1 C8B H8B3 109.5 . . ?
H8B2 C8B H8B3 109.5 . . ?
C7A C8A H8A1 109.5 . . ?
C7A C8A H8A2 109.5 . . ?
H8A1 C8A H8A2 109.5 . . ?
C7A C8A H8A3 109.5 . . ?
H8A1 C8A H8A3 109.5 . . ?
H8A2 C8A H8A3 109.5 . . ?
C7B C9B H9B1 109.5 . . ?
C7B C9B H9B2 109.5 . . ?
H9B1 C9B H9B2 109.5 . . ?
C7B C9B H9B3 109.5 . . ?
H9B1 C9B H9B3 109.5 . . ?
H9B2 C9B H9B3 109.5 . . ?
C7A C9A H9A1 109.5 . . ?
C7A C9A H9A2 109.5 . . ?
H9A1 C9A H9A2 109.5 . . ?
C7A C9A H9A3 109.5 . . ?
H9A1 C9A H9A3 109.5 . . ?
H9A2 C9A H9A3 109.5 . . ?
C7B C10B H10A 109.5 . . ?
C7B C10B H10B 109.5 . . ?
H10A C10B H10B 109.5 . . ?
C7B C10B H10C 109.5 . . ?
H10A C10B H10C 109.5 . . ?
H10B C10B H10C 109.5 . . ?
C7A C10A H10D 109.5 . . ?
C7A C10A H10E 109.5 . . ?
H10D C10A H10E 109.5 . . ?
C7A C10A H10F 109.5 . . ?
H10D C10A H10F 109.5 . . ?
H10E C10A H10F 109.5 . . ?
O13B C11B O14B 126.3(6) . . ?
O13B C11B C12B 116.6(6) . . ?
O14B C11B C12B 117.0(5) . . ?
O13A C11A O14A 124.1(6) . . ?
O13A C11A C12A 117.4(6) . . ?
O14A C11A C12A 118.5(6) . . ?
C15A C12A C13A 109.9(6) . . ?
C15A C12A C11A 109.9(6) . . ?
C13A C12A C11A 111.0(5) . . ?
C15A C12A C14A 109.1(6) . . ?
C13A C12A C14A 110.2(6) . . ?
C11A C12A C14A 106.6(5) . . ?
C15B C12B C14B 112.1(6) . . ?
C15B C12B C11B 112.2(6) . . ?
C14B C12B C11B 109.0(5) . . ?
C15B C12B C13B 108.9(6) . . ?
C14B C12B C13B 108.0(6) . . ?
C11B C12B C13B 106.4(5) . . ?
C12A C13A H13A 109.5 . . ?
C12A C13A H13B 109.5 . . ?
H13A C13A H13B 109.5 . . ?
C12A C13A H13C 109.5 . . ?
H13A C13A H13C 109.5 . . ?
H13B C13A H13C 109.5 . . ?
C12B C13B H13D 109.5 . . ?
C12B C13B H13E 109.5 . . ?
H13D C13B H13E 109.5 . . ?
C12B C13B H13F 109.5 . . ?
H13D C13B H13F 109.5 . . ?
H13E C13B H13F 109.5 . . ?
C12A C14A H14A 109.5 . . ?
C12A C14A H14B 109.5 . . ?
H14A C14A H14B 109.5 . . ?
C12A C14A H14C 109.5 . . ?
H14A C14A H14C 109.5 . . ?
H14B C14A H14C 109.5 . . ?
C12B C14B H14D 109.5 . . ?
C12B C14B H14E 109.5 . . ?
H14D C14B H14E 109.5 . . ?
C12B C14B H14F 109.5 . . ?
H14D C14B H14F 109.5 . . ?
H14E C14B H14F 109.5 . . ?
C12B C15B H15A 109.5 . . ?
C12B C15B H15B 109.5 . . ?
H15A C15B H15B 109.5 . . ?
C12B C15B H15C 109.5 . . ?
H15A C15B H15C 109.5 . . ?
H15B C15B H15C 109.5 . . ?
C12A C15A H15D 109.5 . . ?
C12A C15A H15E 109.5 . . ?
H15D C15A H15E 109.5 . . ?
C12A C15A H15F 109.5 . . ?
H15D C15A H15F 109.5 . . ?
H15E C15A H15F 109.5 . . ?
O16B C16B O15B 126.3(6) . . ?
O16B C16B C17B 117.2(6) . . ?
O15B C16B C17B 116.5(6) . . ?
O16A C16A O15A 125.4(6) . . ?
O16A C16A C17A 117.6(6) . . ?
O15A C16A C17A 117.0(6) . . ?
C18B C17B C19B 111.3(6) . . ?
C18B C17B C20B 108.1(6) . . ?
C19B C17B C20B 109.6(6) . . ?
C18B C17B C16B 107.0(5) . . ?
C19B C17B C16B 110.6(6) . . ?
C20B C17B C16B 110.2(5) . . ?
C20A C17A C18A 108.7(7) . . ?
C20A C17A C16A 109.9(6) . . ?
C18A C17A C16A 111.2(6) . . ?
C20A C17A C19A 108.6(6) . . ?
C18A C17A C19A 112.1(8) . . ?
C16A C17A C19A 106.4(6) . . ?
C17B C18B H18A 109.5 . . ?
C17B C18B H18B 109.5 . . ?
H18A C18B H18B 109.5 . . ?
C17B C18B H18C 109.5 . . ?
H18A C18B H18C 109.5 . . ?
H18B C18B H18C 109.5 . . ?
C17A C18A H18D 109.5 . . ?
C17A C18A H18E 109.5 . . ?
H18D C18A H18E 109.5 . . ?
C17A C18A H18F 109.5 . . ?
H18D C18A H18F 109.5 . . ?
H18E C18A H18F 109.5 . . ?
C17B C19B H19A 109.5 . . ?
C17B C19B H19B 109.5 . . ?
H19A C19B H19B 109.5 . . ?
C17B C19B H19C 109.5 . . ?
H19A C19B H19C 109.5 . . ?
H19B C19B H19C 109.5 . . ?
C17A C19A H19D 109.5 . . ?
C17A C19A H19E 109.5 . . ?
H19D C19A H19E 109.5 . . ?
C17A C19A H19F 109.5 . . ?
H19D C19A H19F 109.5 . . ?
H19E C19A H19F 109.5 . . ?
C17A C20A H20A 109.5 . . ?
C17A C20A H20B 109.5 . . ?
H20A C20A H20B 109.5 . . ?
C17A C20A H20C 109.5 . . ?
H20A C20A H20C 109.5 . . ?
H20B C20A H20C 109.5 . . ?
C17B C20B H20D 109.5 . . ?
C17B C20B H20E 109.5 . . ?
H20D C20B H20E 109.5 . . ?
C17B C20B H20F 109.5 . . ?
H20D C20B H20F 109.5 . . ?
H20E C20B H20F 109.5 . . ?
O17A C21A O18A 126.0(6) . . ?
O17A C21A C22A 117.1(6) . . ?
O18A C21A C22A 116.8(6) . . ?
O18B C21B O17B 125.3(6) . . ?
O18B C21B C22B 118.7(6) . . ?
O17B C21B C22B 115.9(5) . . ?
C23A C22A C21A 112.9(6) . . ?
C23A C22A C25A 112.4(7) . . ?
C21A C22A C25A 108.8(6) . . ?
C23A C22A C24A 108.0(8) . . ?
C21A C22A C24A 106.8(6) . . ?
C25A C22A C24A 107.7(6) . . ?
C23B C22B C24B 109.2(7) . . ?
C23B C22B C25B 109.4(6) . . ?
C24B C22B C25B 110.9(6) . . ?
C23B C22B C21B 108.6(6) . . ?
C24B C22B C21B 108.3(6) . . ?
C25B C22B C21B 110.5(5) . . ?
C22B C23B H23A 109.5 . . ?
C22B C23B H23B 109.5 . . ?
H23A C23B H23B 109.5 . . ?
C22B C23B H23C 109.5 . . ?
H23A C23B H23C 109.5 . . ?
H23B C23B H23C 109.5 . . ?
C22A C23A H23D 109.5 . . ?
C22A C23A H23E 109.5 . . ?
H23D C23A H23E 109.5 . . ?
C22A C23A H23F 109.5 . . ?
H23D C23A H23F 109.5 . . ?
H23E C23A H23F 109.5 . . ?
C22A C24A H24A 109.5 . . ?
C22A C24A H24B 109.5 . . ?
H24A C24A H24B 109.5 . . ?
C22A C24A H24C 109.5 . . ?
H24A C24A H24C 109.5 . . ?
H24B C24A H24C 109.5 . . ?
C22B C24B H24D 109.5 . . ?
C22B C24B H24E 109.5 . . ?
H24D C24B H24E 109.5 . . ?
C22B C24B H24F 109.5 . . ?
H24D C24B H24F 109.5 . . ?
H24E C24B H24F 109.5 . . ?
C22A C25A H25A 109.5 . . ?
C22A C25A H25B 109.5 . . ?
H25A C25A H25B 109.5 . . ?
C22A C25A H25C 109.5 . . ?
H25A C25A H25C 109.5 . . ?
H25B C25A H25C 109.5 . . ?
C22B C25B H25D 109.5 . . ?
C22B C25B H25E 109.5 . . ?
H25D C25B H25E 109.5 . . ?
C22B C25B H25F 109.5 . . ?
H25D C25B H25F 109.5 . . ?
H25E C25B H25F 109.5 . . ?
O20A C26A O19A 127.1(6) . . ?
O20A C26A C27A 116.4(6) . . ?
O19A C26A C27A 116.2(6) . . ?
O19B C26B O20B 125.4(6) . . ?
O19B C26B C27B 117.2(6) . . ?
O20B C26B C27B 117.3(6) . . ?
C29B C27B C30B 112.8(7) . . ?
C29B C27B C26B 110.0(6) . . ?
C30B C27B C26B 110.0(6) . . ?
C29B C27B C28B 108.3(7) . . ?
C30B C27B C28B 110.9(6) . . ?
C26B C27B C28B 104.6(5) . . ?
C29A C27A C30A 102.1(9) . . ?
C29A C27A C28A 112.5(8) . . ?
C30A C27A C28A 112.1(9) . . ?
C29A C27A C26A 109.6(7) . . ?
C30A C27A C26A 108.5(7) . . ?
C28A C27A C26A 111.6(6) . . ?
C27A C28A H28A 109.5 . . ?
C27A C28A H28B 109.5 . . ?
H28A C28A H28B 109.5 . . ?
C27A C28A H28C 109.5 . . ?
H28A C28A H28C 109.5 . . ?
H28B C28A H28C 109.5 . . ?
C27B C28B H28D 109.5 . . ?
C27B C28B H28E 109.5 . . ?
H28D C28B H28E 109.5 . . ?
C27B C28B H28F 109.5 . . ?
H28D C28B H28F 109.5 . . ?
H28E C28B H28F 109.5 . . ?
C27B C29B H29A 109.5 . . ?
C27B C29B H29B 109.5 . . ?
H29A C29B H29B 109.5 . . ?
C27B C29B H29C 109.5 . . ?
H29A C29B H29C 109.5 . . ?
H29B C29B H29C 109.5 . . ?
C27A C29A H29D 109.5 . . ?
C27A C29A H29E 109.5 . . ?
H29D C29A H29E 109.5 . . ?
C27A C29A H29F 109.5 . . ?
H29D C29A H29F 109.5 . . ?
H29E C29A H29F 109.5 . . ?
C27B C30B H30A 109.5 . . ?
C27B C30B H30B 109.5 . . ?
H30A C30B H30B 109.5 . . ?
C27B C30B H30C 109.5 . . ?
H30A C30B H30C 109.5 . . ?
H30B C30B H30C 109.5 . . ?
C27A C30A H30D 109.5 . . ?
C27A C30A H30E 109.5 . . ?
H30D C30A H30E 109.5 . . ?
C27A C30A H30F 109.5 . . ?
H30D C30A H30F 109.5 . . ?
H30E C30A H30F 109.5 . . ?
O22A C31A O21A 125.1(6) . . ?
O22A C31A C32A 117.5(6) . . ?
O21A C31A C32A 117.3(6) . . ?
O22B C31B O21B 124.3(6) . . ?
O22B C31B C32B 119.6(6) . . ?
O21B C31B C32B 116.0(6) . . ?
C34A C32A C35A 115.8(9) . . ?
C34A C32A C33A 103.4(9) . . ?
C35A C32A C33A 104.8(9) . . ?
C34A C32A C31A 108.2(7) . . ?
C35A C32A C31A 113.2(8) . . ?
C33A C32A C31A 111.0(7) . . ?
C33B C32B C34B 110.8(6) . . ?
C33B C32B C31B 113.2(6) . . ?
C34B C32B C31B 108.8(6) . . ?
C33B C32B C35B 109.1(6) . . ?
C34B C32B C35B 109.9(6) . . ?
C31B C32B C35B 104.8(6) . . ?
C32B C33B H33A 109.5 . . ?
C32B C33B H33B 109.5 . . ?
H33A C33B H33B 109.5 . . ?
C32B C33B H33C 109.5 . . ?
H33A C33B H33C 109.5 . . ?
H33B C33B H33C 109.5 . . ?
C32A C33A H33D 109.5 . . ?
C32A C33A H33E 109.5 . . ?
H33D C33A H33E 109.5 . . ?
C32A C33A H33F 109.5 . . ?
H33D C33A H33F 109.5 . . ?
H33E C33A H33F 109.5 . . ?
C32B C34B H34A 109.5 . . ?
C32B C34B H34B 109.5 . . ?
H34A C34B H34B 109.5 . . ?
C32B C34B H34C 109.5 . . ?
H34A C34B H34C 109.5 . . ?
H34B C34B H34C 109.5 . . ?
C32A C34A H34D 109.5 . . ?
C32A C34A H34E 109.5 . . ?
H34D C34A H34E 109.5 . . ?
C32A C34A H34F 109.5 . . ?
H34D C34A H34F 109.5 . . ?
H34E C34A H34F 109.5 . . ?
C32B C35B H35A 109.5 . . ?
C32B C35B H35B 109.5 . . ?
H35A C35B H35B 109.5 . . ?
C32B C35B H35C 109.5 . . ?
H35A C35B H35C 109.5 . . ?
H35B C35B H35C 109.5 . . ?
C32A C35A H35D 109.5 . . ?
C32A C35A H35E 109.5 . . ?
H35D C35A H35E 109.5 . . ?
C32A C35A H35F 109.5 . . ?
H35D C35A H35F 109.5 . . ?
H35E C35A H35F 109.5 . . ?
O24B C36B O23B 124.9(6) . . ?
O24B C36B C37B 118.9(6) . . ?
O23B C36B C37B 116.1(6) . . ?
O24A C36A O23A 125.0(7) . . ?
O24A C36A C37A 119.2(7) . . ?
O23A C36A C37A 115.7(7) . . ?
C39B C37B C36B 109.1(5) . . ?
C39B C37B C38B 108.1(5) . . ?
C36B C37B C38B 110.0(5) . . ?
C39B C37B C40B 109.6(6) . . ?
C36B C37B C40B 110.1(5) . . ?
C38B C37B C40B 109.9(6) . . ?
C40A C37A C39A 110.2(8) . . ?
C40A C37A C38A 114.6(9) . . ?
C39A C37A C38A 107.5(9) . . ?
C40A C37A C36A 108.5(8) . . ?
C39A C37A C36A 104.9(7) . . ?
C38A C37A C36A 110.7(7) . . ?
C37B C38B H38A 109.5 . . ?
C37B C38B H38B 109.5 . . ?
H38A C38B H38B 109.5 . . ?
C37B C38B H38C 109.5 . . ?
H38A C38B H38C 109.5 . . ?
H38B C38B H38C 109.5 . . ?
C37A C38A H38D 109.5 . . ?
C37A C38A H38E 109.5 . . ?
H38D C38A H38E 109.5 . . ?
C37A C38A H38F 109.5 . . ?
H38D C38A H38F 109.5 . . ?
H38E C38A H38F 109.5 . . ?
C37B C39B H39A 109.5 . . ?
C37B C39B H39B 109.5 . . ?
H39A C39B H39B 109.5 . . ?
C37B C39B H39C 109.5 . . ?
H39A C39B H39C 109.5 . . ?
H39B C39B H39C 109.5 . . ?
C37A C39A H39D 109.5 . . ?
C37A C39A H39E 109.5 . . ?
H39D C39A H39E 109.5 . . ?
C37A C39A H39F 109.5 . . ?
H39D C39A H39F 109.5 . . ?
H39E C39A H39F 109.5 . . ?
C37B C40B H40A 109.5 . . ?
C37B C40B H40B 109.5 . . ?
H40A C40B H40B 109.5 . . ?
C37B C40B H40C 109.5 . . ?
H40A C40B H40C 109.5 . . ?
H40B C40B H40C 109.5 . . ?
C37A C40A H40D 109.5 . . ?
C37A C40A H40E 109.5 . . ?
H40D C40A H40E 109.5 . . ?
C37A C40A H40F 109.5 . . ?
H40D C40A H40F 109.5 . . ?
H40E C40A H40F 109.5 . . ?
O26B C41B O25B 118.9(6) . . ?
O26B C41B C42B 119.6(6) . . ?
O25B C41B C42B 121.3(6) . . ?
O26B C41B Zr4B 57.9(3) . . ?
O25B C41B Zr4B 61.3(3) . . ?
C42B C41B Zr4B 169.3(5) . . ?
O25A C41A O26A 119.3(6) . . ?
O25A C41A C42A 120.4(6) . . ?
O26A C41A C42A 120.3(6) . . ?
O25A C41A Zr4A 60.9(3) . . ?
O26A C41A Zr4A 58.6(3) . . ?
C42A C41A Zr4A 175.6(4) . . ?
C43B C42B C45B 120.6(8) . . ?
C43B C42B C41B 113.9(6) . . ?
C45B C42B C41B 110.7(6) . . ?
C43B C42B C44B 101.0(7) . . ?
C45B C42B C44B 104.4(9) . . ?
C41B C42B C44B 103.7(6) . . ?
C44A C42A C45A 110.9(7) . . ?
C44A C42A C43A 110.7(6) . . ?
C45A C42A C43A 109.3(6) . . ?
C44A C42A C41A 110.0(6) . . ?
C45A C42A C41A 108.6(6) . . ?
C43A C42A C41A 107.3(6) . . ?
C42A C43A H43A 109.5 . . ?
C42A C43A H43B 109.5 . . ?
H43A C43A H43B 109.5 . . ?
C42A C43A H43C 109.5 . . ?
H43A C43A H43C 109.5 . . ?
H43B C43A H43C 109.5 . . ?
C42B C43B H43D 109.5 . . ?
C42B C43B H43E 109.5 . . ?
H43D C43B H43E 109.5 . . ?
C42B C43B H43F 109.5 . . ?
H43D C43B H43F 109.5 . . ?
H43E C43B H43F 109.5 . . ?
C42A C44A H44A 109.5 . . ?
C42A C44A H44B 109.5 . . ?
H44A C44A H44B 109.5 . . ?
C42A C44A H44C 109.5 . . ?
H44A C44A H44C 109.5 . . ?
H44B C44A H44C 109.5 . . ?
C42B C44B H44D 109.5 . . ?
C42B C44B H44E 109.5 . . ?
H44D C44B H44E 109.5 . . ?
C42B C44B H44F 109.5 . . ?
H44D C44B H44F 109.5 . . ?
H44E C44B H44F 109.5 . . ?
C42A C45A H45A 109.5 . . ?
C42A C45A H45B 109.5 . . ?
H45A C45A H45B 109.5 . . ?
C42A C45A H45C 109.5 . . ?
H45A C45A H45C 109.5 . . ?
H45B C45A H45C 109.5 . . ?
C42B C45B H45D 109.5 . . ?
C42B C45B H45E 109.5 . . ?
H45D C45B H45E 109.5 . . ?
C42B C45B H45F 109.5 . . ?
H45D C45B H45F 109.5 . . ?
H45E C45B H45F 109.5 . . ?
O27B C46B O28B 126.9(6) . . ?
O27B C46B C47B 116.3(6) . . ?
O28B C46B C47B 116.7(6) . . ?
O27A C46A O28A 125.0(6) . . ?
O27A C46A C47A 116.2(7) . . ?
O28A C46A C47A 118.8(6) . . ?
C49B C47B C50B 110.9(7) . . ?
C49B C47B C48B 110.5(7) . . ?
C50B C47B C48B 110.4(6) . . ?
C49B C47B C46B 108.1(6) . . ?
C50B C47B C46B 105.6(6) . . ?
C48B C47B C46B 111.2(6) . . ?
C49A C47A C48A 113.5(9) . . ?
C49A C47A C50A 108.2(9) . . ?
C48A C47A C50A 104.8(8) . . ?
C49A C47A C46A 113.0(7) . . ?
C48A C47A C46A 110.1(7) . . ?
C50A C47A C46A 106.6(7) . . ?
C47B C48B H48A 109.5 . . ?
C47B C48B H48B 109.5 . . ?
H48A C48B H48B 109.5 . . ?
C47B C48B H48C 109.5 . . ?
H48A C48B H48C 109.5 . . ?
H48B C48B H48C 109.5 . . ?
C47A C48A H48D 109.5 . . ?
C47A C48A H48E 109.5 . . ?
H48D C48A H48E 109.5 . . ?
C47A C48A H48F 109.5 . . ?
H48D C48A H48F 109.5 . . ?
H48E C48A H48F 109.5 . . ?
C47B C49B H49A 109.5 . . ?
C47B C49B H49B 109.5 . . ?
H49A C49B H49B 109.5 . . ?
C47B C49B H49C 109.5 . . ?
H49A C49B H49C 109.5 . . ?
H49B C49B H49C 109.5 . . ?
C47A C49A H49D 109.5 . . ?
C47A C49A H49E 109.5 . . ?
H49D C49A H49E 109.5 . . ?
C47A C49A H49F 109.5 . . ?
H49D C49A H49F 109.5 . . ?
H49E C49A H49F 109.5 . . ?
C47B C50B H50A 109.5 . . ?
C47B C50B H50B 109.5 . . ?
H50A C50B H50B 109.5 . . ?
C47B C50B H50C 109.5 . . ?
H50A C50B H50C 109.5 . . ?
H50B C50B H50C 109.5 . . ?
C47A C50A H50D 109.5 . . ?
C47A C50A H50E 109.5 . . ?
H50D C50A H50E 109.5 . . ?
C47A C50A H50F 109.5 . . ?
H50D C50A H50F 109.5 . . ?
H50E C50A H50F 109.5 . . ?
O30B C51B O29B 119.7(5) . . ?
O30B C51B C52B 119.7(6) . . ?
O29B C51B C52B 120.6(5) . . ?
O30B C51B Zr6B 59.0(3) . . ?
O29B C51B Zr6B 62.0(3) . . ?
C52B C51B Zr6B 168.8(4) . . ?
O30A C51A O29A 117.6(6) . . ?
O30A C51A C52A 122.2(7) . . ?
O29A C51A C52A 120.1(7) . . ?
O30A C51A Zr6A 58.5(3) . . ?
O29A C51A Zr6A 59.9(3) . . ?
C52A C51A Zr6A 168.1(5) . . ?
C54B C52B C53B 105.5(9) . . ?
C54B C52B C55B 110.5(8) . . ?
C53B C52B C55B 111.1(8) . . ?
C54B C52B C51B 110.2(7) . . ?
C53B C52B C51B 107.1(7) . . ?
C55B C52B C51B 112.2(6) . . ?
C55A C52A C54A 114.4(10) . . ?
C55A C52A C51A 111.3(8) . . ?
C54A C52A C51A 104.2(8) . . ?
C55A C52A C53A 108.9(8) . . ?
C54A C52A C53A 105.0(8) . . ?
C51A C52A C53A 112.9(7) . . ?
C52A C53A H53A 109.5 . . ?
C52A C53A H53B 109.5 . . ?
H53A C53A H53B 109.5 . . ?
C52A C53A H53C 109.5 . . ?
H53A C53A H53C 109.5 . . ?
H53B C53A H53C 109.5 . . ?
C52B C53B H53D 109.5 . . ?
C52B C53B H53E 109.5 . . ?
H53D C53B H53E 109.5 . . ?
C52B C53B H53F 109.5 . . ?
H53D C53B H53F 109.5 . . ?
H53E C53B H53F 109.5 . . ?
C52B C54B H54A 109.5 . . ?
C52B C54B H54B 109.5 . . ?
H54A C54B H54B 109.5 . . ?
C52B C54B H54C 109.5 . . ?
H54A C54B H54C 109.5 . . ?
H54B C54B H54C 109.5 . . ?
C52A C54A H54D 109.5 . . ?
C52A C54A H54E 109.5 . . ?
H54D C54A H54E 109.5 . . ?
C52A C54A H54F 109.5 . . ?
H54D C54A H54F 109.5 . . ?
H54E C54A H54F 109.5 . . ?
C52B C55B H55A 109.5 . . ?
C52B C55B H55B 109.5 . . ?
H55A C55B H55B 109.5 . . ?
C52B C55B H55C 109.5 . . ?
H55A C55B H55C 109.5 . . ?
H55B C55B H55C 109.5 . . ?
C52A C55A H55D 109.5 . . ?
C52A C55A H55E 109.5 . . ?
H55D C55A H55E 109.5 . . ?
C52A C55A H55F 109.5 . . ?
H55D C55A H55F 109.5 . . ?
H55E C55A H55F 109.5 . . ?
O31B C56B O32B 123.9(6) . . ?
O31B C56B C57B 118.3(6) . . ?
O32B C56B C57B 117.8(6) . . ?
O31A C56A O32A 125.5(6) . . ?
O31A C56A C57A 118.3(7) . . ?
O32A C56A C57A 116.2(7) . . ?
C58B C57B C59B 109.3(7) . . ?
C58B C57B C60B 109.9(8) . . ?
C59B C57B C60B 108.1(7) . . ?
C58B C57B C56B 113.3(6) . . ?
C59B C57B C56B 110.7(6) . . ?
C60B C57B C56B 105.2(6) . . ?
C59A C57A C58A 112.0(7) . . ?
C59A C57A C56A 108.4(6) . . ?
C58A C57A C56A 112.2(7) . . ?
C59A C57A C60A 105.6(7) . . ?
C58A C57A C60A 108.9(7) . . ?
C56A C57A C60A 109.4(6) . . ?
C57B C58B H58A 109.5 . . ?
C57B C58B H58B 109.5 . . ?
H58A C58B H58B 109.5 . . ?
C57B C58B H58C 109.5 . . ?
H58A C58B H58C 109.5 . . ?
H58B C58B H58C 109.5 . . ?
C57A C58A H58D 109.5 . . ?
C57A C58A H58E 109.5 . . ?
H58D C58A H58E 109.5 . . ?
C57A C58A H58F 109.5 . . ?
H58D C58A H58F 109.5 . . ?
H58E C58A H58F 109.5 . . ?
C57B C59B H59A 109.5 . . ?
C57B C59B H59B 109.5 . . ?
H59A C59B H59B 109.5 . . ?
C57B C59B H59C 109.5 . . ?
H59A C59B H59C 109.5 . . ?
H59B C59B H59C 109.5 . . ?
C57A C59A H59D 109.5 . . ?
C57A C59A H59E 109.5 . . ?
H59D C59A H59E 109.5 . . ?
C57A C59A H59F 109.5 . . ?
H59D C59A H59F 109.5 . . ?
H59E C59A H59F 109.5 . . ?
C57B C60B H60A 109.5 . . ?
C57B C60B H60B 109.5 . . ?
H60A C60B H60B 109.5 . . ?
C57B C60B H60C 109.5 . . ?
H60A C60B H60C 109.5 . . ?
H60B C60B H60C 109.5 . . ?
C57A C60A H60D 109.5 . . ?
C57A C60A H60E 109.5 . . ?
H60D C60A H60E 109.5 . . ?
C57A C60A H60F 109.5 . . ?
H60D C60A H60F 109.5 . . ?
H60E C60A H60F 109.5 . . ?
O33A C61A C62A 108.5(6) . . ?
O33A C61A H61A 110.0 . . ?
C62A C61A H61A 110.0 . . ?
O33A C61A H61B 110.0 . . ?
C62A C61A H61B 110.0 . . ?
H61A C61A H61B 108.4 . . ?
O33B C61B C62B 109.8(6) . . ?
O33B C61B H61C 109.7 . . ?
C62B C61B H61C 109.7 . . ?
O33B C61B H61D 109.7 . . ?
C62B C61B H61D 109.7 . . ?
H61C C61B H61D 108.2 . . ?
N1A C62A C61A 110.5(6) . . ?
N1A C62A H62A 109.5 . . ?
C61A C62A H62A 109.5 . . ?
N1A C62A H62B 109.5 . . ?
C61A C62A H62B 109.5 . . ?
H62A C62A H62B 108.1 . . ?
N1B C62B C61B 112.1(6) . . ?
N1B C62B H62C 109.2 . . ?
C61B C62B H62C 109.2 . . ?
N1B C62B H62D 109.2 . . ?
C61B C62B H62D 109.2 . . ?
H62C C62B H62D 107.9 . . ?
N1A C63A C64A 110.0(6) . . ?
N1A C63A H63A 109.7 . . ?
C64A C63A H63A 109.7 . . ?
N1A C63A H63B 109.7 . . ?
C64A C63A H63B 109.7 . . ?
H63A C63A H63B 108.2 . . ?
O34B C63B C64B 109.1(5) . . ?
O34B C63B H63C 109.9 . . ?
C64B C63B H63C 109.9 . . ?
O34B C63B H63D 109.9 . . ?
C64B C63B H63D 109.9 . . ?
H63C C63B H63D 108.3 . . ?
O34A C64A C63A 109.3(5) . . ?
O34A C64A H64A 109.8 . . ?
C63A C64A H64A 109.8 . . ?
O34A C64A H64B 109.8 . . ?
C63A C64A H64B 109.8 . . ?
H64A C64A H64B 108.3 . . ?
N1B C64B C63B 110.9(5) . . ?
N1B C64B H64C 109.5 . . ?
C63B C64B H64C 109.5 . . ?
N1B C64B H64D 109.5 . . ?
C63B C64B H64D 109.5 . . ?
H64C C64B H64D 108.1 . . ?
C66A C65A N1A 115.9(8) . . ?
C66A C65A H65A 108.3 . . ?
N1A C65A H65A 108.3 . . ?
C66A C65A H65B 108.3 . . ?
N1A C65A H65B 108.3 . . ?
H65A C65A H65B 107.4 . . ?
C65A C66A C67A 111.8(8) . . ?
C65A C66A H66A 109.3 . . ?
C67A C66A H66A 109.3 . . ?
C65A C66A H66B 109.3 . . ?
C67A C66A H66B 109.3 . . ?
H66A C66A H66B 107.9 . . ?
C66B C65B N1B 121.8(8) . . ?
C66B C65B H65C 106.9 . . ?
N1B C65B H65C 106.9 . . ?
C66B C65B H65D 106.9 . . ?
N1B C65B H65D 106.9 . . ?
H65C C65B H65D 106.7 . . ?
C65B C66B C67B 115.7(11) . . ?
C65B C66B H66C 108.4 . . ?
C67B C66B H66C 108.4 . . ?
C65B C66B H66D 108.4 . . ?
C67B C66B H66D 108.4 . . ?
H66C C66B H66D 107.4 . . ?
C68B C67B C66B 110.2(11) . . ?
C68B C67B H67C 109.6 . . ?
C66B C67B H67C 109.6 . . ?
C68B C67B H67D 109.6 . . ?
C66B C67B H67D 109.6 . . ?
H67C C67B H67D 108.1 . . ?
C67B C68B H68A 109.5 . . ?
C67B C68B H68B 109.5 . . ?
H68A C68B H68B 109.5 . . ?
C67B C68B H68C 109.5 . . ?
H68A C68B H68C 109.5 . . ?
H68B C68B H68C 109.5 . . ?
C67' C66' H66E 108.0 . . ?
C67' C66' H66F 108.0 . . ?
H66E C66' H66F 107.3 . . ?
C66' C67' C68' 108.2(17) . . ?
C66' C67' H67E 110.1 . . ?
C68' C67' H67E 110.1 . . ?
C66' C67' H67F 110.1 . . ?
C68' C67' H67F 110.1 . . ?
H67E C67' H67F 108.4 . . ?
C67' C68' H68D 109.5 . . ?
C67' C68' H68E 109.5 . . ?
H68D C68' H68E 109.5 . . ?
C67' C68' H68F 109.5 . . ?
H68D C68' H68F 109.5 . . ?
H68E C68' H68F 109.5 . . ?
C68A C67A C66A 110.8(9) . . ?
C68A C67A H67A 109.5 . . ?
C66A C67A H67A 109.5 . . ?
C68A C67A H67B 109.5 . . ?
C66A C67A H67B 109.5 . . ?
H67A C67A H67B 108.1 . . ?
C67A C68A H68G 109.5 . . ?
C67A C68A H68H 109.5 . . ?
H68G C68A H68H 109.5 . . ?
C67A C68A H68J 109.5 . . ?
H68G C68A H68J 109.5 . . ?
H68H C68A H68J 109.5 . . ?
O35B C69B C70B 108.0(5) . . ?
O35B C69B H69A 110.1 . . ?
C70B C69B H69A 110.1 . . ?
O35B C69B H69B 110.1 . . ?
C70B C69B H69B 110.1 . . ?
H69A C69B H69B 108.4 . . ?
C70A C69A N2A 119.5(8) . . ?
C70A C69A H69C 107.4 . . ?
N2A C69A H69C 107.4 . . ?
C70A C69A H69D 107.4 . . ?
N2A C69A H69D 107.4 . . ?
H69C C69A H69D 107.0 . . ?
N2B C70B C69B 110.8(6) . . ?
N2B C70B H70A 109.5 . . ?
C69B C70B H70A 109.5 . . ?
N2B C70B H70B 109.5 . . ?
C69B C70B H70B 109.5 . . ?
H70A C70B H70B 108.1 . . ?
O35A C70A C69A 109.6(6) . . ?
O35A C70A H70C 109.8 . . ?
C69A C70A H70C 109.8 . . ?
O35A C70A H70D 109.8 . . ?
C69A C70A H70D 109.8 . . ?
H70C C70A H70D 108.2 . . ?
O36B C71B C72B 109.4(5) . . ?
O36B C71B H71A 109.8 . . ?
C72B C71B H71A 109.8 . . ?
O36B C71B H71B 109.8 . . ?
C72B C71B H71B 109.8 . . ?
H71A C71B H71B 108.2 . . ?
N2A C71A C72A 116.2(7) . . ?
N2A C71A H71C 108.2 . . ?
C72A C71A H71C 108.2 . . ?
N2A C71A H71D 108.2 . . ?
C72A C71A H71D 108.2 . . ?
H71C C71A H71D 107.4 . . ?
N2B C72B C71B 109.3(5) . . ?
N2B C72B H72A 109.8 . . ?
C71B C72B H72A 109.8 . . ?
N2B C72B H72B 109.8 . . ?
C71B C72B H72B 109.8 . . ?
H72A C72B H72B 108.3 . . ?
O36A C72A C71A 112.0(6) . . ?
O36A C72A H72C 109.2 . . ?
C71A C72A H72C 109.2 . . ?
O36A C72A H72D 109.2 . . ?
C71A C72A H72D 109.2 . . ?
H72C C72A H72D 107.9 . . ?
N2B C73B C74B 117.9(6) . . ?
N2B C73B H73A 107.8 . . ?
C74B C73B H73A 107.8 . . ?
N2B C73B H73B 107.8 . . ?
C74B C73B H73B 107.8 . . ?
H73A C73B H73B 107.2 . . ?
C74A C73A N2A 114.0(10) . . ?
C74A C73A H73C 108.8 . . ?
N2A C73A H73C 108.8 . . ?
C74A C73A H73D 108.8 . . ?
N2A C73A H73D 108.8 . . ?
H73C C73A H73D 107.6 . . ?
C73B C74B C75B 111.8(6) . . ?
C73B C74B H74A 109.2 . . ?
C75B C74B H74A 109.2 . . ?
C73B C74B H74B 109.2 . . ?
C75B C74B H74B 109.2 . . ?
H74A C74B H74B 107.9 . . ?
C73A C74A C75A 110.5(10) . . ?
C73A C74A H74C 109.6 . . ?
C75A C74A H74C 109.6 . . ?
C73A C74A H74D 109.6 . . ?
C75A C74A H74D 109.6 . . ?
H74C C74A H74D 108.1 . . ?
C76B C75B C74B 111.9(7) . . ?
C76B C75B H75A 109.2 . . ?
C74B C75B H75A 109.2 . . ?
C76B C75B H75B 109.2 . . ?
C74B C75B H75B 109.2 . . ?
H75A C75B H75B 107.9 . . ?
C76A C75A C74A 109.9(14) . . ?
C76A C75A H75C 109.7 . . ?
C74A C75A H75C 109.7 . . ?
C76A C75A H75D 109.7 . . ?
C74A C75A H75D 109.7 . . ?
H75C C75A H75D 108.2 . . ?
C75A C76A H76D 109.5 . . ?
C75A C76A H76E 109.5 . . ?
H76D C76A H76E 109.5 . . ?
C75A C76A H76F 109.5 . . ?
H76D C76A H76F 109.5 . . ?
H76E C76A H76F 109.5 . . ?
C75B C76B H76A 109.5 . . ?
C75B C76B H76B 109.5 . . ?
H76A C76B H76B 109.5 . . ?
C75B C76B H76C 109.5 . . ?
H76A C76B H76C 109.5 . . ?
H76B C76B H76C 109.5 . . ?
N1 C77 C78 178.9(12) . . ?
C77 C78 H78A 109.5 . . ?
C77 C78 H78B 109.5 . . ?
H78A C78 H78B 109.5 . . ?
C77 C78 H78C 109.5 . . ?
H78A C78 H78C 109.5 . . ?
H78B C78 H78C 109.5 . . ?
C80 C79 H79A 109.5 . . ?
C80 C79 H79B 109.5 . . ?
H79A C79 H79B 109.5 . . ?
C80 C79 H79C 109.5 . . ?
H79A C79 H79C 109.5 . . ?
H79B C79 H79C 109.5 . . ?
N2 C80 C79 173.2(15) . . ?
C63A N1A C62A 113.0(7) . . ?
C63A N1A C65A 114.7(6) . . ?
C62A N1A C65A 111.0(6) . . ?
C63A N1A Fe1A 108.3(4) . . ?
C62A N1A Fe1A 103.3(4) . . ?
C65A N1A Fe1A 105.5(5) . . ?
C65B N1B C64B 111.8(5) . . ?
C65B N1B C62B 109.6(6) . . ?
C64B N1B C62B 112.2(5) . . ?
C65B N1B Fe1B 115.3(4) . . ?
C64B N1B Fe1B 104.0(4) . . ?
C62B N1B Fe1B 103.7(4) . . ?
C70B N2B C73B 111.5(5) . . ?
C70B N2B C72B 111.1(6) . . ?
C73B N2B C72B 108.8(5) . . ?
C70B N2B Fe2B 104.3(4) . . ?
C73B N2B Fe2B 116.3(4) . . ?
C72B N2B Fe2B 104.6(4) . . ?
C71A N2A C69A 111.6(8) . . ?
C71A N2A C73A 114.8(7) . . ?
C69A N2A C73A 100.1(7) . . ?
C71A N2A Fe2A 107.2(4) . . ?
C69A N2A Fe2A 103.6(4) . . ?
C73A N2A Fe2A 118.8(5) . . ?
Zr3B O1B Zr4B 111.43(17) . . ?
Zr3B O1B Zr1B 112.62(17) . . ?
Zr4B O1B Zr1B 113.01(16) . . ?
Fe1A O1A Zr6A 134.55(19) . . ?
Fe1A O1A Zr1A 105.70(17) . . ?
Zr6A O1A Zr1A 106.91(16) . . ?
Fe1A O1A Zr3A 102.12(17) . . ?
Zr6A O1A Zr3A 101.78(15) . . ?
Zr1A O1A Zr3A 100.98(14) . . ?
Zr5B O2B Zr6B 112.43(17) . . ?
Zr5B O2B Zr1B 112.09(17) . . ?
Zr6B O2B Zr1B 113.83(17) . . ?
Fe2A O2A Zr4A 136.2(2) . . ?
Fe2A O2A Zr1A 105.97(17) . . ?
Zr4A O2A Zr1A 106.46(15) . . ?
Fe2A O2A Zr5A 100.84(16) . . ?
Zr4A O2A Zr5A 101.67(15) . . ?
Zr1A O2A Zr5A 99.88(15) . . ?
Fe2B O3B Zr4B 134.79(19) . . ?
Fe2B O3B Zr1B 106.33(17) . . ?
Zr4B O3B Zr1B 106.35(15) . . ?
Fe2B O3B Zr5B 102.15(16) . . ?
Zr4B O3B Zr5B 101.83(15) . . ?
Zr1B O3B Zr5B 100.24(14) . . ?
Zr5A O3A Zr6A 111.50(17) . . ?
Zr5A O3A Zr1A 111.77(17) . . ?
Zr6A O3A Zr1A 113.97(17) . . ?
Fe1B O4B Zr6B 134.16(19) . . ?
Fe1B O4B Zr1B 106.11(17) . . ?
Zr6B O4B Zr1B 106.44(15) . . ?
Fe1B O4B Zr3B 102.86(15) . . ?
Zr6B O4B Zr3B 101.91(15) . . ?
Zr1B O4B Zr3B 100.56(14) . . ?
Zr3A O4A Zr4A 111.38(16) . . ?
Zr3A O4A Zr1A 112.92(17) . . ?
Zr4A O4A Zr1A 113.21(16) . . ?
Zr2B O5B Zr5B 116.00(18) . . ?
Zr2B O5B Zr4B 118.96(17) . . ?
Zr5B O5B Zr4B 114.77(17) . . ?
Zr5A O5A Zr2A 116.43(18) . . ?
Zr5A O5A Zr4A 115.26(17) . . ?
Zr2A O5A Zr4A 117.66(17) . . ?
Zr5B O6B Zr6B 102.31(15) . . ?
Zr5B O6B Zr2B 98.95(15) . . ?
Zr6B O6B Zr2B 100.16(14) . . ?
Zr5B O6B H6BB 102.9 . . ?
Zr6B O6B H6BB 102.0 . . ?
Zr2B O6B H6BB 144.6 . . ?
Zr5A O6A Zr6A 102.76(15) . . ?
Zr5A O6A Zr2A 99.19(15) . . ?
Zr6A O6A Zr2A 100.32(14) . . ?
Zr5A O6A H6AA 110.0 . . ?
Zr6A O6A H6AA 126.6 . . ?
Zr2A O6A H6AA 114.2 . . ?
Zr3B O7B Zr6B 114.92(17) . . ?
Zr3B O7B Zr2B 115.95(17) . . ?
Zr6B O7B Zr2B 118.43(17) . . ?
Zr3A O7A Zr2A 115.88(17) . . ?
Zr3A O7A Zr6A 115.28(18) . . ?
Zr2A O7A Zr6A 118.38(18) . . ?
Zr3B O8B Zr4B 102.72(15) . . ?
Zr3B O8B Zr2B 99.51(14) . . ?
Zr4B O8B Zr2B 99.84(14) . . ?
Zr3B O8B H8BB 108.9 . . ?
Zr4B O8B H8BB 128.2 . . ?
Zr2B O8B H8BB 113.7 . . ?
Zr3A O8A Zr4A 102.96(15) . . ?
Zr3A O8A Zr2A 99.85(14) . . ?
Zr4A O8A Zr2A 100.46(14) . . ?
Zr3A O8A H8AA 115.6 . . ?
Zr4A O8A H8AA 119.5 . . ?
Zr2A O8A H8AA 115.5 . . ?
C1A O9A Zr1A 137.6(4) . . ?
C1B O9B Zr1B 137.9(4) . . ?
C1A O10A Fe1A 123.4(4) . . ?
C1B O10B Fe1B 124.6(4) . . ?
C6B O11B Zr1B 137.5(4) . . ?
C6A O11A Zr1A 136.9(4) . . ?
C6B O12B Fe2B 125.6(4) . . ?
C6A O12A Fe2A 123.8(4) . . ?
C11B O13B Zr2B 132.2(4) . . ?
C11A O13A Zr2A 132.4(4) . . ?
C11B O14B Zr3B 131.2(4) . . ?
C11A O14A Zr3A 131.9(4) . . ?
C16B O15B Zr2B 131.3(4) . . ?
C16A O15A Zr2A 130.9(4) . . ?
C16B O16B Zr4B 134.0(4) . . ?
C16A O16A Zr4A 133.5(4) . . ?
C21A O17A Zr2A 133.0(4) . . ?
C21B O17B Zr2B 132.6(4) . . ?
C21A O18A Zr5A 131.1(4) . . ?
C21B O18B Zr5B 132.2(4) . . ?
C26A O19A Zr2A 130.4(4) . . ?
C26B O19B Zr2B 131.9(4) . . ?
C26A O20A Zr6A 133.4(4) . . ?
C26B O20B Zr6B 134.2(4) . . ?
C31A O21A Zr3A 130.4(4) . . ?
C31B O21B Zr3B 132.0(4) . . ?
C36B O23B Zr5B 133.9(4) . . ?
C36A O23A Zr5A 130.6(4) . . ?
C41B O25B Zr4B 89.8(4) . . ?
C41A O25A Zr4A 90.7(4) . . ?
C41A O26A Zr4A 92.8(4) . . ?
C41B O26B Zr4B 93.6(4) . . ?
C46B O27B Zr4B 145.1(4) . . ?
C46A O27A Zr4A 144.6(4) . . ?
C46B O28B Fe2B 126.4(4) . . ?
C46A O28A Fe2A 128.2(4) . . ?
C51B O29B Zr6B 88.9(3) . . ?
C51A O29A Zr6A 91.5(4) . . ?
C51A O30A Zr6A 93.0(4) . . ?
C51B O30B Zr6B 91.9(3) . . ?
C56B O31B Zr6B 145.5(4) . . ?
C56A O31A Zr6A 144.7(5) . . ?
C56B O32B Fe1B 127.4(4) . . ?
C56A O32A Fe1A 126.7(4) . . ?
C61A O33A Fe1A 118.9(4) . . ?
C61A O33A Zr1A 139.7(4) . . ?
Fe1A O33A Zr1A 101.19(17) . . ?
C61B O33B Fe1B 113.3(4) . . ?
C61B O33B Zr1B 143.1(4) . . ?
Fe1B O33B Zr1B 101.84(16) . . ?
C64A O34A Fe1A 112.9(4) . . ?
C64A O34A Zr3A 140.2(4) . . ?
Fe1A O34A Zr3A 102.85(17) . . ?
C63B O34B Fe1B 117.5(4) . . ?
C63B O34B Zr3B 134.4(4) . . ?
Fe1B O34B Zr3B 102.95(16) . . ?
C69B O35B Fe2B 114.0(4) . . ?
C69B O35B Zr1B 141.4(4) . . ?
Fe2B O35B Zr1B 101.53(16) . . ?
C70A O35A Fe2A 116.0(4) . . ?
C70A O35A Zr1A 141.3(4) . . ?
Fe2A O35A Zr1A 101.61(16) . . ?
C71B O36B Fe2B 119.0(3) . . ?
C71B O36B Zr5B 132.6(3) . . ?
Fe2B O36B Zr5B 102.00(16) . . ?
C72A O36A Fe2A 116.2(4) . . ?
C72A O36A Zr5A 136.7(4) . . ?
Fe2A O36A Zr5A 102.24(17) . . ?

loop_
_geom_bond_atom_site_label_1
_geom_bond_atom_site_label_2
_geom_bond_distance
_geom_bond_site_symmetry_2
_geom_bond_publ_flag
Zr1B O2B 2.121(4) . ?
Zr1B O1B 2.123(4) . ?
Zr1B O3B 2.228(4) . ?
Zr1B O9B 2.229(4) . ?
Zr1B O33B 2.235(4) . ?
Zr1B O4B 2.235(4) . ?
Zr1B O11B 2.239(4) . ?
Zr1B O35B 2.269(4) . ?
Zr1B Fe1B 3.2935(10) . ?
Zr1B Fe2B 3.3021(10) . ?
Zr1B Zr5B 3.4461(8) . ?
Zr1B Zr3B 3.4640(8) . ?
Zr1A O3A 2.113(4) . ?
Zr1A O4A 2.118(4) . ?
Zr1A O1A 2.222(4) . ?
Zr1A O9A 2.223(4) . ?
Zr1A O2A 2.224(4) . ?
Zr1A O11A 2.231(4) . ?
Zr1A O33A 2.247(4) . ?
Zr1A O35A 2.247(4) . ?
Zr1A Fe1A 3.2813(11) . ?
Zr1A Fe2A 3.2906(11) . ?
Zr1A Zr5A 3.4443(8) . ?
Zr1A Zr3A 3.4677(8) . ?
Zr2B O5B 2.036(4) . ?
Zr2B O7B 2.049(4) . ?
Zr2B O15B 2.183(4) . ?
Zr2B O19B 2.192(4) . ?
Zr2B O13B 2.215(4) . ?
Zr2B O17B 2.227(4) . ?
Zr2B O6B 2.369(4) . ?
Zr2B O8B 2.375(4) . ?
Zr2B Zr5B 3.4642(8) . ?
Zr2B Zr3B 3.4726(8) . ?
Zr2B Zr4B 3.5211(9) . ?
Zr2B Zr6B 3.5213(8) . ?
Zr2A O7A 2.040(4) . ?
Zr2A O5A 2.041(4) . ?
Zr2A O15A 2.189(4) . ?
Zr2A O19A 2.191(4) . ?
Zr2A O13A 2.202(4) . ?
Zr2A O17A 2.211(4) . ?
Zr2A O8A 2.347(4) . ?
Zr2A O6A 2.364(4) . ?
Zr2A Zr3A 3.4502(8) . ?
Zr2A Zr5A 3.4585(8) . ?
Zr2A Zr4A 3.5101(9) . ?
Zr2A Zr6A 3.5214(8) . ?
Zr3B O1B 2.040(4) . ?
Zr3B O7B 2.046(4) . ?
Zr3B O34B 2.111(4) . ?
Zr3B O21B 2.147(4) . ?
Zr3B O8B 2.171(4) . ?
Zr3B O14B 2.209(4) . ?
Zr3B O4B 2.268(3) . ?
Zr3B Fe1B 3.2501(10) . ?
Zr3B Zr4B 3.4345(8) . ?
Zr3B Zr6B 3.4528(8) . ?
Zr3A O7A 2.031(4) . ?
Zr3A O4A 2.042(4) . ?
Zr3A O34A 2.102(4) . ?
Zr3A O8A 2.159(4) . ?
Zr3A O21A 2.163(4) . ?
Zr3A O14A 2.212(4) . ?
Zr3A O1A 2.272(4) . ?
Zr3A Fe1A 3.2435(11) . ?
Zr3A Zr4A 3.4250(8) . ?
Zr3A Zr6A 3.4562(9) . ?
Zr4B O5B 2.052(4) . ?
Zr4B O1B 2.116(4) . ?
Zr4B O3B 2.188(4) . ?
Zr4B O27B 2.201(4) . ?
Zr4B O26B 2.218(4) . ?
Zr4B O8B 2.225(4) . ?
Zr4B O16B 2.256(4) . ?
Zr4B O25B 2.293(4) . ?
Zr4B C41B 2.613(7) . ?
Zr4B Zr5B 3.4542(8) . ?
Zr4A O5A 2.062(4) . ?
Zr4A O4A 2.105(4) . ?
Zr4A O2A 2.178(4) . ?
Zr4A O27A 2.209(4) . ?
Zr4A O8A 2.218(4) . ?
Zr4A O16A 2.243(4) . ?
Zr4A O26A 2.245(4) . ?
Zr4A O25A 2.295(4) . ?
Zr4A C41A 2.626(6) . ?
Zr4A Zr5A 3.4543(8) . ?
Zr5B O2B 2.033(4) . ?
Zr5B O5B 2.049(4) . ?
Zr5B O36B 2.114(4) . ?
Zr5B O23B 2.132(4) . ?
Zr5B O6B 2.186(4) . ?
Zr5B O18B 2.197(4) . ?
Zr5B O3B 2.262(4) . ?
Zr5B Fe2B 3.2382(11) . ?
Zr5B Zr6B 3.4325(8) . ?
Zr5A O5A 2.028(3) . ?
Zr5A O3A 2.048(4) . ?
Zr5A O36A 2.094(4) . ?
Zr5A O23A 2.148(4) . ?
Zr5A O6A 2.175(4) . ?
Zr5A O18A 2.200(4) . ?
Zr5A O2A 2.277(4) . ?
Zr5A Fe2A 3.2204(11) . ?
Zr5A Zr6A 3.4340(9) . ?
Zr6B O7B 2.049(4) . ?
Zr6B O2B 2.097(4) . ?
Zr6B O4B 2.177(4) . ?
Zr6B O31B 2.212(4) . ?
Zr6B O6B 2.221(4) . ?
Zr6B O30B 2.237(4) . ?
Zr6B O20B 2.258(4) . ?
Zr6B O29B 2.302(4) . ?
Zr6B C51B 2.608(6) . ?
Zr6A O7A 2.060(4) . ?
Zr6A O3A 2.107(4) . ?
Zr6A O1A 2.181(4) . ?
Zr6A O31A 2.211(4) . ?
Zr6A O6A 2.221(4) . ?
Zr6A O30A 2.243(4) . ?
Zr6A O20A 2.257(4) . ?
Zr6A O29A 2.273(4) . ?
Zr6A C51A 2.627(6) . ?
Fe1B O4B 1.877(4) . ?
Fe1B O32B 1.985(4) . ?
Fe1B O10B 1.991(4) . ?
Fe1B O33B 2.004(4) . ?
Fe1B O34B 2.043(4) . ?
Fe1B N1B 2.196(5) . ?
Fe1A O1A 1.887(4) . ?
Fe1A O10A 1.985(4) . ?
Fe1A O33A 1.995(4) . ?
Fe1A O32A 1.998(4) . ?
Fe1A O34A 2.046(4) . ?
Fe1A N1A 2.196(6) . ?
Fe2B O3B 1.890(4) . ?
Fe2B O35B 1.988(4) . ?
Fe2B O12B 1.989(4) . ?
Fe2B O28B 1.991(4) . ?
Fe2B O36B 2.052(4) . ?
Fe2B N2B 2.196(5) . ?
Fe2A O2A 1.890(4) . ?
Fe2A O28A 1.981(4) . ?
Fe2A O12A 1.985(4) . ?
Fe2A O35A 1.994(4) . ?
Fe2A O36A 2.042(4) . ?
Fe2A N2A 2.174(5) . ?
C1A O10A 1.264(7) . ?
C1A O9A 1.268(7) . ?
C1A C2A 1.512(9) . ?
C1B O9B 1.262(7) . ?
C1B O10B 1.275(7) . ?
C1B C2B 1.512(8) . ?
C2A C4A 1.473(10) . ?
C2A C5A 1.502(12) . ?
C2A C3A 1.510(10) . ?
C2B C4B 1.463(10) . ?
C2B C5B 1.472(10) . ?
C2B C3B 1.478(9) . ?
C3A H3A1 0.9800 . ?
C3A H3A2 0.9800 . ?
C3A H3A3 0.9800 . ?
C3B H3B1 0.9800 . ?
C3B H3B2 0.9800 . ?
C3B H3B3 0.9800 . ?
C4A H4A1 0.9800 . ?
C4A H4A2 0.9800 . ?
C4A H4A3 0.9800 . ?
C4B H4B1 0.9800 . ?
C4B H4B2 0.9800 . ?
C4B H4B3 0.9800 . ?
C5A H5A1 0.9800 . ?
C5A H5A2 0.9800 . ?
C5A H5A3 0.9800 . ?
C5B H5B1 0.9800 . ?
C5B H5B2 0.9800 . ?
C5B H5B3 0.9800 . ?
C6B O11B 1.261(7) . ?
C6B O12B 1.271(7) . ?
C6B C7B 1.511(9) . ?
C6A O11A 1.272(7) . ?
C6A O12A 1.274(7) . ?
C6A C7A 1.543(9) . ?
C7B C8B 1.486(9) . ?
C7B C10B 1.495(9) . ?
C7B C9B 1.530(10) . ?
C7A C10A 1.421(10) . ?
C7A C9A 1.498(10) . ?
C7A C8A 1.500(12) . ?
C8B H8B1 0.9800 . ?
C8B H8B2 0.9800 . ?
C8B H8B3 0.9800 . ?
C8A H8A1 0.9800 . ?
C8A H8A2 0.9800 . ?
C8A H8A3 0.9800 . ?
C9B H9B1 0.9800 . ?
C9B H9B2 0.9800 . ?
C9B H9B3 0.9800 . ?
C9A H9A1 0.9800 . ?
C9A H9A2 0.9800 . ?
C9A H9A3 0.9800 . ?
C10B H10A 0.9800 . ?
C10B H10B 0.9800 . ?
C10B H10C 0.9800 . ?
C10A H10D 0.9800 . ?
C10A H10E 0.9800 . ?
C10A H10F 0.9800 . ?
C11B O13B 1.257(7) . ?
C11B O14B 1.282(6) . ?
C11B C12B 1.529(8) . ?
C11A O13A 1.275(7) . ?
C11A O14A 1.277(7) . ?
C11A C12A 1.511(8) . ?
C12A C15A 1.463(9) . ?
C12A C13A 1.503(9) . ?
C12A C14A 1.511(9) . ?
C12B C15B 1.502(8) . ?
C12B C14B 1.527(9) . ?
C12B C13B 1.535(9) . ?
C13A H13A 0.9800 . ?
C13A H13B 0.9800 . ?
C13A H13C 0.9800 . ?
C13B H13D 0.9800 . ?
C13B H13E 0.9800 . ?
C13B H13F 0.9800 . ?
C14A H14A 0.9800 . ?
C14A H14B 0.9800 . ?
C14A H14C 0.9800 . ?
C14B H14D 0.9800 . ?
C14B H14E 0.9800 . ?
C14B H14F 0.9800 . ?
C15B H15A 0.9800 . ?
C15B H15B 0.9800 . ?
C15B H15C 0.9800 . ?
C15A H15D 0.9800 . ?
C15A H15E 0.9800 . ?
C15A H15F 0.9800 . ?
C16B O16B 1.247(7) . ?
C16B O15B 1.270(7) . ?
C16B C17B 1.530(8) . ?
C16A O16A 1.258(7) . ?
C16A O15A 1.270(7) . ?
C16A C17A 1.536(8) . ?
C17B C18B 1.488(9) . ?
C17B C19B 1.489(9) . ?
C17B C20B 1.530(9) . ?
C17A C20A 1.497(9) . ?
C17A C18A 1.505(10) . ?
C17A C19A 1.557(10) . ?
C18B H18A 0.9800 . ?
C18B H18B 0.9800 . ?
C18B H18C 0.9800 . ?
C18A H18D 0.9800 . ?
C18A H18E 0.9800 . ?
C18A H18F 0.9800 . ?
C19B H19A 0.9800 . ?
C19B H19B 0.9800 . ?
C19B H19C 0.9800 . ?
C19A H19D 0.9800 . ?
C19A H19E 0.9800 . ?
C19A H19F 0.9800 . ?
C20A H20A 0.9800 . ?
C20A H20B 0.9800 . ?
C20A H20C 0.9800 . ?
C20B H20D 0.9800 . ?
C20B H20E 0.9800 . ?
C20B H20F 0.9800 . ?
C21A O17A 1.233(7) . ?
C21A O18A 1.282(7) . ?
C21A C22A 1.527(9) . ?
C21B O18B 1.264(7) . ?
C21B O17B 1.277(7) . ?
C21B C22B 1.535(8) . ?
C22A C23A 1.457(10) . ?
C22A C25A 1.531(10) . ?
C22A C24A 1.538(10) . ?
C22B C23B 1.477(10) . ?
C22B C24B 1.496(9) . ?
C22B C25B 1.531(8) . ?
C23B H23A 0.9800 . ?
C23B H23B 0.9800 . ?
C23B H23C 0.9800 . ?
C23A H23D 0.9800 . ?
C23A H23E 0.9800 . ?
C23A H23F 0.9800 . ?
C24A H24A 0.9800 . ?
C24A H24B 0.9800 . ?
C24A H24C 0.9800 . ?
C24B H24D 0.9800 . ?
C24B H24E 0.9800 . ?
C24B H24F 0.9800 . ?
C25A H25A 0.9800 . ?
C25A H25B 0.9800 . ?
C25A H25C 0.9800 . ?
C25B H25D 0.9800 . ?
C25B H25E 0.9800 . ?
C25B H25F 0.9800 . ?
C26A O20A 1.266(7) . ?
C26A O19A 1.269(8) . ?
C26A C27A 1.563(9) . ?
C26B O19B 1.263(7) . ?
C26B O20B 1.275(7) . ?
C26B C27B 1.534(8) . ?
C27B C29B 1.475(9) . ?
C27B C30B 1.524(9) . ?
C27B C28B 1.539(9) . ?
C27A C29A 1.448(12) . ?
C27A C30A 1.455(12) . ?
C27A C28A 1.476(9) . ?
C28A H28A 0.9800 . ?
C28A H28B 0.9800 . ?
C28A H28C 0.9800 . ?
C28B H28D 0.9800 . ?
C28B H28E 0.9800 . ?
C28B H28F 0.9800 . ?
C29B H29A 0.9800 . ?
C29B H29B 0.9800 . ?
C29B H29C 0.9800 . ?
C29A H29D 0.9800 . ?
C29A H29E 0.9800 . ?
C29A H29F 0.9800 . ?
C30B H30A 0.9800 . ?
C30B H30B 0.9800 . ?
C30B H30C 0.9800 . ?
C30A H30D 0.9800 . ?
C30A H30E 0.9800 . ?
C30A H30F 0.9800 . ?
C31A O22A 1.248(7) . ?
C31A O21A 1.276(7) . ?
C31A C32A 1.511(8) . ?
C31B O22B 1.210(7) . ?
C31B O21B 1.292(7) . ?
C31B C32B 1.552(9) . ?
C32A C34A 1.426(12) . ?
C32A C35A 1.442(13) . ?
C32A C33A 1.481(12) . ?
C32B C33B 1.482(9) . ?
C32B C34B 1.515(9) . ?
C32B C35B 1.589(9) . ?
C33B H33A 0.9800 . ?
C33B H33B 0.9800 . ?
C33B H33C 0.9800 . ?
C33A H33D 0.9800 . ?
C33A H33E 0.9800 . ?
C33A H33F 0.9800 . ?
C34B H34A 0.9800 . ?
C34B H34B 0.9800 . ?
C34B H34C 0.9800 . ?
C34A H34D 0.9800 . ?
C34A H34E 0.9800 . ?
C34A H34F 0.9800 . ?
C35B H35A 0.9800 . ?
C35B H35B 0.9800 . ?
C35B H35C 0.9800 . ?
C35A H35D 0.9800 . ?
C35A H35E 0.9800 . ?
C35A H35F 0.9800 . ?
C36B O24B 1.249(7) . ?
C36B O23B 1.286(7) . ?
C36B C37B 1.521(8) . ?
C36A O24A 1.201(8) . ?
C36A O23A 1.311(8) . ?
C36A C37A 1.561(10) . ?
C37B C39B 1.520(8) . ?
C37B C38B 1.532(9) . ?
C37B C40B 1.551(9) . ?
C37A C40A 1.460(12) . ?
C37A C39A 1.504(12) . ?
C37A C38A 1.516(11) . ?
C38B H38A 0.9800 . ?
C38B H38B 0.9800 . ?
C38B H38C 0.9800 . ?
C38A H38D 0.9800 . ?
C38A H38E 0.9800 . ?
C38A H38F 0.9800 . ?
C39B H39A 0.9800 . ?
C39B H39B 0.9800 . ?
C39B H39C 0.9800 . ?
C39A H39D 0.9800 . ?
C39A H39E 0.9800 . ?
C39A H39F 0.9800 . ?
C40B H40A 0.9800 . ?
C40B H40B 0.9800 . ?
C40B H40C 0.9800 . ?
C40A H40D 0.9800 . ?
C40A H40E 0.9800 . ?
C40A H40F 0.9800 . ?
C41B O26B 1.249(7) . ?
C41B O25B 1.260(7) . ?
C41B C42B 1.516(8) . ?
C41A O25A 1.249(7) . ?
C41A O26A 1.259(7) . ?
C41A C42A 1.531(9) . ?
C42B C43B 1.457(10) . ?
C42B C45B 1.462(10) . ?
C42B C44B 1.571(12) . ?
C42A C44A 1.476(9) . ?
C42A C45A 1.480(9) . ?
C42A C43A 1.527(9) . ?
C43A H43A 0.9800 . ?
C43A H43B 0.9800 . ?
C43A H43C 0.9800 . ?
C43B H43D 0.9800 . ?
C43B H43E 0.9800 . ?
C43B H43F 0.9800 . ?
C44A H44A 0.9800 . ?
C44A H44B 0.9800 . ?
C44A H44C 0.9800 . ?
C44B H44D 0.9800 . ?
C44B H44E 0.9800 . ?
C44B H44F 0.9800 . ?
C45A H45A 0.9800 . ?
C45A H45B 0.9800 . ?
C45A H45C 0.9800 . ?
C45B H45D 0.9800 . ?
C45B H45E 0.9800 . ?
C45B H45F 0.9800 . ?
C46B O27B 1.248(7) . ?
C46B O28B 1.253(7) . ?
C46B C47B 1.544(8) . ?
C46A O27A 1.265(7) . ?
C46A O28A 1.270(8) . ?
C46A C47A 1.492(9) . ?
C47B C49B 1.488(10) . ?
C47B C50B 1.505(9) . ?
C47B C48B 1.519(9) . ?
C47A C49A 1.424(11) . ?
C47A C48A 1.480(11) . ?
C47A C50A 1.487(12) . ?
C48B H48A 0.9800 . ?
C48B H48B 0.9800 . ?
C48B H48C 0.9800 . ?
C48A H48D 0.9800 . ?
C48A H48E 0.9800 . ?
C48A H48F 0.9800 . ?
C49B H49A 0.9800 . ?
C49B H49B 0.9800 . ?
C49B H49C 0.9800 . ?
C49A H49D 0.9800 . ?
C49A H49E 0.9800 . ?
C49A H49F 0.9800 . ?
C50B H50A 0.9800 . ?
C50B H50B 0.9800 . ?
C50B H50C 0.9800 . ?
C50A H50D 0.9800 . ?
C50A H50E 0.9800 . ?
C50A H50F 0.9800 . ?
C51B O30B 1.266(6) . ?
C51B O29B 1.269(6) . ?
C51B C52B 1.525(8) . ?
C51A O30A 1.254(8) . ?
C51A O29A 1.259(8) . ?
C51A C52A 1.497(9) . ?
C52B C54B 1.454(11) . ?
C52B C53B 1.457(12) . ?
C52B C55B 1.469(9) . ?
C52A C55A 1.442(13) . ?
C52A C54A 1.464(13) . ?
C52A C53A 1.528(11) . ?
C53A H53A 0.9800 . ?
C53A H53B 0.9800 . ?
C53A H53C 0.9800 . ?
C53B H53D 0.9800 . ?
C53B H53E 0.9800 . ?
C53B H53F 0.9800 . ?
C54B H54A 0.9800 . ?
C54B H54B 0.9800 . ?
C54B H54C 0.9800 . ?
C54A H54D 0.9800 . ?
C54A H54E 0.9800 . ?
C54A H54F 0.9800 . ?
C55B H55A 0.9800 . ?
C55B H55B 0.9800 . ?
C55B H55C 0.9800 . ?
C55A H55D 0.9800 . ?
C55A H55E 0.9800 . ?
C55A H55F 0.9800 . ?
C56B O31B 1.245(7) . ?
C56B O32B 1.296(7) . ?
C56B C57B 1.508(8) . ?
C56A O31A 1.257(8) . ?
C56A O32A 1.280(8) . ?
C56A C57A 1.531(9) . ?
C57B C58B 1.454(10) . ?
C57B C59B 1.466(9) . ?
C57B C60B 1.488(10) . ?
C57A C59A 1.472(10) . ?
C57A C58A 1.473(10) . ?
C57A C60A 1.569(10) . ?
C58B H58A 0.9800 . ?
C58B H58B 0.9800 . ?
C58B H58C 0.9800 . ?
C58A H58D 0.9800 . ?
C58A H58E 0.9800 . ?
C58A H58F 0.9800 . ?
C59B H59A 0.9800 . ?
C59B H59B 0.9800 . ?
C59B H59C 0.9800 . ?
C59A H59D 0.9800 . ?
C59A H59E 0.9800 . ?
C59A H59F 0.9800 . ?
C60B H60A 0.9800 . ?
C60B H60B 0.9800 . ?
C60B H60C 0.9800 . ?
C60A H60D 0.9800 . ?
C60A H60E 0.9800 . ?
C60A H60F 0.9800 . ?
C61A O33A 1.405(7) . ?
C61A C62A 1.525(9) . ?
C61A H61A 0.9900 . ?
C61A H61B 0.9900 . ?
C61B O33B 1.399(7) . ?
C61B C62B 1.481(9) . ?
C61B H61C 0.9900 . ?
C61B H61D 0.9900 . ?
C62A N1A 1.469(8) . ?
C62A H62A 0.9900 . ?
C62A H62B 0.9900 . ?
C62B N1B 1.466(8) . ?
C62B H62C 0.9900 . ?
C62B H62D 0.9900 . ?
C63A N1A 1.461(9) . ?
C63A C64A 1.493(9) . ?
C63A H63A 0.9900 . ?
C63A H63B 0.9900 . ?
C63B O34B 1.440(7) . ?
C63B C64B 1.529(8) . ?
C63B H63C 0.9900 . ?
C63B H63D 0.9900 . ?
C64A O34A 1.394(7) . ?
C64A H64A 0.9900 . ?
C64A H64B 0.9900 . ?
C64B N1B 1.460(7) . ?
C64B H64C 0.9900 . ?
C64B H64D 0.9900 . ?
C65A C66A 1.451(10) . ?
C65A N1A 1.526(9) . ?
C65A H65A 0.9900 . ?
C65A H65B 0.9900 . ?
C66A C67A 1.551(11) . ?
C66A H66A 0.9900 . ?
C66A H66B 0.9900 . ?
C65B C66B 1.344(11) . ?
C65B N1B 1.459(9) . ?
C65B H65C 0.9900 . ?
C65B H65D 0.9900 . ?
C66B C67B 1.549(12) . ?
C66B H66C 0.9900 . ?
C66B H66D 0.9900 . ?
C67B C68B 1.485(13) . ?
C67B H67C 0.9900 . ?
C67B H67D 0.9900 . ?
C68B H68A 0.9800 . ?
C68B H68B 0.9800 . ?
C68B H68C 0.9800 . ?
C66' C67' 1.499(18) . ?
C66' H66E 0.9900 . ?
C66' H66F 0.9900 . ?
C67' C68' 1.518(16) . ?
C67' H67E 0.9900 . ?
C67' H67F 0.9900 . ?
C68' H68D 0.9800 . ?
C68' H68E 0.9800 . ?
C68' H68F 0.9800 . ?
C67A C68A 1.543(13) . ?
C67A H67A 0.9900 . ?
C67A H67B 0.9900 . ?
C68A H68G 0.9800 . ?
C68A H68H 0.9800 . ?
C68A H68J 0.9800 . ?
C69B O35B 1.379(7) . ?
C69B C70B 1.530(8) . ?
C69B H69A 0.9900 . ?
C69B H69B 0.9900 . ?
C69A C70A 1.412(9) . ?
C69A N2A 1.453(10) . ?
C69A H69C 0.9900 . ?
C69A H69D 0.9900 . ?
C70B N2B 1.454(8) . ?
C70B H70A 0.9900 . ?
C70B H70B 0.9900 . ?
C70A O35A 1.400(6) . ?
C70A H70C 0.9900 . ?
C70A H70D 0.9900 . ?
C71B O36B 1.409(6) . ?
C71B C72B 1.549(8) . ?
C71B H71A 0.9900 . ?
C71B H71B 0.9900 . ?
C71A N2A 1.388(8) . ?
C71A C72A 1.464(10) . ?
C71A H71C 0.9900 . ?
C71A H71D 0.9900 . ?
C72B N2B 1.496(8) . ?
C72B H72A 0.9900 . ?
C72B H72B 0.9900 . ?
C72A O36A 1.414(7) . ?
C72A H72C 0.9900 . ?
C72A H72D 0.9900 . ?
C73B N2B 1.482(8) . ?
C73B C74B 1.487(9) . ?
C73B H73A 0.9900 . ?
C73B H73B 0.9900 . ?
C73A C74A 1.423(12) . ?
C73A N2A 1.493(11) . ?
C73A H73C 0.9900 . ?
C73A H73D 0.9900 . ?
C74B C75B 1.524(8) . ?
C74B H74A 0.9900 . ?
C74B H74B 0.9900 . ?
C74A C75A 1.594(15) . ?
C74A H74C 0.9900 . ?
C74A H74D 0.9900 . ?
C75B C76B 1.521(10) . ?
C75B H75A 0.9900 . ?
C75B H75B 0.9900 . ?
C75A C76A 1.421(14) . ?
C75A H75C 0.9900 . ?
C75A H75D 0.9900 . ?
C76A H76D 0.9800 . ?
C76A H76E 0.9800 . ?
C76A H76F 0.9800 . ?
C76B H76A 0.9800 . ?
C76B H76B 0.9800 . ?
C76B H76C 0.9800 . ?
C77 N1 1.172(11) . ?
C77 C78 1.459(11) . ?
C78 H78A 0.9800 . ?
C78 H78B 0.9800 . ?
C78 H78C 0.9800 . ?
C79 C80 1.457(10) . ?
C79 H79A 0.9800 . ?
C79 H79B 0.9800 . ?
C79 H79C 0.9800 . ?
C80 N2 1.188(11) . ?
O6B H6BB 0.8792 . ?
O6A H6AA 0.8108 . ?
O8B H8BB 0.8849 . ?
O8A H8AA 0.7780 . ?

loop_
_geom_hbond_atom_site_label_D
_geom_hbond_atom_site_label_H
_geom_hbond_atom_site_label_A
_geom_hbond_distance_DH
_geom_hbond_distance_HA
_geom_hbond_distance_DA
_geom_hbond_angle_DHA
_geom_hbond_site_symmetry_A
O8A H8AA O22A 0.78 1.88 2.570(5) 147.7 .
O8B H8BB O22B 0.88 1.86 2.636(5) 146.0 .
O6A H6AA O24A 0.81 1.88 2.608(6) 148.4 .
O6B H6BB O24B 0.88 1.82 2.640(5) 153.6 .
